data_7127914
loop_
_publ_author_name
'Zhang, Ying-Ying'
'Qiu, Feng-Yi'
'Shi, Hua-Tian'
'Yu, Weibin'

_publ_section_title
;
 Self-assembly and guest-induced disassembly of triply interlocked
 [2]catenanes.
;
_journal_issue 24
_journal_name_full 'Chemical communications (Cambridge, England)'
_journal_page_first 3010
_journal_page_last 3013
_journal_paper_doi 10.1039/d0cc08052g
_journal_volume 57
_journal_year 2021
_chemical_formula_moiety 'C156 H138 N6 O12 Rh6, 6(C F3 O3 S), 10(C H4 O), 11(H2 O)'
_chemical_formula_sum 'C172 H200 F18 N6 O51 Rh6 S6'
_chemical_formula_weight 4319.19
_space_group_crystal_system monoclinic
_space_group_IT_number 14
_space_group_name_Hall '-P 2yn'
_space_group_name_H-M_alt 'P 1 21/n 1'
_atom_sites_solution_hydrogens geom
_audit_creation_method SHELXL-2016/6
_audit_update_record
;
2021-02-01 deposited with the CCDC.	2021-02-05 downloaded from the CCDC.
;
_cell_angle_alpha 90
_cell_angle_beta 101.939(3)
_cell_angle_gamma 90
_cell_formula_units_Z 8
_cell_length_a 35.2854(19)
_cell_length_b 32.1734(18)
_cell_length_c 37.719(2)
_cell_measurement_reflns_used 9548
_cell_measurement_temperature 173(2)
_cell_measurement_theta_max 41.60
_cell_measurement_theta_min 3.17
_cell_volume 41894(4)
_computing_cell_refinement 'Bruker SAINT'
_computing_data_collection 'Bruker APEX2'
_computing_data_reduction 'Bruker SAINT'
_computing_molecular_graphics 'Bruker SHELXTL'
_computing_publication_material 'Bruker SHELXTL'
_computing_structure_refinement 'SHELXL-2016/6 (Sheldrick, 2016)'
_computing_structure_solution 'SHELXT 2014/5 (Sheldrick, 2014)'
_diffrn_ambient_temperature 173(2)
_diffrn_measured_fraction_theta_full 0.991
_diffrn_measured_fraction_theta_max 0.991
_diffrn_measurement_device_type 'Bruker APEX-II CCD'
_diffrn_measurement_method '\f and \w scans'
_diffrn_radiation_type GaK\a
_diffrn_radiation_wavelength 1.34138
_diffrn_reflns_av_R_equivalents 0.1141
_diffrn_reflns_av_unetI/netI 0.1056
_diffrn_reflns_Laue_measured_fraction_full 0.991
_diffrn_reflns_Laue_measured_fraction_max 0.991
_diffrn_reflns_limit_h_max 30
_diffrn_reflns_limit_h_min -35
_diffrn_reflns_limit_k_max 28
_diffrn_reflns_limit_k_min -31
_diffrn_reflns_limit_l_max 37
_diffrn_reflns_limit_l_min -36
_diffrn_reflns_number 275446
_diffrn_reflns_point_group_measured_fraction_full 0.991
_diffrn_reflns_point_group_measured_fraction_max 0.991
_diffrn_reflns_theta_full 41.826
_diffrn_reflns_theta_max 41.826
_diffrn_reflns_theta_min 2.904
_exptl_absorpt_coefficient_mu 3.392
_exptl_absorpt_correction_T_max 0.859
_exptl_absorpt_correction_T_min 0.727
_exptl_absorpt_correction_type multi-scan
_exptl_absorpt_process_details sadabs
_exptl_crystal_colour bronze
_exptl_crystal_density_diffrn 1.370
_exptl_crystal_description block
_exptl_crystal_F_000 17680
_exptl_crystal_size_max 0.124
_exptl_crystal_size_mid 0.058
_exptl_crystal_size_min 0.057
_refine_diff_density_max 4.114
_refine_diff_density_min -2.625
_refine_diff_density_rms 0.115
_refine_ls_extinction_method none
_refine_ls_goodness_of_fit_ref 1.122
_refine_ls_hydrogen_treatment constr
_refine_ls_matrix_type full
_refine_ls_number_parameters 2887
_refine_ls_number_reflns 42711
_refine_ls_number_restraints 4055
_refine_ls_restrained_S_all 1.248
_refine_ls_R_factor_all 0.2288
_refine_ls_R_factor_gt 0.1843
_refine_ls_shift/su_max 0.000
_refine_ls_shift/su_mean 0.000
_refine_ls_structure_factor_coef Fsqd
_refine_ls_weighting_details 'w=1/[\s^2^(Fo^2^)+(0.0100P)^2^+540.0000P] where P=(Fo^2^+2Fc^2^)/3'
_refine_ls_weighting_scheme calc
_refine_ls_wR_factor_gt 0.3926
_refine_ls_wR_factor_ref 0.4126
_reflns_Friedel_coverage 0.000
_reflns_number_gt 23637
_reflns_number_total 42711
_reflns_threshold_expression 'I > 2\s(I)'
_cod_data_source_file d0cc08052g2.cif
_cod_data_source_block 2
_cod_depositor_comments 'Adding full bibliography for 7127913--7127914.cif.'
_cod_original_sg_symbol_H-M 'P 21/n'
_cod_database_code 7127914
_shelx_shelxl_version_number 2016/6
_shelx_space_group_comment
;
The symmetry employed for this shelxl refinement is uniquely defined
by the following loop, which should always be used as a source of
symmetry information in preference to the above space-group names.
They are only intended as comments.
;
_shelx_estimated_absorpt_t_min 0.678
_shelx_estimated_absorpt_t_max 0.830

loop_
_space_group_symop_operation_xyz
'x, y, z'
'-x+1/2, y+1/2, -z+1/2'
'-x, -y, -z'
'x-1/2, -y-1/2, z-1/2'

loop_
_atom_site_label
_atom_site_type_symbol
_atom_site_fract_x
_atom_site_fract_y
_atom_site_fract_z
_atom_site_U_iso_or_equiv
_atom_site_adp_type
_atom_site_occupancy
_atom_site_site_symmetry_order
_atom_site_calc_flag
_atom_site_refinement_flags_posn
_atom_site_refinement_flags_adp
_atom_site_refinement_flags_occupancy
_atom_site_disorder_assembly
_atom_site_disorder_group
Rh1 Rh 0.76670(7) 0.68489(9) 0.64750(8) 0.1980(11) Uani 1 1 d D U . . .
Rh2 Rh 0.56433(6) 0.81337(7) 0.66353(7) 0.1741(9) Uani 1 1 d . U . . .
Rh3 Rh 0.48349(6) 0.50690(6) 0.28883(5) 0.1355(6) Uani 1 1 d . U . . .
Rh4 Rh 0.48771(7) 0.17558(7) 0.66007(7) 0.1766(9) Uani 1 1 d . U . . .
Rh5 Rh 0.29352(6) 0.32112(6) 0.67275(6) 0.1431(7) Uani 1 1 d . U . . .
Rh6 Rh 0.26160(7) 0.59927(8) 0.27567(6) 0.1768(10) Uani 1 1 d D U . . .
Rh7 Rh 0.17395(8) 0.44470(7) -0.15491(8) 0.1908(10) Uani 1 1 d . U . . .
Rh8 Rh 0.18223(9) 0.44275(10) 0.06978(8) 0.2152(12) Uani 1 1 d D U . . .
Rh9 Rh 0.59516(10) 0.83422(8) 0.13124(10) 0.2267(13) Uani 1 1 d D U . . .
Rh10 Rh 0.63910(8) 0.31145(10) 0.23881(6) 0.2120(13) Uani 1 1 d D U . . .
Rh11 Rh 0.65911(19) 0.3253(2) 0.02266(13) 0.535(5) Uani 1 1 d D U . . .
O11 O 0.7234(5) 0.7182(6) 0.6125(5) 0.206(6) Uani 1 1 d D U . . .
Rh12 Rh 0.56996(16) 0.83560(13) -0.09764(12) 0.306(2) Uani 1 1 d D U . . .
O1 O 0.3164(5) 0.6228(5) 0.2689(4) 0.165(4) Uani 1 1 d . U . . .
O2 O 0.2861(5) 0.5383(5) 0.2725(4) 0.163(5) Uani 1 1 d . U . . .
O3 O 0.4342(6) 0.1913(6) 0.6272(5) 0.179(5) Uani 1 1 d . U . . .
O4 O 0.4704(5) 0.2143(5) 0.6968(4) 0.163(4) Uani 1 1 d . U . . .
O5 O 0.3107(5) 0.2852(5) 0.6338(4) 0.158(5) Uani 1 1 d . U . . .
O6 O 0.3504(4) 0.3157(5) 0.7016(4) 0.140(4) Uani 1 1 d . U . . .
O7 O 0.4575(5) 0.5623(5) 0.2958(4) 0.164(4) Uani 1 1 d . U . . .
O8 O 0.4262(3) 0.4732(4) 0.2889(3) 0.115(3) Uani 1 1 d . U . . .
O9 O 0.5918(5) 0.7975(7) 0.6233(5) 0.200(5) Uani 1 1 d . U . . .
O10 O 0.6002(5) 0.7709(6) 0.6961(5) 0.176(5) Uani 1 1 d . U . . .
O12 O 0.7377(5) 0.7000(6) 0.6885(5) 0.173(5) Uani 1 1 d . U . . .
O13 O 0.1891(6) 0.4051(5) -0.1109(6) 0.203(5) Uani 1 1 d . U . . .
O14 O 0.1629(7) 0.4875(6) -0.1154(6) 0.209(6) Uani 1 1 d . U . . .
O15 O 0.1949(6) 0.4060(6) 0.0344(6) 0.211(5) Uani 1 1 d . U . . .
C14 C 0.5300(6) 0.3088(5) 0.6181(5) 0.174(8) Uani 1 1 d DG U . . .
C15 C 0.5059(6) 0.2830(6) 0.5937(4) 0.187(9) Uani 1 1 d G U . . .
H15 H 0.497138 0.291666 0.569312 0.224 Uiso 1 1 calc R U . . .
C16 C 0.4948(5) 0.2446(5) 0.6050(4) 0.185(8) Uani 1 1 d G U . . .
H16 H 0.478382 0.226994 0.588286 0.223 Uiso 1 1 calc R U . . .
N2 N 0.5077(5) 0.2320(4) 0.6407(5) 0.163(5) Uani 1 1 d G U . . .
C17 C 0.5317(5) 0.2577(6) 0.6651(4) 0.202(10) Uani 1 1 d G U . . .
H17 H 0.540539 0.249084 0.689504 0.242 Uiso 1 1 calc R U . . .
C18 C 0.5429(6) 0.2961(6) 0.6538(5) 0.217(10) Uani 1 1 d G U . . .
H18 H 0.559296 0.313756 0.670530 0.260 Uiso 1 1 calc R U . . .
O17 O 0.6250(6) 0.8180(7) 0.0929(7) 0.231(6) Uani 1 1 d . U . . .
O18 O 0.5536(7) 0.8574(6) 0.0847(8) 0.240(6) Uani 1 1 d . U . . .
O19 O 0.6191(4) 0.2792(5) 0.1883(3) 0.180(5) Uani 1 1 d D U . . .
C19 C 0.3854(6) 0.5341(8) 0.0924(6) 0.154(7) Uani 1 1 d D U . . .
O20 O 0.6781(5) 0.3415(6) 0.2114(5) 0.226(5) Uani 1 1 d D U . . .
O23 O 0.6113(10) 0.8250(8) -0.0597(6) 0.287(7) Uani 1 1 d D U . . .
O24 O 0.5457(9) 0.8607(7) -0.0676(8) 0.278(6) Uani 1 1 d . U . . .
N4 N 0.2890(7) 0.5950(8) 0.3303(6) 0.162(6) Uani 1 1 d . U . . .
N5 N 0.4925(6) 0.4988(7) 0.3441(5) 0.138(5) Uani 1 1 d . U . . .
C1 C 0.7176(4) 0.6102(5) 0.6610(3) 0.157(7) Uani 1 1 d G U . . .
H1 H 0.731669 0.614504 0.685115 0.189 Uiso 1 1 calc R U . . .
C2 C 0.6891(5) 0.5798(5) 0.6539(4) 0.152(7) Uani 1 1 d G U . . .
H2 H 0.683655 0.563262 0.673155 0.182 Uiso 1 1 calc R U . . .
C3 C 0.6686(4) 0.5735(5) 0.6187(5) 0.139(6) Uani 1 1 d G U . . .
C4 C 0.6765(5) 0.5977(6) 0.5906(3) 0.165(7) Uani 1 1 d G U . . .
H4 H 0.662504 0.593414 0.566545 0.198 Uiso 1 1 calc R U . . .
C5 C 0.7051(5) 0.6281(5) 0.5977(4) 0.181(8) Uani 1 1 d G U . . .
H5 H 0.710518 0.644657 0.578503 0.217 Uiso 1 1 calc R U . . .
N1 N 0.7256(4) 0.6344(5) 0.6329(5) 0.175(6) Uani 1 1 d G U . . .
C6 C 0.6431(9) 0.5418(8) 0.6095(6) 0.148(7) Uani 1 1 d . U . . .
C7 C 0.6176(9) 0.5179(9) 0.5974(7) 0.149(7) Uani 1 1 d . U . . .
C68 C 0.7037(4) 0.7185(5) 0.6858(4) 0.162(6) Uani 1 1 d G U . . .
C69 C 0.6914(4) 0.7189(4) 0.7185(3) 0.141(5) Uani 1 1 d DG U . . .
C70 C 0.6565(4) 0.7377(5) 0.7208(3) 0.148(6) Uani 1 1 d DG U . . .
C71 C 0.6338(4) 0.7560(5) 0.6903(4) 0.162(6) Uani 1 1 d G U . . .
C72 C 0.6460(4) 0.7556(5) 0.6575(3) 0.175(6) Uani 1 1 d DG U . . .
C73 C 0.6810(4) 0.7368(5) 0.6553(3) 0.175(6) Uani 1 1 d DG U . . .
C8 C 0.5915(8) 0.4859(9) 0.5822(7) 0.143(6) Uani 1 1 d . U . . .
C9 C 0.5813(7) 0.4476(8) 0.5976(6) 0.137(6) Uani 1 1 d . U . . .
H9 H 0.593055 0.441800 0.622113 0.164 Uiso 1 1 calc R U . . .
C10 C 0.5574(7) 0.4204(6) 0.5803(6) 0.136(6) Uani 1 1 d D U . . .
C11 C 0.5427(7) 0.4253(8) 0.5431(6) 0.144(7) Uani 1 1 d . U . . .
H11 H 0.527425 0.404111 0.529581 0.173 Uiso 1 1 calc R U . . .
C12 C 0.5505(8) 0.4606(9) 0.5268(7) 0.149(7) Uani 1 1 d . U . . .
C13 C 0.5761(7) 0.4910(8) 0.5469(6) 0.142(6) Uani 1 1 d . U . . .
H13 H 0.582248 0.515233 0.534834 0.171 Uiso 1 1 calc R U . . .
O16 O 0.1658(5) 0.4823(7) 0.0351(7) 0.203(5) Uani 1 1 d . U . . .
O21 O 0.6885(5) 0.3641(7) 0.0674(5) 0.432(6) Uani 1 1 d D U . . .
C20 C 0.3340(4) 0.4031(5) 0.6679(3) 0.138(6) Uani 1 1 d G U . . .
H20 H 0.336423 0.402360 0.693408 0.166 Uiso 1 1 calc R U . . .
C21 C 0.3490(5) 0.4365(4) 0.6518(4) 0.158(7) Uani 1 1 d G U . . .
H21 H 0.361540 0.458593 0.666339 0.190 Uiso 1 1 calc R U . . .
C22 C 0.3455(5) 0.4376(4) 0.6144(4) 0.169(8) Uani 1 1 d G U . . .
C23 C 0.3271(5) 0.4053(6) 0.5931(3) 0.163(8) Uani 1 1 d G U . . .
H23 H 0.324720 0.406008 0.567570 0.195 Uiso 1 1 calc R U . . .
C24 C 0.3122(4) 0.3719(4) 0.6092(3) 0.159(7) Uani 1 1 d G U . . .
H24 H 0.299603 0.349775 0.594638 0.191 Uiso 1 1 calc R U . . .
N3 N 0.3157(4) 0.3708(4) 0.6466(4) 0.132(4) Uani 1 1 d G U . . .
O22 O 0.6210(6) 0.2892(7) 0.0485(4) 0.368(7) Uani 1 1 d D U . . .
C26 C 0.3677(7) 0.5049(8) 0.5825(6) 0.159(8) Uani 1 1 d D U . . .
C25 C 0.3570(8) 0.4714(8) 0.5983(7) 0.170(8) Uani 1 1 d D U . . .
C27 C 0.3761(8) 0.5444(9) 0.5647(7) 0.162(7) Uani 1 1 d . U . . .
C28 C 0.4014(7) 0.5685(8) 0.5852(6) 0.145(7) Uani 1 1 d . U . . .
H28 H 0.412278 0.562354 0.609822 0.174 Uiso 1 1 calc R U . . .
C29 C 0.4114(7) 0.6046(8) 0.5677(7) 0.144(6) Uani 1 1 d D U . . .
C30 C 0.3995(8) 0.6084(8) 0.5313(7) 0.152(7) Uani 1 1 d . U . . .
H30 H 0.409000 0.630605 0.518961 0.182 Uiso 1 1 calc R U . . .
C31 C 0.3636(7) 0.5469(9) 0.5292(7) 0.160(8) Uani 1 1 d . U . . .
H31 H 0.347932 0.525744 0.516070 0.192 Uiso 1 1 calc R U . . .
C32 C 0.3740(7) 0.5808(9) 0.5124(7) 0.147(7) Uani 1 1 d . U . . .
C33 C 0.3604(8) 0.5877(8) 0.4733(7) 0.155(7) Uani 1 1 d . U . . .
C34 C 0.3444(8) 0.5895(8) 0.4415(8) 0.155(8) Uani 1 1 d . U . . .
C35 C 0.2858(7) 0.5628(9) 0.3507(7) 0.162(7) Uani 1 1 d . U . . .
H35 H 0.271922 0.539723 0.338755 0.194 Uiso 1 1 calc R U . . .
C36 C 0.3008(7) 0.5581(9) 0.3886(7) 0.160(7) Uani 1 1 d . U . . .
H36 H 0.295169 0.534672 0.401976 0.192 Uiso 1 1 calc R U . . .
C37 C 0.3246(8) 0.5913(9) 0.4047(7) 0.156(7) Uani 1 1 d . U . . .
C38 C 0.3274(8) 0.6242(8) 0.3843(7) 0.156(7) Uani 1 1 d . U . . .
H38 H 0.343191 0.646993 0.394319 0.187 Uiso 1 1 calc R U . . .
C39 C 0.3074(8) 0.6258(8) 0.3483(7) 0.159(7) Uani 1 1 d . U . . .
H39 H 0.307234 0.651548 0.335939 0.191 Uiso 1 1 calc R U . . .
C41 C 0.4586(8) 0.6594(8) 0.6035(7) 0.159(7) Uani 1 1 d . U . . .
C40 C 0.4376(7) 0.6334(8) 0.5854(6) 0.150(7) Uani 1 1 d D U . . .
C42 C 0.4830(4) 0.6932(4) 0.6193(5) 0.150(7) Uani 1 1 d G U . . .
C43 C 0.4980(5) 0.6975(4) 0.6563(4) 0.149(7) Uani 1 1 d G U . . .
H43 H 0.492548 0.677059 0.672716 0.179 Uiso 1 1 calc R U . . .
C44 C 0.5208(4) 0.7317(5) 0.6691(3) 0.153(7) Uani 1 1 d G U . . .
H44 H 0.531015 0.734599 0.694310 0.183 Uiso 1 1 calc R U . . .
N6 N 0.5287(4) 0.7615(4) 0.6450(5) 0.143(5) Uani 1 1 d G U . . .
C45 C 0.5138(5) 0.7572(5) 0.6081(4) 0.161(7) Uani 1 1 d G U . . .
H45 H 0.519202 0.777629 0.591614 0.194 Uiso 1 1 calc R U . . .
C46 C 0.4909(5) 0.7230(6) 0.5952(3) 0.161(7) Uani 1 1 d G U . . .
H46 H 0.480735 0.720089 0.570019 0.193 Uiso 1 1 calc R U . . .
C47 C 0.5346(8) 0.4715(8) 0.4879(7) 0.157(7) Uani 1 1 d . U . . .
C48 C 0.5253(8) 0.4772(8) 0.4574(7) 0.149(7) Uani 1 1 d . U . . .
C49 C 0.5100(8) 0.4842(9) 0.4184(7) 0.149(7) Uani 1 1 d . U . . .
C50 C 0.5231(8) 0.5200(9) 0.4055(6) 0.157(7) Uani 1 1 d . U . . .
H50 H 0.538332 0.539987 0.420698 0.188 Uiso 1 1 calc R U . . .
C51 C 0.5119(7) 0.5247(9) 0.3673(6) 0.153(7) Uani 1 1 d . U . . .
H51 H 0.519567 0.549891 0.357619 0.184 Uiso 1 1 calc R U . . .
C52 C 0.4833(7) 0.4652(9) 0.3601(6) 0.142(6) Uani 1 1 d . U . . .
H52 H 0.471253 0.443605 0.344585 0.171 Uiso 1 1 calc R U . . .
C53 C 0.4889(7) 0.4578(8) 0.3959(6) 0.144(7) Uani 1 1 d . U . . .
H53 H 0.477897 0.434032 0.404750 0.173 Uiso 1 1 calc R U . . .
C54 C 0.3769(6) 0.6283(4) 0.2755(4) 0.164(6) Uani 1 1 d G U . . .
H54 H 0.371625 0.657101 0.271721 0.197 Uiso 1 1 calc R U . . .
C55 C 0.4149(5) 0.6141(5) 0.2820(4) 0.170(7) Uani 1 1 d G U . . .
H55 H 0.435611 0.633167 0.282606 0.204 Uiso 1 1 calc R U . . .
C56 C 0.4227(4) 0.5720(6) 0.2876(4) 0.143(5) Uani 1 1 d G U . . .
C57 C 0.3924(6) 0.5441(4) 0.2867(4) 0.132(5) Uani 1 1 d DG U . . .
C58 C 0.3544(5) 0.5583(5) 0.2803(4) 0.135(5) Uani 1 1 d G U . . .
C59 C 0.3467(4) 0.6004(6) 0.2747(4) 0.155(6) Uani 1 1 d G U . . .
C60 C 0.3977(5) 0.5006(4) 0.2845(6) 0.134(5) Uani 1 1 d D U . . .
C61 C 0.3663(5) 0.4718(6) 0.2775(5) 0.151(6) Uani 1 1 d DG U . . .
C62 C 0.3280(6) 0.4853(5) 0.2713(5) 0.148(6) Uani 1 1 d G U . . .
C63 C 0.2982(4) 0.4581(7) 0.2570(5) 0.208(9) Uani 1 1 d G U . . .
H63 H 0.272077 0.467282 0.252699 0.250 Uiso 1 1 calc R U . . .
C64 C 0.3066(7) 0.4174(7) 0.2488(6) 0.248(12) Uani 1 1 d G U . . .
H64 H 0.286225 0.398806 0.239022 0.298 Uiso 1 1 calc R U . . .
C65 C 0.3449(8) 0.4039(5) 0.2551(6) 0.266(12) Uani 1 1 d G U . . .
H65 H 0.350597 0.376146 0.249499 0.319 Uiso 1 1 calc R U . . .
C66 C 0.3747(5) 0.4312(7) 0.2694(6) 0.228(10) Uani 1 1 d G U . . .
H66 H 0.400822 0.421961 0.273654 0.273 Uiso 1 1 calc R U . . .
C67 C 0.3205(8) 0.5272(8) 0.2738(6) 0.149(6) Uani 1 1 d . U . . .
C74 C 0.6913(6) 0.7358(9) 0.6219(5) 0.204(7) Uani 1 1 d D U . . .
C75 C 0.6686(8) 0.7515(11) 0.5900(5) 0.233(9) Uani 1 1 d D U . . .
H75 H 0.675598 0.747525 0.567215 0.279 Uiso 1 1 calc R U . . .
C76 C 0.6354(8) 0.7731(10) 0.5930(5) 0.233(9) Uani 1 1 d D U . . .
H76 H 0.619726 0.785968 0.572394 0.280 Uiso 1 1 calc R U . . .
C77 C 0.6254(6) 0.7757(9) 0.6268(5) 0.199(7) Uani 1 1 d D U . . .
C143 C 0.2697(7) 0.4445(4) 0.0719(5) 0.202(8) Uani 1 1 d G U . . .
H143 H 0.265984 0.415244 0.070586 0.242 Uiso 1 1 calc R U . . .
C144 C 0.3068(5) 0.4609(6) 0.0760(5) 0.192(8) Uani 1 1 d G U . . .
H144 H 0.328403 0.442938 0.077470 0.230 Uiso 1 1 calc R U . . .
C145 C 0.3123(4) 0.5037(7) 0.0779(5) 0.182(8) Uani 1 1 d DG U . . .
C146 C 0.2806(6) 0.5301(5) 0.0758(5) 0.173(7) Uani 1 1 d G U . . .
H146 H 0.284369 0.559319 0.077135 0.208 Uiso 1 1 calc R U . . .
C147 C 0.2436(5) 0.5136(6) 0.0717(5) 0.181(7) Uani 1 1 d G U . . .
H147 H 0.221949 0.531627 0.070251 0.217 Uiso 1 1 calc R U . . .
N11 N 0.2381(4) 0.4708(7) 0.0698(5) 0.195(6) Uani 1 1 d G U . . .
C142 C 0.7148(5) 0.7036(7) 0.7501(4) 0.167(7) Uani 1 1 d D U . . .
H142 H 0.740072 0.694101 0.749141 0.201 Uiso 1 1 calc R U . . .
C78 C 0.3497(8) 0.2371(9) 0.6067(8) 0.166(7) Uani 1 1 d . U . . .
H78 H 0.329319 0.236285 0.585861 0.199 Uiso 1 1 calc R U . . .
C80 C 0.4096(9) 0.2147(10) 0.6334(8) 0.167(7) Uani 1 1 d . U . . .
C81 C 0.4403(4) 0.2395(5) 0.6938(5) 0.146(5) Uani 1 1 d G U . . .
C82 C 0.4085(6) 0.2403(5) 0.6650(4) 0.145(5) Uani 1 1 d G U . . .
C83 C 0.3772(4) 0.2660(5) 0.6664(4) 0.135(5) Uani 1 1 d G U . . .
C84 C 0.3777(4) 0.2910(5) 0.6966(5) 0.140(6) Uani 1 1 d G U . . .
C85 C 0.4094(5) 0.2902(5) 0.7254(4) 0.136(5) Uani 1 1 d G U . . .
C86 C 0.4407(4) 0.2645(6) 0.7240(4) 0.143(5) Uani 1 1 d G U . . .
C79 C 0.3781(9) 0.2136(10) 0.6033(9) 0.181(8) Uani 1 1 d . U . . .
H79 H 0.377966 0.197054 0.582451 0.217 Uiso 1 1 calc R U . . .
C87 C 0.4719(8) 0.2670(10) 0.7549(7) 0.175(8) Uani 1 1 d . U . . .
H87 H 0.492436 0.247569 0.756131 0.210 Uiso 1 1 calc R U . . .
C88 C 0.4752(9) 0.2950(10) 0.7834(8) 0.177(8) Uani 1 1 d . U . . .
H88 H 0.497961 0.295957 0.801867 0.212 Uiso 1 1 calc R U . . .
C89 C 0.4442(8) 0.3219(10) 0.7842(7) 0.171(8) Uani 1 1 d . U . . .
H89 H 0.444815 0.341398 0.803263 0.206 Uiso 1 1 calc R U . . .
C90 C 0.4132(7) 0.3185(8) 0.7564(7) 0.154(7) Uani 1 1 d . U . . .
H90 H 0.391854 0.336210 0.756966 0.185 Uiso 1 1 calc R U . . .
C91 C 0.3406(8) 0.2659(8) 0.6359(7) 0.140(5) Uani 1 1 d . U . . .
C101 C 0.3469(10) 0.5137(9) -0.1088(9) 0.168(8) Uani 1 1 d . U . . .
C100 C 0.5572(8) 0.1525(11) 0.7233(7) 0.302(16) Uani 1 1 d D U . . .
H10A H 0.578209 0.167211 0.715226 0.453 Uiso 1 1 calc R U . . .
H10B H 0.543873 0.171593 0.736840 0.453 Uiso 1 1 calc R U . . .
H500 H 0.567893 0.129161 0.738874 0.453 Uiso 1 1 calc R U . . .
C99 C 0.4791(9) 0.1101(10) 0.7230(7) 0.311(16) Uani 1 1 d D U . . .
H99A H 0.455649 0.093007 0.716344 0.467 Uiso 1 1 calc R U . . .
H99B H 0.497344 0.096476 0.742719 0.467 Uiso 1 1 calc R U . . .
H99C H 0.472158 0.137475 0.731077 0.467 Uiso 1 1 calc R U . . .
C98 C 0.4410(8) 0.0904(12) 0.6454(8) 0.327(19) Uani 1 1 d D U . . .
H98A H 0.431509 0.080942 0.666726 0.491 Uiso 1 1 calc R U . . .
H98B H 0.425405 0.114131 0.634441 0.491 Uiso 1 1 calc R U . . .
H98C H 0.438840 0.067779 0.627783 0.491 Uiso 1 1 calc R U . . .
C97 C 0.5061(5) 0.1185(4) 0.6351(4) 0.215(7) Uani 1 1 d DG U . . .
C96 C 0.5361(5) 0.1395(5) 0.6574(5) 0.210(7) Uani 1 1 d DG U . . .
C95 C 0.5304(5) 0.1372(4) 0.6925(5) 0.215(7) Uani 1 1 d DG U . . .
C94 C 0.4968(5) 0.1148(5) 0.6920(5) 0.224(8) Uani 1 1 d DG U . . .
C93 C 0.4818(5) 0.1032(4) 0.6565(5) 0.232(8) Uani 1 1 d DG U . . .
C108 C 0.1343(6) 0.4680(6) -0.2086(4) 0.262(9) Uani 1 1 d DG U . . .
C107 C 0.1124(6) 0.4416(6) -0.1941(4) 0.285(10) Uani 1 1 d DG U . . .
C106 C 0.1329(6) 0.4068(6) -0.1849(4) 0.284(9) Uani 1 1 d DG U . . .
C105 C 0.1674(6) 0.4117(6) -0.1938(4) 0.261(7) Uani 1 1 d DG U . . .
C104 C 0.1683(6) 0.4495(6) -0.2084(4) 0.255(8) Uani 1 1 d DG U . . .
C92 C 0.5484(7) 0.3838(5) 0.5959(6) 0.143(6) Uani 1 1 d D U . . .
C103 C 0.4993(8) 0.1122(11) 0.5967(6) 0.279(15) Uani 1 1 d D U . . .
H504 H 0.520010 0.125617 0.587032 0.419 Uiso 1 1 calc R U . . .
H10D H 0.499045 0.082382 0.591457 0.419 Uiso 1 1 calc R U . . .
H10E H 0.474322 0.124428 0.585298 0.419 Uiso 1 1 calc R U . . .
C102 C 0.5702(7) 0.1507(10) 0.6443(8) 0.286(15) Uani 1 1 d D U . . .
H10F H 0.588307 0.165278 0.663458 0.429 Uiso 1 1 calc R U . . .
H10G H 0.582492 0.125559 0.637352 0.429 Uiso 1 1 calc R U . . .
H10H H 0.562899 0.168970 0.623193 0.429 Uiso 1 1 calc R U . . .
C109 C 0.5315(6) 0.5276(6) 0.2683(5) 0.156(5) Uani 1 1 d G U . . .
C110 C 0.4979(6) 0.5255(6) 0.2402(5) 0.161(5) Uani 1 1 d G U . . .
C111 C 0.4851(5) 0.4835(7) 0.2371(4) 0.143(5) Uani 1 1 d G U . . .
C112 C 0.5108(6) 0.4597(5) 0.2634(5) 0.136(5) Uani 1 1 d G U . . .
C113 C 0.5395(5) 0.4870(7) 0.2827(4) 0.147(5) Uani 1 1 d G U . . .
C243 C 0.5745(10) 0.3578(7) 0.0022(6) 0.361(12) Uani 1 1 d G U . . .
H243 H 0.566696 0.329680 0.003097 0.433 Uiso 1 1 calc R U . . .
C244 C 0.5473(6) 0.3883(10) -0.0107(5) 0.305(11) Uani 1 1 d G U . . .
H244 H 0.520812 0.381035 -0.018677 0.365 Uiso 1 1 calc R U . . .
C245 C 0.5588(8) 0.4296(8) -0.0120(4) 0.279(11) Uani 1 1 d G U . . .
C246 C 0.5975(9) 0.4403(7) -0.0003(6) 0.312(11) Uani 1 1 d G U . . .
H246 H 0.605368 0.468418 -0.001152 0.375 Uiso 1 1 calc R U . . .
C247 C 0.6248(6) 0.4098(11) 0.0126(5) 0.359(11) Uani 1 1 d G U . . .
H247 H 0.651252 0.417064 0.020622 0.431 Uiso 1 1 calc R U . . .
N12 N 0.6133(8) 0.3685(9) 0.0139(5) 0.392(10) Uani 1 1 d G U . . .
C219 C 0.5508(3) 0.8400(3) -0.1525(2) 0.366(11) Uani 1 1 d DG U . . .
C218 C 0.5908(3) 0.8434(3) -0.1422(2) 0.361(9) Uani 1 1 d DG U . . .
C217 C 0.5991(3) 0.8778(3) -0.1199(3) 0.379(10) Uani 1 1 d DG U . . .
C216 C 0.5644(3) 0.8957(3) -0.1163(3) 0.380(10) Uani 1 1 d DG U . . .
C215 C 0.5345(3) 0.8723(3) -0.1365(2) 0.369(10) Uani 1 1 d DG U . . .
C224 C 0.2617(2) 0.3458(4) 0.7132(2) 0.244(8) Uani 1 1 d DG U . . .
C223 C 0.2404(2) 0.3551(4) 0.67894(19) 0.245(9) Uani 1 1 d DG U . . .
C222 C 0.2321(2) 0.3181(4) 0.66008(19) 0.229(8) Uani 1 1 d DG U . . .
C221 C 0.2483(2) 0.2859(4) 0.6827(2) 0.227(8) Uani 1 1 d DG U . . .
C220 C 0.2665(2) 0.3030(4) 0.7155(2) 0.240(8) Uani 1 1 d DG U . . .
C233 C 0.81486(15) 0.6502(3) 0.6496(2) 0.370(12) Uani 1 1 d DG U . . .
C232 C 0.81004(15) 0.6770(3) 0.6200(2) 0.378(12) Uani 1 1 d DG U . . .
C231 C 0.81039(15) 0.7175(3) 0.6329(2) 0.374(12) Uani 1 1 d DG U . . .
C230 C 0.81544(16) 0.7158(3) 0.6704(2) 0.361(12) Uani 1 1 d DG U . . .
C229 C 0.81821(15) 0.6742(3) 0.6807(2) 0.353(11) Uani 1 1 d DG U . . .
C238 C 0.1379(2) 0.4241(3) 0.09344(15) 0.323(11) Uani 1 1 d DG U . . .
C237 C 0.1540(2) 0.4612(3) 0.10818(15) 0.312(10) Uani 1 1 d DG U . . .
C236 C 0.1928(2) 0.4542(3) 0.12296(14) 0.297(9) Uani 1 1 d DG U . . .
C235 C 0.2007(2) 0.4127(3) 0.11735(15) 0.312(9) Uani 1 1 d DG U . . .
C234 C 0.1667(2) 0.3942(3) 0.09912(15) 0.332(11) Uani 1 1 d DG U . . .
C129 C 0.2613(7) 0.4358(4) -0.1345(6) 0.215(9) Uani 1 1 d G U . . .
H129 H 0.255413 0.406996 -0.137594 0.258 Uiso 1 1 calc R U . . .
C130 C 0.2995(6) 0.4486(6) -0.1234(6) 0.215(9) Uani 1 1 d G U . . .
H130 H 0.319760 0.428631 -0.118838 0.258 Uiso 1 1 calc R U . . .
C131 C 0.3081(5) 0.4907(7) -0.1188(6) 0.209(9) Uani 1 1 d G U . . .
C132 C 0.2785(7) 0.5199(4) -0.1255(7) 0.233(10) Uani 1 1 d G U . . .
H132 H 0.284320 0.548664 -0.122384 0.280 Uiso 1 1 calc DR U . . .
C133 C 0.2402(6) 0.5071(6) -0.1366(6) 0.244(11) Uani 1 1 d G U . . .
H133 H 0.219973 0.527031 -0.141140 0.292 Uiso 1 1 calc R U . . .
N7 N 0.2316(5) 0.4650(7) -0.1411(5) 0.198(6) Uani 1 1 d G U . . .
C117 C 0.5097(7) 0.4153(8) 0.2687(7) 0.174(9) Uani 1 1 d . U . . .
H11A H 0.530816 0.407090 0.288673 0.260 Uiso 1 1 calc R U . . .
H11B H 0.484819 0.407494 0.274501 0.260 Uiso 1 1 calc R U . . .
H11C H 0.512705 0.401045 0.246453 0.260 Uiso 1 1 calc R U . . .
C116 C 0.4504(7) 0.4668(9) 0.2113(6) 0.187(10) Uani 1 1 d . U . . .
H11D H 0.448395 0.436834 0.215083 0.280 Uiso 1 1 calc R U . . .
H11E H 0.427023 0.480639 0.215577 0.280 Uiso 1 1 calc R U . . .
H11F H 0.453183 0.472068 0.186384 0.280 Uiso 1 1 calc R U . . .
C115 C 0.4792(9) 0.5626(9) 0.2155(7) 0.200(11) Uani 1 1 d . U . . .
H11G H 0.493511 0.588217 0.223253 0.300 Uiso 1 1 calc R U . . .
H11H H 0.480250 0.556700 0.190189 0.300 Uiso 1 1 calc R U . . .
H11I H 0.452114 0.565991 0.217519 0.300 Uiso 1 1 calc R U . . .
C114 C 0.5543(9) 0.5711(9) 0.2816(9) 0.223(12) Uani 1 1 d . U . . .
H11J H 0.541967 0.593991 0.266331 0.335 Uiso 1 1 calc R U . . .
H11K H 0.553110 0.576531 0.306885 0.335 Uiso 1 1 calc R U . . .
H11L H 0.581411 0.568658 0.279435 0.335 Uiso 1 1 calc R U . . .
C128 C 0.4906(9) 0.8276(8) 0.7061(8) 0.203(9) Uani 1 1 d . U . . .
H12A H 0.500276 0.819347 0.731408 0.305 Uiso 1 1 calc R U . . .
H12B H 0.470688 0.849037 0.705057 0.305 Uiso 1 1 calc R U . . .
H12C H 0.479530 0.803392 0.691977 0.305 Uiso 1 1 calc R U . . .
C127 C 0.5786(12) 0.8486(11) 0.7465(6) 0.307(17) Uani 1 1 d D U . . .
H12D H 0.558689 0.833451 0.755985 0.460 Uiso 1 1 calc R U . . .
H12E H 0.602585 0.832355 0.750872 0.460 Uiso 1 1 calc R U . . .
H12F H 0.583359 0.875501 0.758814 0.460 Uiso 1 1 calc R U . . .
C126 C 0.6198(12) 0.8862(14) 0.6941(13) 0.37(2) Uani 1 1 d . U . . .
H12G H 0.627822 0.877808 0.719527 0.550 Uiso 1 1 calc R U . . .
H12H H 0.636368 0.872407 0.679735 0.550 Uiso 1 1 calc R U . . .
H12I H 0.622356 0.916380 0.692151 0.550 Uiso 1 1 calc R U . . .
C125 C 0.5610(13) 0.8932(13) 0.6099(12) 0.35(2) Uani 1 1 d . U . . .
H12J H 0.535965 0.891520 0.592825 0.525 Uiso 1 1 calc R U . . .
H12K H 0.570204 0.922038 0.611306 0.525 Uiso 1 1 calc R U . . .
H12L H 0.579809 0.875365 0.601420 0.525 Uiso 1 1 calc R U . . .
C124 C 0.4828(9) 0.8591(9) 0.6259(9) 0.234(14) Uani 1 1 d . U . . .
H12M H 0.486362 0.870856 0.602797 0.351 Uiso 1 1 calc R U . . .
H12N H 0.474055 0.830220 0.622136 0.351 Uiso 1 1 calc R U . . .
H12O H 0.463310 0.875348 0.634946 0.351 Uiso 1 1 calc R U . . .
C123 C 0.5823(7) 0.8750(7) 0.6814(9) 0.260(8) Uani 1 1 d G U . . .
C122 C 0.5647(8) 0.8556(7) 0.7058(6) 0.228(7) Uani 1 1 d DG U . . .
C121 C 0.5275(8) 0.8467(6) 0.6890(7) 0.193(6) Uani 1 1 d G U . . .
C120 C 0.5221(7) 0.8605(7) 0.6541(7) 0.203(6) Uani 1 1 d G U . . .
C119 C 0.5560(9) 0.8780(7) 0.6494(7) 0.247(8) Uani 1 1 d G U . . .
C118 C 0.5380(8) 0.3461(6) 0.6041(6) 0.156(7) Uani 1 1 d D U . . .
C134 C 0.3772(10) 0.5251(10) -0.0988(8) 0.169(8) Uani 1 1 d . U . . .
C135 C 0.4433(6) 0.5054(5) -0.0697(4) 0.156(6) Uani 1 1 d G U . . .
H135 H 0.434963 0.477620 -0.067495 0.187 Uiso 1 1 calc R U . . .
C136 C 0.4170(4) 0.5351(6) -0.0866(4) 0.167(7) Uani 1 1 d G U . . .
C137 C 0.4292(5) 0.5758(6) -0.0899(4) 0.162(7) Uani 1 1 d G U . . .
H137 H 0.411230 0.596116 -0.101380 0.195 Uiso 1 1 calc R U . . .
C139 C 0.4675(6) 0.5867(5) -0.0763(4) 0.168(7) Uani 1 1 d G U . . .
C138 C 0.4938(4) 0.5570(7) -0.0594(4) 0.161(7) Uani 1 1 d G U . . .
H138 H 0.519978 0.564494 -0.050136 0.193 Uiso 1 1 calc R U . . .
C140 C 0.4816(5) 0.5164(6) -0.0561(4) 0.164(7) Uani 1 1 d G U . . .
C141 C 0.5072(9) 0.4856(10) -0.0405(6) 0.174(8) Uani 1 1 d . U . . .
C148 C 0.5320(10) 0.4651(11) -0.0272(7) 0.215(10) Uani 1 1 d . U . . .
C154 C 0.5062(9) 0.6607(10) 0.1124(8) 0.167(8) Uani 1 1 d . U . . .
C155 C 0.1881(7) 0.4100(9) -0.0770(5) 0.218(8) Uani 1 1 d G U . . .
C156 C 0.1787(6) 0.4454(6) -0.0595(8) 0.202(7) Uani 1 1 d DG U . . .
C157 C 0.1801(6) 0.4446(6) -0.0224(8) 0.204(7) Uani 1 1 d DG U . . .
C158 C 0.1909(6) 0.4084(9) -0.0028(5) 0.200(7) Uani 1 1 d G U . . .
C159 C 0.2003(6) 0.3730(6) -0.0202(7) 0.207(8) Uani 1 1 d G U . . .
H159 H 0.207646 0.348284 -0.006821 0.248 Uiso 1 1 calc R U . . .
C160 C 0.1989(6) 0.3738(6) -0.0573(7) 0.213(8) Uani 1 1 d G U . . .
H160 H 0.205285 0.349601 -0.069268 0.255 Uiso 1 1 calc R U . . .
C153 C 0.5712(7) 0.4741(8) 0.3155(7) 0.176(9) Uani 1 1 d . U . . .
H15A H 0.569995 0.443988 0.319184 0.264 Uiso 1 1 calc R U . . .
H15B H 0.596743 0.481395 0.310841 0.264 Uiso 1 1 calc R U . . .
H15C H 0.567163 0.488612 0.337199 0.264 Uiso 1 1 calc R U . . .
C152 C 0.4995(10) 0.6625(11) -0.0847(10) 0.221(10) Uani 1 1 d D U . . .
C151 C 0.5034(9) 0.8908(11) 0.0454(8) 0.356(13) Uani 1 1 d D U . . .
H151 H 0.509126 0.893872 0.070962 0.428 Uiso 1 1 calc R U . . .
C150 C 0.4902(9) 0.8878(13) -0.0303(8) 0.387(14) Uani 1 1 d D U . . .
H150 H 0.484731 0.885211 -0.055957 0.465 Uiso 1 1 calc R U . . .
C149 C 0.4787(9) 0.6288(11) -0.0805(7) 0.184(8) Uani 1 1 d D U . . .
C161 C 0.1656(10) 0.4794(6) -0.0814(7) 0.198(7) Uani 1 1 d D U . . .
C162 C 0.1673(8) 0.4800(6) -0.0069(7) 0.201(7) Uani 1 1 d D U . . .
C165 C 0.5885(4) 0.7419(6) 0.1220(5) 0.191(8) Uani 1 1 d G U . . .
H165 H 0.615858 0.743018 0.125018 0.229 Uiso 1 1 calc R U . . .
N9 N 0.5673(6) 0.7784(5) 0.1211(5) 0.194(6) Uani 1 1 d G U . . .
C167 C 0.5272(6) 0.7768(5) 0.1168(5) 0.191(8) Uani 1 1 d G U . . .
H167 H 0.512690 0.801726 0.116118 0.230 Uiso 1 1 calc R U . . .
C168 C 0.5084(4) 0.7386(7) 0.1134(5) 0.179(7) Uani 1 1 d G U . . .
H168 H 0.480973 0.737451 0.110383 0.215 Uiso 1 1 calc R U . . .
C169 C 0.5296(6) 0.7021(5) 0.1143(5) 0.173(7) Uani 1 1 d G U . . .
C170 C 0.5696(6) 0.7037(5) 0.1186(5) 0.172(7) Uani 1 1 d G U . . .
H170 H 0.584140 0.678742 0.119283 0.207 Uiso 1 1 calc R U . . .
C166 C 0.4698(9) 0.9074(13) 0.0245(10) 0.430(17) Uani 1 1 d D U . . .
H166 H 0.450080 0.917894 0.035834 0.516 Uiso 1 1 calc R U . . .
C164 C 0.1549(11) 0.5150(8) -0.0283(8) 0.228(8) Uani 1 1 d D U . . .
C163 C 0.1541(10) 0.5150(8) -0.0654(8) 0.222(8) Uani 1 1 d D U . . .
C171 C 0.4948(9) 0.6275(11) 0.1130(7) 0.159(7) Uani 1 1 d . U . . .
C172 C 0.4778(9) 0.5883(9) 0.1137(6) 0.142(6) Uani 1 1 d . U . . .
C173 C 0.5018(7) 0.5562(7) 0.1292(6) 0.128(6) Uani 1 1 d . U . . .
H173 H 0.528462 0.561334 0.138651 0.154 Uiso 1 1 calc R U . . .
C174 C 0.4875(8) 0.5184(9) 0.1307(6) 0.129(5) Uani 1 1 d . U . . .
C175 C 0.4246(6) 0.5411(9) 0.1034(6) 0.142(6) Uani 1 1 d D U . . .
C176 C 0.4360(8) 0.5805(8) 0.1017(6) 0.139(6) Uani 1 1 d . U . . .
H176 H 0.418163 0.602152 0.093141 0.167 Uiso 1 1 calc R U . . .
C177 C 0.5114(7) 0.4829(8) 0.1469(6) 0.132(6) Uani 1 1 d . U . . .
C178 C 0.5310(7) 0.4563(8) 0.1625(6) 0.133(6) Uani 1 1 d . U . . .
C179 C 0.5536(5) 0.4223(5) 0.1809(4) 0.149(7) Uani 1 1 d G U . . .
C180 C 0.5396(3) 0.3819(6) 0.1807(4) 0.150(7) Uani 1 1 d G U . . .
H180 H 0.513593 0.375937 0.169115 0.180 Uiso 1 1 calc R U . . .
C181 C 0.5636(5) 0.3503(4) 0.1974(4) 0.161(7) Uani 1 1 d G U . . .
H181 H 0.554029 0.322651 0.197265 0.193 Uiso 1 1 calc R U . . .
N10 N 0.6016(5) 0.3590(6) 0.2144(4) 0.181(6) Uani 1 1 d G U . . .
C182 C 0.6156(4) 0.3994(7) 0.2146(5) 0.233(11) Uani 1 1 d G U . . .
H182 H 0.641577 0.405405 0.226162 0.279 Uiso 1 1 calc R U . . .
C183 C 0.5916(6) 0.4311(5) 0.1979(5) 0.210(10) Uani 1 1 d G U . . .
H183 H 0.601142 0.458692 0.198012 0.252 Uiso 1 1 calc R U . . .
C186 C 0.5510(7) 0.8531(6) -0.0263(5) 0.268(8) Uani 1 1 d G U . . .
C187 C 0.5232(6) 0.8707(5) -0.0096(6) 0.295(9) Uani 1 1 d DG U . . .
C188 C 0.5281(6) 0.8699(5) 0.0279(6) 0.277(9) Uani 1 1 d DG U . . .
C189 C 0.5608(7) 0.8513(6) 0.0488(5) 0.258(8) Uani 1 1 d G U . . .
C190 C 0.5886(6) 0.8336(5) 0.0322(6) 0.259(9) Uani 1 1 d DG U . . .
C191 C 0.5837(6) 0.8345(5) -0.0054(6) 0.270(9) Uani 1 1 d DG U . . .
C185 C 0.4649(10) 0.9088(13) -0.0129(10) 0.440(17) Uani 1 1 d D U . . .
H185 H 0.444066 0.924248 -0.026702 0.529 Uiso 1 1 calc R U . . .
C184 C 0.3503(5) 0.5175(7) 0.0837(7) 0.157(7) Uani 1 1 d D U . . .
C192 C 0.6123(8) 0.8194(10) -0.0225(6) 0.267(8) Uani 1 1 d D U . . .
C193 C 0.6451(8) 0.8017(10) -0.0010(8) 0.264(9) Uani 1 1 d D U . . .
H193 H 0.664304 0.789685 -0.012082 0.317 Uiso 1 1 calc R U . . .
C194 C 0.6501(7) 0.8014(10) 0.0365(8) 0.258(9) Uani 1 1 d D U . . .
H194 H 0.673640 0.791149 0.050745 0.310 Uiso 1 1 calc R U . . .
C195 C 0.6212(7) 0.8157(10) 0.0536(6) 0.252(8) Uani 1 1 d D U . . .
C196 C 0.7030(6) 0.7017(8) 0.7827(4) 0.171(8) Uani 1 1 d D U . . .
H196 H 0.718655 0.688734 0.803269 0.205 Uiso 1 1 calc R U . . .
C199 C 0.6452(5) 0.7369(7) 0.7539(4) 0.157(6) Uani 1 1 d D U . . .
H199 H 0.621119 0.749167 0.755550 0.188 Uiso 1 1 calc R U . . .
C198 C 0.6675(6) 0.7192(8) 0.7848(4) 0.173(8) Uani 1 1 d D U . . .
H198 H 0.658672 0.718983 0.806909 0.208 Uiso 1 1 calc R U . . .
C202 C 0.4492(7) 0.5078(8) 0.1175(5) 0.134(6) Uani 1 1 d . U . . .
H202 H 0.440107 0.480088 0.117836 0.161 Uiso 1 1 calc R U . . .
C205 C 0.4901(6) 0.7366(11) -0.0945(8) 0.269(11) Uani 1 1 d G U . . .
H205 H 0.462661 0.736195 -0.098570 0.322 Uiso 1 1 calc R U . . .
C206 C 0.5110(10) 0.7000(7) -0.0863(8) 0.251(10) Uani 1 1 d G U . . .
C207 C 0.5512(10) 0.7005(7) -0.0803(7) 0.246(10) Uani 1 1 d G U . . .
H207 H 0.565440 0.675488 -0.074701 0.295 Uiso 1 1 calc R U . . .
C208 C 0.5706(6) 0.7377(10) -0.0826(7) 0.271(11) Uani 1 1 d G U . . .
H208 H 0.598049 0.738143 -0.078477 0.325 Uiso 1 1 calc R U . . .
N8 N 0.5497(9) 0.7744(7) -0.0908(7) 0.245(8) Uani 1 1 d G U . . .
C209 C 0.5095(9) 0.7738(7) -0.0967(7) 0.286(11) Uani 1 1 d G U . . .
H209 H 0.495270 0.798851 -0.102346 0.343 Uiso 1 1 calc R U . . .
C261 C 0.1330(15) 0.5868(9) -0.0695(10) 0.334(15) Uani 1 1 d D U . . .
H261 H 0.123738 0.610247 -0.084011 0.401 Uiso 1 1 calc R U . . .
C260 C 0.1470(13) 0.5521(11) -0.0846(7) 0.288(12) Uani 1 1 d D U . . .
H260 H 0.151879 0.553666 -0.108384 0.346 Uiso 1 1 calc R U . . .
C257 C 0.6838(4) 0.3310(6) -0.0197(3) 0.514(9) Uani 1 1 d DG U . . .
C256 C 0.7111(4) 0.3158(7) 0.0087(3) 0.595(11) Uani 1 1 d DG U . . .
C255 C 0.6997(5) 0.2768(6) 0.0169(3) 0.619(12) Uani 1 1 d DG U . . .
C254 C 0.6652(6) 0.2679(6) -0.0063(3) 0.542(11) Uani 1 1 d DG U . . .
C253 C 0.6554(5) 0.3014(6) -0.0289(3) 0.476(9) Uani 1 1 d DG U . . .
C252 C 0.6806(3) 0.2988(6) 0.28379(17) 0.315(9) Uani 1 1 d DG U . . .
C251 C 0.6532(4) 0.3243(6) 0.29319(17) 0.342(10) Uani 1 1 d DG U . . .
C250 C 0.6181(4) 0.3044(6) 0.28424(18) 0.320(9) Uani 1 1 d DG U . . .
C249 C 0.6239(4) 0.2667(6) 0.2693(2) 0.292(8) Uani 1 1 d DG U . . .
C248 C 0.6626(4) 0.2633(6) 0.2690(2) 0.276(8) Uani 1 1 d DG U . . .
C262 C 0.1330(16) 0.5866(9) -0.0325(10) 0.345(15) Uani 1 1 d D U . . .
H262 H 0.127605 0.611261 -0.020693 0.414 Uiso 1 1 calc R U . . .
C263 C 0.1409(13) 0.5496(11) -0.0133(7) 0.300(13) Uani 1 1 d D U . . .
H263 H 0.136541 0.548039 0.010701 0.361 Uiso 1 1 calc R U . . .
C264 C 0.6570(4) 0.3123(5) 0.1478(4) 0.234(8) Uani 1 1 d DG U . . .
C265 C 0.6359(5) 0.2797(6) 0.1582(4) 0.217(8) Uani 1 1 d DG U . . .
C266 C 0.6155(4) 0.2528(5) 0.1323(5) 0.253(9) Uani 1 1 d DG U . . .
C267 C 0.6162(4) 0.2586(5) 0.0959(4) 0.283(9) Uani 1 1 d DG U . . .
C268 C 0.6373(5) 0.2913(6) 0.0855(3) 0.290(8) Uani 1 1 d DG U . . .
C269 C 0.6577(4) 0.3181(5) 0.1115(4) 0.272(8) Uani 1 1 d DG U . . .
C270 C 0.6769(7) 0.3387(7) 0.1740(4) 0.243(8) Uani 1 1 d D U . . .
C271 C 0.6796(7) 0.3500(7) 0.1009(6) 0.358(9) Uani 1 1 d D U . . .
C272 C 0.7046(7) 0.3710(5) 0.1283(7) 0.365(10) Uani 1 1 d D U . . .
H272 H 0.724611 0.387610 0.122267 0.438 Uiso 1 1 calc R U . . .
C273 C 0.7011(7) 0.3686(7) 0.1637(7) 0.316(9) Uani 1 1 d D U . . .
H273 H 0.715093 0.387272 0.181200 0.379 Uiso 1 1 calc R U . . .
C274 C 0.5969(8) 0.2183(7) 0.1425(6) 0.323(13) Uani 1 1 d D U . . .
H274 H 0.598095 0.212245 0.167333 0.388 Uiso 1 1 calc R U . . .
C275 C 0.5765(8) 0.1927(8) 0.1155(8) 0.392(16) Uani 1 1 d D U . . .
H275 H 0.561410 0.170667 0.122117 0.470 Uiso 1 1 calc R U . . .
C277 C 0.5982(8) 0.2314(8) 0.0694(5) 0.381(14) Uani 1 1 d D U . . .
H277 H 0.600022 0.235166 0.044847 0.458 Uiso 1 1 calc R U . . .
C278 C 0.2133(2) 0.5765(3) 0.2555(2) 0.253(7) Uani 1 1 d DG U . . .
C279 C 0.2124(2) 0.6082(3) 0.2849(3) 0.246(6) Uani 1 1 d DG U . . .
C280 C 0.2247(2) 0.6496(3) 0.2720(3) 0.239(7) Uani 1 1 d DG U . . .
C281 C 0.23317(17) 0.6434(3) 0.2348(3) 0.242(7) Uani 1 1 d DG U . . .
C282 C 0.2261(2) 0.5983(4) 0.2246(2) 0.256(7) Uani 1 1 d DG U . . .
C283 C 0.6285(3) 0.8409(5) 0.1723(2) 0.310(8) Uani 1 1 d DG U . . .
C284 C 0.6095(3) 0.8137(5) 0.1864(2) 0.318(10) Uani 1 1 d DG U . . .
C285 C 0.5749(3) 0.8276(4) 0.18436(18) 0.332(10) Uani 1 1 d DG U . . .
C286 C 0.5727(4) 0.8634(4) 0.1690(3) 0.327(9) Uani 1 1 d DG U . . .
C287 C 0.6058(4) 0.8716(4) 0.1615(2) 0.324(8) Uani 1 1 d DG U . . .
C276 C 0.5773(8) 0.1983(8) 0.0793(7) 0.423(16) Uani 1 1 d D U . . .
H276 H 0.563766 0.179829 0.061453 0.507 Uiso 1 1 calc R U . . .
C291 C 0.1372(8) 0.5019(7) 0.1092(10) 0.42(2) Uani 1 1 d D U . . .
H29A H 0.156902 0.521205 0.121882 0.630 Uiso 1 1 calc R U . . .
H29B H 0.127467 0.511808 0.084404 0.630 Uiso 1 1 calc R U . . .
H29C H 0.115702 0.500478 0.122012 0.630 Uiso 1 1 calc R U . . .
C292 C 0.1016(6) 0.4229(9) 0.0695(8) 0.394(19) Uani 1 1 d D U . . .
H29D H 0.087478 0.448711 0.071537 0.591 Uiso 1 1 calc R U . . .
H29E H 0.105300 0.419774 0.044575 0.591 Uiso 1 1 calc R U . . .
H29F H 0.086631 0.399228 0.075617 0.591 Uiso 1 1 calc R U . . .
C290 C 0.2194(7) 0.4816(8) 0.1441(8) 0.41(2) Uani 1 1 d D U . . .
H29G H 0.244809 0.468125 0.150756 0.622 Uiso 1 1 calc R U . . .
H29H H 0.221679 0.506877 0.130176 0.622 Uiso 1 1 calc R U . . .
H29I H 0.210322 0.488963 0.166170 0.622 Uiso 1 1 calc R U . . .
C289 C 0.2325(7) 0.3889(8) 0.1370(9) 0.44(2) Uani 1 1 d D U . . .
H28A H 0.253583 0.407721 0.147908 0.660 Uiso 1 1 calc DR U . . .
H28B H 0.224006 0.373123 0.156197 0.660 Uiso 1 1 calc R U . . .
H28C H 0.241662 0.369722 0.120491 0.660 Uiso 1 1 calc R U . . .
C288 C 0.1615(5) 0.3520(5) 0.0881(9) 0.47(2) Uani 1 1 d D U . . .
H28D H 0.186183 0.337110 0.095181 0.712 Uiso 1 1 calc R U . . .
H28E H 0.142122 0.339066 0.099735 0.712 Uiso 1 1 calc R U . . .
H28F H 0.152746 0.350671 0.061696 0.712 Uiso 1 1 calc R U . . .
C295 C 0.2116(12) 0.3144(6) 0.6238(5) 0.41(2) Uani 1 1 d D U . . .
H29J H 0.209580 0.285033 0.616849 0.614 Uiso 1 1 calc R U . . .
H29K H 0.185551 0.326109 0.621628 0.614 Uiso 1 1 calc R U . . .
H29L H 0.225377 0.329601 0.607826 0.614 Uiso 1 1 calc R U . . .
C294 C 0.2429(9) 0.2427(5) 0.6749(6) 0.345(18) Uani 1 1 d D U . . .
H29M H 0.229215 0.239110 0.649740 0.518 Uiso 1 1 calc R U . . .
H29N H 0.268242 0.228982 0.678497 0.518 Uiso 1 1 calc R U . . .
H29O H 0.227700 0.230363 0.691191 0.518 Uiso 1 1 calc R U . . .
C297 C 0.2826(9) 0.3747(5) 0.7389(5) 0.42(2) Uani 1 1 d D U . . .
H29P H 0.295064 0.359842 0.760938 0.635 Uiso 1 1 calc R U . . .
H29Q H 0.302488 0.388572 0.728413 0.635 Uiso 1 1 calc R U . . .
H29R H 0.264713 0.395527 0.744969 0.635 Uiso 1 1 calc R U . . .
C296 C 0.2315(9) 0.3955(5) 0.6652(5) 0.382(18) Uani 1 1 d D U . . .
H29S H 0.216202 0.393744 0.640374 0.573 Uiso 1 1 calc R U . . .
H29T H 0.216538 0.410202 0.680476 0.573 Uiso 1 1 calc R U . . .
H29U H 0.255547 0.410746 0.665108 0.573 Uiso 1 1 calc R U . . .
C298 C 0.6193(8) 0.3034(10) -0.0556(8) 0.480(18) Uani 1 1 d D U . . .
H29V H 0.617986 0.329753 -0.068833 0.720 Uiso 1 1 calc R U . . .
H29W H 0.618079 0.280216 -0.072651 0.720 Uiso 1 1 calc R U . . .
H29X H 0.597440 0.301597 -0.043318 0.720 Uiso 1 1 calc R U . . .
C300 C 0.7227(10) 0.2485(11) 0.0424(9) 0.69(3) Uani 1 1 d D U . . .
H30A H 0.708127 0.222794 0.043539 1.029 Uiso 1 1 calc R U . . .
H30B H 0.746819 0.242194 0.034528 1.029 Uiso 1 1 calc R U . . .
H30C H 0.728719 0.261426 0.066474 1.029 Uiso 1 1 calc R U . . .
C299 C 0.6434(11) 0.2299(10) -0.0060(11) 0.73(3) Uani 1 1 d D U . . .
H29Y H 0.657240 0.211405 0.012957 1.101 Uiso 1 1 calc R U . . .
H29Z H 0.617811 0.236420 -0.001197 1.101 Uiso 1 1 calc R U . . .
H210 H 0.640364 0.216146 -0.029619 1.101 Uiso 1 1 calc R U . . .
C301 C 0.7464(8) 0.3367(11) 0.0243(10) 0.66(3) Uani 1 1 d D U . . .
H30D H 0.746752 0.364172 0.013133 0.988 Uiso 1 1 calc R U . . .
H30E H 0.748248 0.339884 0.050424 0.988 Uiso 1 1 calc R U . . .
H30F H 0.768474 0.320340 0.019994 0.988 Uiso 1 1 calc R U . . .
C302 C 0.6847(10) 0.3700(9) -0.0386(9) 0.396(13) Uani 1 1 d D U . . .
H30G H 0.661292 0.372643 -0.057667 0.594 Uiso 1 1 calc R U . . .
H30H H 0.685911 0.393129 -0.021485 0.594 Uiso 1 1 calc R U . . .
H30I H 0.707606 0.370763 -0.049564 0.594 Uiso 1 1 calc R U . . .
C308 C 0.6709(6) 0.8503(15) 0.1710(10) 0.37(2) Uani 1 1 d D U . . .
H30J H 0.686948 0.825993 0.179422 0.562 Uiso 1 1 calc DR U . . .
H30K H 0.672805 0.856877 0.146049 0.562 Uiso 1 1 calc R U . . .
H30L H 0.679956 0.874114 0.186690 0.562 Uiso 1 1 calc R U . . .
C307 C 0.2281(9) 0.5811(9) 0.1888(4) 0.39(2) Uani 1 1 d D U . . .
H30M H 0.222502 0.551231 0.188437 0.583 Uiso 1 1 calc R U . . .
H30N H 0.209021 0.595058 0.170004 0.583 Uiso 1 1 calc R U . . .
H30O H 0.254126 0.585486 0.184136 0.583 Uiso 1 1 calc R U . . .
C306 C 0.2484(8) 0.6768(6) 0.2151(7) 0.278(10) Uani 1 1 d D U . . .
H30P H 0.249588 0.702722 0.228833 0.417 Uiso 1 1 calc R U . . .
H501 H 0.274522 0.669334 0.212019 0.417 Uiso 1 1 calc R U . . .
H502 H 0.231437 0.680442 0.191218 0.417 Uiso 1 1 calc R U . . .
C305 C 0.2236(8) 0.6879(5) 0.2930(6) 0.299(15) Uani 1 1 d D U . . .
H505 H 0.232631 0.711279 0.280322 0.448 Uiso 1 1 calc R U . . .
H506 H 0.196986 0.693153 0.295712 0.448 Uiso 1 1 calc R U . . .
H30S H 0.240455 0.684788 0.317025 0.448 Uiso 1 1 calc R U . . .
C304 C 0.1891(7) 0.6004(9) 0.3126(6) 0.337(16) Uani 1 1 d D U . . .
H30T H 0.185785 0.570412 0.315148 0.505 Uiso 1 1 calc R U . . .
H30U H 0.202477 0.612066 0.335824 0.505 Uiso 1 1 calc R U . . .
H30V H 0.163695 0.613617 0.305113 0.505 Uiso 1 1 calc R U . . .
C303 C 0.1920(7) 0.5369(6) 0.2538(8) 0.342(17) Uani 1 1 d D U . . .
H30W H 0.187439 0.530008 0.277882 0.512 Uiso 1 1 calc R U . . .
H508 H 0.167111 0.539470 0.236681 0.512 Uiso 1 1 calc R U . . .
H507 H 0.207314 0.514747 0.245675 0.512 Uiso 1 1 calc R U . . .
C309 C 0.6423(8) 0.7834(9) 0.2018(8) 0.45(3) Uani 1 1 d D U . . .
H30X H 0.631875 0.760226 0.213804 0.677 Uiso 1 1 calc R U . . .
H30Y H 0.653721 0.772598 0.182129 0.677 Uiso 1 1 calc R U . . .
H30Z H 0.662166 0.797878 0.219476 0.677 Uiso 1 1 calc R U . . .
C310 C 0.5431(11) 0.8121(16) 0.2033(11) 0.42(2) Uani 1 1 d D U . . .
H31G H 0.549818 0.784340 0.213337 0.635 Uiso 1 1 calc R U . . .
H31H H 0.540676 0.831255 0.222911 0.635 Uiso 1 1 calc R U . . .
H31I H 0.518396 0.810810 0.185734 0.635 Uiso 1 1 calc R U . . .
C311 C 0.5416(8) 0.8974(9) 0.1572(11) 0.42(2) Uani 1 1 d D U . . .
H31A H 0.552875 0.920565 0.146060 0.631 Uiso 1 1 calc DR U . . .
H31B H 0.519775 0.885739 0.139701 0.631 Uiso 1 1 calc R U . . .
H31C H 0.532426 0.907485 0.178509 0.631 Uiso 1 1 calc R U . . .
C312 C 0.6277(12) 0.9077(9) 0.1476(10) 0.366(19) Uani 1 1 d D U . . .
H31D H 0.609676 0.930627 0.139549 0.549 Uiso 1 1 calc R U . . .
H31E H 0.648627 0.917299 0.167086 0.549 Uiso 1 1 calc R U . . .
H31F H 0.638576 0.897950 0.127152 0.549 Uiso 1 1 calc R U . . .
C314 C 0.8168(11) 0.7525(7) 0.6918(7) 0.56(3) Uani 1 1 d D U . . .
H31J H 0.820478 0.744872 0.717449 0.834 Uiso 1 1 calc R U . . .
H31K H 0.838318 0.770046 0.688153 0.834 Uiso 1 1 calc R U . . .
H31L H 0.792366 0.767782 0.684508 0.834 Uiso 1 1 calc R U . . .
C313 C 0.8274(8) 0.6604(9) 0.7171(5) 0.48(2) Uani 1 1 d D U . . .
H31M H 0.827737 0.684176 0.733441 0.714 Uiso 1 1 calc R U . . .
H31N H 0.807858 0.640317 0.721254 0.714 Uiso 1 1 calc R U . . .
H31O H 0.852935 0.647100 0.721943 0.714 Uiso 1 1 calc R U . . .
C316 C 0.8036(11) 0.6653(9) 0.5834(5) 0.55(3) Uani 1 1 d D U . . .
H31P H 0.804854 0.635013 0.581592 0.818 Uiso 1 1 calc R U . . .
H31Q H 0.777962 0.675018 0.570920 0.818 Uiso 1 1 calc R U . . .
H31R H 0.823483 0.677893 0.572096 0.818 Uiso 1 1 calc R U . . .
C315 C 0.8070(9) 0.7537(7) 0.6116(7) 0.52(2) Uani 1 1 d D U . . .
H31S H 0.803666 0.746053 0.585980 0.778 Uiso 1 1 calc R U . . .
H31T H 0.784461 0.769770 0.615156 0.778 Uiso 1 1 calc R U . . .
H31U H 0.830448 0.770590 0.618754 0.778 Uiso 1 1 calc R U . . .
C318 C 0.6807(8) 0.2254(8) 0.2606(8) 0.329(17) Uani 1 1 d D U . . .
H31V H 0.660636 0.205174 0.250340 0.493 Uiso 1 1 calc R U . . .
H31W H 0.696856 0.231279 0.243018 0.493 Uiso 1 1 calc R U . . .
H31X H 0.696787 0.214027 0.282799 0.493 Uiso 1 1 calc R U . . .
C317 C 0.8178(11) 0.6062(6) 0.6507(8) 0.54(3) Uani 1 1 d D U . . .
H31Y H 0.814615 0.595303 0.626031 0.808 Uiso 1 1 calc R U . . .
H31Z H 0.843257 0.598107 0.664849 0.808 Uiso 1 1 calc R U . . .
H310 H 0.797499 0.594723 0.662145 0.808 Uiso 1 1 calc R U . . .
C319 C 0.5945(7) 0.2346(8) 0.2633(8) 0.352(16) Uani 1 1 d D U . . .
H311 H 0.569478 0.246594 0.265203 0.528 Uiso 1 1 calc R U . . .
H312 H 0.592556 0.222699 0.239033 0.528 Uiso 1 1 calc R U . . .
H313 H 0.601523 0.212657 0.281504 0.528 Uiso 1 1 calc R U . . .
C320 C 0.5821(7) 0.3211(11) 0.2913(9) 0.45(2) Uani 1 1 d D U . . .
H32A H 0.560988 0.301445 0.282532 0.670 Uiso 1 1 calc R U . . .
H32B H 0.584634 0.325323 0.317390 0.670 Uiso 1 1 calc R U . . .
H32C H 0.576369 0.347674 0.278649 0.670 Uiso 1 1 calc R U . . .
C321 C 0.6618(9) 0.3656(8) 0.3091(9) 0.47(2) Uani 1 1 d D U . . .
H32D H 0.637965 0.378203 0.313612 0.706 Uiso 1 1 calc R U . . .
H32E H 0.680748 0.363134 0.331973 0.706 Uiso 1 1 calc R U . . .
H32F H 0.672471 0.383139 0.292271 0.706 Uiso 1 1 calc R U . . .
C322 C 0.7219(6) 0.3075(11) 0.2877(8) 0.363(19) Uani 1 1 d D U . . .
H32G H 0.727835 0.334795 0.298941 0.545 Uiso 1 1 calc R U . . .
H32H H 0.736944 0.286098 0.302987 0.545 Uiso 1 1 calc R U . . .
H32I H 0.728652 0.307292 0.263756 0.545 Uiso 1 1 calc R U . . .
C324 C 0.1966(9) 0.3807(9) -0.1984(10) 0.45(2) Uani 1 1 d D U . . .
H32J H 0.192002 0.354858 -0.186167 0.677 Uiso 1 1 calc R U . . .
H32K H 0.194715 0.375287 -0.224246 0.677 Uiso 1 1 calc R U . . .
H32L H 0.222475 0.391299 -0.187760 0.677 Uiso 1 1 calc R U . . .
C323 C 0.1984(9) 0.4717(10) -0.2224(9) 0.375(19) Uani 1 1 d D U . . .
H32M H 0.221303 0.453890 -0.220317 0.563 Uiso 1 1 calc R U . . .
H32N H 0.188653 0.478947 -0.247857 0.563 Uiso 1 1 calc R U . . .
H32O H 0.205462 0.497132 -0.208233 0.563 Uiso 1 1 calc R U . . .
C325 C 0.1197(8) 0.3694(8) -0.1687(9) 0.48(2) Uani 1 1 d D U . . .
H32P H 0.140413 0.348579 -0.164755 0.714 Uiso 1 1 calc R U . . .
H32Q H 0.113152 0.376617 -0.145422 0.714 Uiso 1 1 calc R U . . .
H32R H 0.096776 0.358088 -0.185001 0.714 Uiso 1 1 calc R U . . .
C327 C 0.1256(9) 0.5123(7) -0.2155(10) 0.46(2) Uani 1 1 d D U . . .
H32S H 0.098698 0.517785 -0.213996 0.683 Uiso 1 1 calc R U . . .
H32T H 0.142971 0.529023 -0.197282 0.683 Uiso 1 1 calc R U . . .
H32U H 0.129524 0.519586 -0.239682 0.683 Uiso 1 1 calc R U . . .
C328 C 0.4957(5) 0.8870(8) -0.1428(9) 0.50(3) Uani 1 1 d D U . . .
H32V H 0.493966 0.910531 -0.126716 0.756 Uiso 1 1 calc R U . . .
H32W H 0.487633 0.895891 -0.168073 0.756 Uiso 1 1 calc R U . . .
H32X H 0.478612 0.864595 -0.137892 0.756 Uiso 1 1 calc DR U . . .
C329 C 0.5606(9) 0.9332(9) -0.0976(10) 0.55(3) Uani 1 1 d D U . . .
H32Y H 0.533133 0.939173 -0.099024 0.829 Uiso 1 1 calc R U . . .
H32Z H 0.573764 0.930316 -0.072183 0.829 Uiso 1 1 calc R U . . .
H314 H 0.572429 0.956019 -0.108746 0.829 Uiso 1 1 calc R U . . .
C330 C 0.6368(6) 0.8934(10) -0.1051(8) 0.47(2) Uani 1 1 d D U . . .
H33A H 0.656266 0.874842 -0.111685 0.699 Uiso 1 1 calc R U . . .
H33B H 0.639559 0.921240 -0.114877 0.699 Uiso 1 1 calc R U . . .
H33C H 0.640515 0.894930 -0.078696 0.699 Uiso 1 1 calc R U . . .
C331 C 0.6171(8) 0.8141(8) -0.1514(9) 0.434(19) Uani 1 1 d D U . . .
H33D H 0.602827 0.793120 -0.167734 0.651 Uiso 1 1 calc R U . . .
H33E H 0.635508 0.828315 -0.163466 0.651 Uiso 1 1 calc R U . . .
H33F H 0.631240 0.800537 -0.129313 0.651 Uiso 1 1 calc R U . . .
C332 C 0.5278(8) 0.8140(10) -0.1793(9) 0.50(3) Uani 1 1 d D U . . .
H33G H 0.544390 0.793122 -0.187367 0.748 Uiso 1 1 calc R U . . .
H33H H 0.507946 0.800132 -0.168889 0.748 Uiso 1 1 calc R U . . .
H33I H 0.515354 0.831010 -0.200020 0.748 Uiso 1 1 calc R U . . .
C326 C 0.0755(8) 0.4488(12) -0.1821(11) 0.46(2) Uani 1 1 d D U . . .
H315 H 0.064651 0.475720 -0.191318 0.693 Uiso 1 1 calc R U . . .
H316 H 0.057072 0.426668 -0.191600 0.693 Uiso 1 1 calc R U . . .
H317 H 0.080258 0.448810 -0.155599 0.693 Uiso 1 1 calc R U . . .
C293 C 0.2859(11) 0.2809(6) 0.7466(5) 0.41(2) Uani 1 1 d D U . . .
H211 H 0.296150 0.300652 0.766051 0.617 Uiso 1 1 calc R U . . .
H212 H 0.267615 0.262044 0.754742 0.617 Uiso 1 1 calc R U . . .
H213 H 0.307262 0.264850 0.740559 0.617 Uiso 1 1 calc R U . . .

loop_
_atom_site_aniso_label
_atom_site_aniso_U_11
_atom_site_aniso_U_22
_atom_site_aniso_U_33
_atom_site_aniso_U_23
_atom_site_aniso_U_13
_atom_site_aniso_U_12
Rh1 0.167(2) 0.205(2) 0.231(3) 0.029(2) 0.0624(18) -0.0378(18)
Rh2 0.1383(16) 0.1547(18) 0.200(2) 0.0318(16) -0.0321(15) -0.0206(13)
Rh3 0.1508(15) 0.1564(16) 0.1032(12) 0.0004(11) 0.0355(10) 0.0032(12)
Rh4 0.188(2) 0.1604(19) 0.197(2) -0.0043(16) 0.0763(17) -0.0103(16)
Rh5 0.1431(15) 0.1318(15) 0.1547(16) -0.0083(12) 0.0319(12) -0.0403(12)
Rh6 0.1700(18) 0.195(2) 0.1456(17) -0.0145(15) -0.0140(14) 0.0669(16)
Rh7 0.222(2) 0.1330(17) 0.230(3) -0.0504(17) 0.078(2) -0.0206(16)
Rh8 0.217(3) 0.220(3) 0.225(3) -0.043(2) 0.082(2) -0.014(2)
Rh9 0.264(3) 0.151(2) 0.291(4) 0.020(2) 0.118(3) 0.013(2)
Rh10 0.200(2) 0.284(3) 0.1470(18) 0.0436(19) 0.0248(16) 0.120(2)
Rh11 0.631(9) 0.746(10) 0.326(5) 0.340(6) 0.328(6) 0.559(8)
O11 0.224(11) 0.220(14) 0.184(11) 0.053(12) 0.066(8) -0.055(10)
Rh12 0.447(7) 0.218(3) 0.246(4) -0.002(3) 0.058(4) -0.080(4)
O1 0.209(7) 0.143(9) 0.136(10) 0.010(9) 0.023(9) 0.051(7)
O2 0.173(9) 0.161(8) 0.139(11) -0.009(8) -0.004(11) 0.023(7)
O3 0.168(9) 0.209(15) 0.173(11) -0.037(9) 0.065(8) -0.025(7)
O4 0.179(12) 0.165(11) 0.150(10) 0.006(8) 0.049(8) -0.009(8)
O5 0.175(11) 0.136(10) 0.149(10) -0.028(9) 0.002(7) -0.023(9)
O6 0.147(6) 0.151(12) 0.115(9) -0.005(7) 0.012(6) -0.027(7)
O7 0.180(9) 0.178(8) 0.125(10) -0.033(8) 0.014(10) 0.022(7)
O8 0.121(6) 0.165(8) 0.062(6) 0.009(7) 0.026(5) 0.052(5)
O9 0.149(11) 0.234(16) 0.202(10) 0.093(9) 0.000(8) -0.035(8)
O10 0.152(10) 0.184(11) 0.170(11) 0.042(10) -0.017(7) 0.015(8)
O12 0.148(10) 0.189(14) 0.172(10) 0.013(9) 0.011(7) -0.017(9)
O13 0.233(16) 0.129(10) 0.263(9) -0.023(8) 0.085(12) -0.009(10)
O14 0.227(15) 0.148(11) 0.268(10) -0.041(8) 0.086(14) 0.027(12)
O15 0.196(14) 0.201(12) 0.248(10) -0.048(9) 0.071(12) -0.002(10)
C14 0.184(18) 0.209(17) 0.125(13) 0.012(11) 0.022(13) -0.045(15)
C15 0.21(2) 0.218(19) 0.126(13) 0.010(12) 0.025(14) -0.059(17)
C16 0.21(2) 0.196(18) 0.144(13) -0.006(11) 0.036(15) -0.047(16)
N2 0.178(14) 0.170(9) 0.147(12) -0.006(9) 0.047(10) -0.024(9)
C17 0.23(2) 0.199(19) 0.158(15) 0.030(13) -0.008(16) -0.055(16)
C18 0.23(2) 0.229(19) 0.157(15) 0.049(14) -0.027(17) -0.088(18)
O17 0.229(15) 0.190(16) 0.300(11) 0.035(14) 0.116(11) 0.003(12)
O18 0.250(15) 0.146(13) 0.349(9) 0.077(13) 0.114(10) 0.020(12)
O19 0.166(13) 0.178(12) 0.192(8) 0.027(8) 0.030(8) 0.048(9)
C19 0.185(11) 0.187(17) 0.088(14) 0.007(14) 0.024(17) 0.037(11)
O20 0.138(10) 0.221(15) 0.306(12) 0.024(12) 0.016(11) 0.049(9)
O23 0.374(16) 0.212(16) 0.268(11) -0.035(14) 0.050(9) -0.087(12)
O24 0.404(17) 0.137(12) 0.269(11) -0.048(11) 0.016(11) -0.063(12)
N4 0.196(14) 0.156(15) 0.127(8) -0.001(7) 0.015(7) 0.035(12)
N5 0.151(12) 0.174(14) 0.095(6) -0.014(7) 0.036(7) -0.009(10)
C1 0.170(18) 0.166(17) 0.133(12) 0.022(12) 0.028(12) -0.021(11)
C2 0.171(19) 0.157(17) 0.128(11) 0.015(12) 0.029(12) -0.020(11)
C3 0.171(17) 0.140(15) 0.112(11) -0.001(11) 0.044(11) 0.015(10)
C4 0.22(2) 0.157(19) 0.123(11) -0.004(11) 0.057(12) -0.005(12)
C5 0.24(2) 0.171(19) 0.139(12) 0.028(13) 0.052(13) -0.017(12)
N1 0.195(13) 0.192(12) 0.146(11) 0.016(9) 0.057(10) -0.032(10)
C6 0.21(2) 0.127(18) 0.099(13) 0.004(12) 0.025(12) 0.010(10)
C7 0.18(2) 0.145(17) 0.120(14) -0.002(13) 0.030(12) 0.014(11)
C68 0.142(13) 0.158(17) 0.178(11) 0.037(14) 0.014(10) -0.025(11)
C69 0.118(11) 0.123(14) 0.169(11) 0.043(12) -0.001(8) -0.036(9)
C70 0.124(11) 0.132(15) 0.179(11) 0.059(13) 0.012(9) -0.026(9)
C71 0.127(13) 0.173(16) 0.166(11) 0.031(14) -0.014(10) -0.018(10)
C72 0.128(13) 0.204(18) 0.177(12) 0.065(14) -0.005(10) -0.045(10)
C73 0.142(13) 0.201(18) 0.175(11) 0.064(14) 0.019(10) -0.042(11)
C8 0.167(17) 0.148(14) 0.114(11) -0.001(11) 0.027(11) 0.021(10)
C9 0.163(18) 0.153(15) 0.090(11) -0.003(10) 0.019(11) 0.012(11)
C10 0.159(16) 0.137(13) 0.108(11) -0.011(9) 0.020(11) 0.028(11)
C11 0.164(17) 0.151(15) 0.109(10) -0.011(10) 0.013(12) 0.000(13)
C12 0.179(17) 0.160(16) 0.109(9) -0.004(10) 0.035(11) 0.012(13)
C13 0.175(18) 0.150(15) 0.108(11) 0.007(11) 0.042(11) 0.005(12)
O16 0.147(10) 0.201(11) 0.269(10) -0.039(8) 0.060(11) -0.016(10)
O21 0.300(14) 0.585(18) 0.483(12) 0.354(11) 0.247(13) 0.352(11)
C20 0.172(17) 0.126(13) 0.116(11) -0.007(9) 0.031(12) -0.036(11)
C21 0.186(18) 0.155(15) 0.140(11) -0.014(12) 0.047(15) -0.066(14)
C22 0.189(18) 0.181(16) 0.130(11) 0.013(11) 0.012(15) -0.055(14)
C23 0.183(19) 0.173(17) 0.118(11) 0.016(10) -0.001(13) -0.042(14)
C24 0.176(18) 0.177(17) 0.111(9) -0.003(10) 0.002(13) -0.050(14)
N3 0.148(11) 0.129(9) 0.114(9) -0.002(7) 0.012(8) -0.034(8)
O22 0.48(2) 0.492(19) 0.170(10) 0.119(12) 0.148(12) 0.353(11)
C26 0.163(17) 0.179(18) 0.128(14) 0.006(11) 0.013(14) -0.040(15)
C25 0.19(2) 0.179(18) 0.130(14) 0.006(12) 0.017(15) -0.050(16)
C27 0.157(17) 0.196(16) 0.130(12) 0.017(12) 0.020(13) -0.048(13)
C28 0.159(18) 0.167(16) 0.109(12) 0.006(11) 0.027(12) -0.025(12)
C29 0.160(17) 0.149(15) 0.122(11) 0.001(11) 0.028(12) -0.013(11)
C30 0.184(19) 0.141(16) 0.126(11) 0.016(12) 0.018(13) -0.017(12)
C31 0.156(17) 0.173(18) 0.137(12) 0.019(12) -0.003(14) -0.037(14)
C32 0.148(16) 0.162(16) 0.127(10) 0.010(11) 0.023(11) -0.018(12)
C33 0.168(19) 0.172(18) 0.124(10) 0.004(13) 0.028(13) -0.011(15)
C34 0.162(18) 0.160(17) 0.137(11) 0.022(14) 0.014(14) -0.007(14)
C35 0.161(17) 0.180(17) 0.138(11) -0.007(10) 0.014(14) 0.013(15)
C36 0.163(18) 0.170(17) 0.141(12) 0.013(12) 0.014(13) 0.001(13)
C37 0.183(18) 0.148(16) 0.131(11) 0.008(11) 0.016(12) 0.003(14)
C38 0.201(19) 0.131(14) 0.129(12) 0.003(10) 0.017(13) 0.031(13)
C39 0.19(2) 0.143(14) 0.133(11) -0.004(10) 0.006(12) 0.059(13)
C41 0.16(2) 0.145(17) 0.174(17) -0.017(13) 0.030(14) -0.002(11)
C40 0.17(2) 0.152(17) 0.131(14) 0.000(13) 0.030(12) -0.012(12)
C42 0.147(16) 0.145(15) 0.158(13) -0.003(11) 0.027(13) 0.001(11)
C43 0.152(17) 0.127(14) 0.159(12) 0.012(12) 0.010(14) -0.004(10)
C44 0.146(17) 0.135(15) 0.171(13) 0.001(11) 0.018(13) -0.006(11)
N6 0.125(10) 0.135(9) 0.165(12) -0.001(8) 0.019(9) -0.004(8)
C45 0.155(18) 0.149(16) 0.168(12) 0.005(12) 0.006(14) -0.005(12)
C46 0.163(18) 0.172(18) 0.145(13) -0.002(11) 0.024(13) -0.021(13)
C47 0.192(19) 0.167(17) 0.112(9) -0.003(12) 0.031(14) 0.016(15)
C48 0.181(18) 0.159(17) 0.109(9) -0.011(12) 0.034(14) 0.012(15)
C49 0.187(18) 0.154(16) 0.108(9) -0.007(10) 0.033(12) 0.009(13)
C50 0.192(19) 0.176(17) 0.102(9) -0.016(11) 0.031(13) -0.016(15)
C51 0.167(18) 0.185(17) 0.104(8) 0.001(10) 0.021(13) -0.013(14)
C52 0.150(16) 0.183(16) 0.101(8) -0.006(10) 0.045(12) -0.006(13)
C53 0.165(18) 0.157(16) 0.109(10) 0.006(11) 0.026(12) 0.000(13)
C54 0.214(10) 0.115(11) 0.146(16) -0.029(13) -0.004(18) 0.027(8)
C55 0.199(10) 0.152(11) 0.156(17) -0.010(16) 0.029(17) 0.007(9)
C56 0.174(10) 0.159(10) 0.096(12) 0.002(14) 0.028(14) 0.031(7)
C57 0.176(9) 0.141(9) 0.083(11) 0.025(12) 0.036(13) 0.039(7)
C58 0.181(9) 0.135(9) 0.096(12) 0.021(12) 0.044(13) 0.034(7)
C59 0.181(9) 0.142(10) 0.127(14) -0.017(14) -0.005(14) 0.043(7)
C60 0.148(8) 0.155(10) 0.100(12) 0.014(13) 0.026(12) 0.039(7)
C61 0.154(8) 0.147(10) 0.153(15) 0.036(14) 0.037(14) 0.031(8)
C62 0.153(9) 0.149(10) 0.136(15) 0.051(13) 0.017(13) 0.008(7)
C63 0.184(13) 0.191(16) 0.23(2) 0.01(2) -0.002(19) 0.001(13)
C64 0.25(2) 0.202(18) 0.26(2) -0.04(2) -0.01(2) 0.009(18)
C65 0.26(2) 0.200(18) 0.31(3) -0.06(2) 0.00(3) 0.026(15)
C66 0.245(19) 0.170(14) 0.26(2) -0.03(2) 0.02(2) 0.031(12)
C67 0.170(10) 0.159(10) 0.112(13) 0.021(14) 0.019(14) 0.040(7)
C74 0.191(16) 0.23(2) 0.186(13) 0.062(17) 0.034(11) -0.036(13)
C75 0.23(2) 0.29(3) 0.182(13) 0.082(18) 0.055(13) -0.027(16)
C76 0.21(2) 0.29(3) 0.200(14) 0.109(18) 0.035(13) -0.018(16)
C77 0.161(16) 0.23(2) 0.201(13) 0.099(15) 0.025(11) -0.026(11)
C143 0.195(11) 0.194(15) 0.22(2) -0.016(19) 0.04(2) 0.030(11)
C144 0.182(11) 0.188(14) 0.20(2) -0.01(2) 0.032(19) 0.039(12)
C145 0.176(11) 0.190(15) 0.175(17) -0.008(18) 0.023(18) 0.042(11)
C146 0.163(13) 0.182(14) 0.174(18) -0.004(17) 0.032(18) 0.028(9)
C147 0.173(12) 0.190(13) 0.183(18) -0.034(19) 0.049(18) 0.019(10)
N11 0.178(8) 0.192(14) 0.213(16) -0.016(15) 0.038(11) 0.014(9)
C142 0.142(14) 0.165(18) 0.183(13) 0.052(17) 0.007(11) -0.012(13)
C78 0.167(15) 0.16(2) 0.169(15) -0.049(12) 0.022(12) -0.049(11)
C80 0.163(13) 0.179(19) 0.170(14) -0.021(12) 0.062(10) -0.030(11)
C81 0.149(13) 0.156(16) 0.147(12) 0.012(10) 0.063(9) -0.026(10)
C82 0.156(13) 0.132(15) 0.156(13) 0.002(10) 0.054(9) -0.034(10)
C83 0.149(12) 0.121(14) 0.137(12) -0.005(9) 0.033(9) -0.044(9)
C84 0.151(11) 0.132(15) 0.135(12) -0.003(10) 0.028(9) -0.031(10)
C85 0.138(11) 0.154(15) 0.118(11) 0.009(9) 0.038(8) -0.025(10)
C86 0.127(11) 0.188(16) 0.129(12) 0.014(10) 0.063(8) -0.025(10)
C79 0.185(17) 0.17(2) 0.187(16) -0.036(15) 0.039(11) -0.026(13)
C87 0.145(14) 0.23(2) 0.152(16) 0.002(14) 0.042(10) 0.012(15)
C88 0.159(17) 0.23(2) 0.145(16) 0.007(14) 0.029(14) 0.000(15)
C89 0.168(19) 0.21(2) 0.127(15) -0.008(14) 0.018(12) -0.001(15)
C90 0.152(15) 0.171(18) 0.138(15) -0.008(12) 0.026(10) -0.014(13)
C91 0.157(13) 0.128(16) 0.135(12) -0.006(10) 0.029(9) -0.045(10)
C101 0.219(14) 0.146(17) 0.15(2) 0.011(16) 0.05(2) 0.052(14)
C100 0.32(3) 0.24(3) 0.31(2) -0.05(3) -0.03(2) 0.08(2)
C99 0.44(4) 0.22(3) 0.34(3) 0.09(2) 0.24(3) 0.09(3)
C98 0.28(3) 0.21(3) 0.49(4) 0.02(4) 0.08(2) -0.09(3)
C97 0.247(16) 0.174(12) 0.244(16) -0.022(12) 0.099(14) -0.002(10)
C96 0.198(11) 0.178(14) 0.276(18) 0.000(13) 0.100(12) 0.001(9)
C95 0.242(15) 0.165(16) 0.241(15) 0.004(12) 0.059(10) 0.019(10)
C94 0.28(2) 0.162(11) 0.265(17) 0.021(11) 0.132(13) 0.010(13)
C93 0.250(18) 0.164(7) 0.30(2) -0.016(12) 0.105(16) -0.038(11)
C108 0.306(17) 0.161(16) 0.290(12) -0.027(13) -0.006(14) -0.042(15)
C107 0.254(12) 0.29(2) 0.30(2) -0.029(16) 0.025(12) -0.039(14)
C106 0.339(17) 0.179(15) 0.309(19) -0.021(12) 0.009(14) -0.109(13)
C105 0.332(18) 0.170(14) 0.266(11) -0.084(9) 0.029(14) 0.000(12)
C104 0.298(18) 0.234(17) 0.233(7) -0.038(11) 0.058(12) -0.057(15)
C92 0.156(17) 0.163(16) 0.104(12) -0.010(11) 0.014(13) 0.006(15)
C103 0.30(3) 0.30(4) 0.257(19) -0.060(19) 0.09(2) 0.10(3)
C102 0.235(19) 0.22(3) 0.45(4) 0.01(3) 0.18(3) 0.010(18)
C109 0.179(11) 0.171(12) 0.129(12) 0.004(10) 0.059(8) -0.020(9)
C110 0.200(15) 0.183(12) 0.108(10) 0.017(9) 0.052(8) -0.008(10)
C111 0.161(13) 0.180(12) 0.100(8) -0.011(8) 0.057(7) -0.003(10)
C112 0.141(11) 0.167(9) 0.115(11) -0.009(9) 0.063(8) 0.001(9)
C113 0.142(8) 0.179(12) 0.134(12) 0.007(11) 0.060(7) -0.006(8)
C243 0.518(17) 0.45(2) 0.15(2) 0.12(2) 0.14(2) 0.349(19)
C244 0.459(19) 0.37(2) 0.111(16) 0.09(2) 0.126(19) 0.293(18)
C245 0.36(2) 0.40(2) 0.105(15) 0.078(19) 0.119(17) 0.256(17)
C246 0.33(2) 0.52(2) 0.125(18) 0.13(2) 0.132(19) 0.288(18)
C247 0.39(2) 0.591(18) 0.150(18) 0.18(2) 0.175(17) 0.344(18)
N12 0.474(17) 0.576(19) 0.176(15) 0.213(17) 0.187(14) 0.375(17)
C219 0.53(2) 0.30(2) 0.252(8) -0.008(12) 0.039(14) -0.07(2)
C218 0.52(2) 0.28(2) 0.288(12) 0.035(14) 0.102(13) -0.070(18)
C217 0.52(2) 0.292(18) 0.316(19) 0.030(14) 0.074(16) -0.132(15)
C216 0.58(3) 0.224(11) 0.32(2) 0.018(12) 0.059(19) -0.068(15)
C215 0.52(2) 0.279(19) 0.293(14) 0.035(15) 0.040(16) -0.036(17)
C224 0.191(15) 0.28(2) 0.302(19) -0.059(13) 0.148(14) -0.069(14)
C223 0.175(12) 0.212(16) 0.38(2) 0.028(15) 0.126(13) 0.009(12)
C222 0.130(7) 0.254(18) 0.30(2) 0.024(15) 0.039(10) -0.041(11)
C221 0.165(13) 0.197(15) 0.33(2) 0.024(14) 0.072(13) -0.075(12)
C220 0.210(16) 0.29(2) 0.244(16) 0.058(13) 0.111(13) -0.036(16)
C233 0.165(11) 0.44(3) 0.53(3) 0.00(2) 0.150(17) 0.031(13)
C232 0.208(15) 0.52(3) 0.47(3) -0.03(2) 0.195(18) -0.050(14)
C231 0.210(13) 0.46(3) 0.50(3) 0.03(2) 0.167(17) -0.134(17)
C230 0.153(13) 0.46(3) 0.47(3) -0.04(2) 0.058(12) -0.118(16)
C229 0.105(10) 0.50(3) 0.45(3) 0.03(2) 0.037(11) -0.022(13)
C238 0.338(18) 0.36(2) 0.33(2) -0.046(17) 0.199(16) -0.084(17)
C237 0.344(19) 0.32(2) 0.326(17) -0.068(16) 0.205(16) -0.016(18)
C236 0.36(2) 0.32(2) 0.239(8) -0.061(11) 0.138(12) -0.036(18)
C235 0.40(2) 0.30(2) 0.258(11) 0.027(11) 0.141(16) -0.004(17)
C234 0.44(3) 0.265(16) 0.35(2) -0.011(13) 0.209(19) -0.073(16)
C129 0.227(10) 0.189(15) 0.24(2) 0.00(2) 0.08(2) 0.029(12)
C130 0.242(11) 0.181(15) 0.22(2) 0.00(2) 0.03(2) 0.022(14)
C131 0.240(14) 0.186(17) 0.20(2) 0.01(2) 0.05(2) 0.026(11)
C132 0.208(15) 0.160(15) 0.32(3) -0.01(2) 0.03(2) -0.016(10)
C133 0.222(14) 0.155(13) 0.33(3) -0.04(2) 0.01(2) -0.021(10)
N7 0.214(8) 0.139(13) 0.255(17) -0.022(13) 0.078(10) -0.010(8)
C117 0.16(2) 0.170(9) 0.18(2) -0.016(13) 0.020(17) 0.009(12)
C116 0.180(19) 0.25(3) 0.132(15) -0.045(16) 0.030(12) 0.001(16)
C115 0.27(3) 0.203(18) 0.137(17) 0.032(14) 0.070(16) 0.04(2)
C114 0.23(3) 0.197(17) 0.25(3) -0.01(2) 0.07(2) -0.064(18)
C128 0.24(2) 0.14(2) 0.21(2) -0.051(17) 0.018(16) 0.049(16)
C127 0.39(4) 0.21(3) 0.241(11) -0.042(16) -0.119(19) 0.00(3)
C126 0.26(2) 0.29(4) 0.47(5) -0.06(4) -0.10(2) -0.12(3)
C125 0.35(4) 0.29(4) 0.38(3) 0.19(3) 0.00(3) -0.02(4)
C124 0.211(17) 0.19(3) 0.25(2) 0.01(2) -0.08(2) 0.033(15)
C123 0.226(16) 0.160(9) 0.330(18) 0.030(11) -0.090(13) -0.058(12)
C122 0.244(16) 0.132(13) 0.246(12) 0.006(9) -0.089(10) 0.004(12)
C121 0.224(13) 0.092(12) 0.221(14) 0.002(10) -0.047(9) 0.004(9)
C120 0.203(12) 0.118(11) 0.239(16) 0.037(12) -0.069(9) -0.009(8)
C119 0.239(17) 0.156(8) 0.296(18) 0.073(12) -0.059(13) -0.040(11)
C118 0.169(18) 0.181(18) 0.111(14) 0.008(12) 0.010(14) -0.009(16)
C134 0.205(14) 0.191(18) 0.115(19) 0.011(16) 0.04(2) 0.073(12)
C135 0.206(14) 0.174(14) 0.096(14) 0.005(12) 0.051(13) 0.076(11)
C136 0.207(12) 0.184(14) 0.110(15) 0.003(15) 0.035(15) 0.075(10)
C137 0.196(14) 0.180(13) 0.105(14) 0.010(15) 0.019(14) 0.086(11)
C139 0.193(14) 0.203(13) 0.111(15) 0.024(15) 0.042(13) 0.072(10)
C138 0.170(14) 0.211(15) 0.109(14) 0.017(15) 0.045(12) 0.075(11)
C140 0.203(14) 0.205(14) 0.091(13) 0.024(14) 0.048(13) 0.078(12)
C141 0.220(17) 0.219(17) 0.092(15) 0.026(14) 0.051(14) 0.091(15)
C148 0.27(2) 0.30(2) 0.090(16) 0.041(16) 0.071(15) 0.155(18)
C154 0.209(18) 0.166(13) 0.127(16) 0.03(2) 0.034(16) 0.034(13)
C155 0.23(2) 0.186(15) 0.261(11) -0.017(10) 0.10(2) 0.024(18)
C156 0.179(18) 0.171(14) 0.260(12) -0.042(10) 0.059(19) -0.010(16)
C157 0.167(18) 0.189(15) 0.248(12) -0.053(10) 0.022(18) -0.008(16)
C158 0.192(18) 0.179(15) 0.241(11) -0.053(10) 0.073(18) -0.031(16)
C159 0.21(2) 0.189(15) 0.246(12) -0.031(11) 0.10(2) -0.006(17)
C160 0.24(2) 0.180(15) 0.252(12) -0.022(11) 0.12(2) 0.010(18)
C153 0.142(12) 0.17(2) 0.21(2) 0.005(16) 0.016(12) -0.014(13)
C152 0.25(2) 0.215(18) 0.18(2) 0.01(3) 0.00(2) 0.033(15)
C151 0.43(3) 0.26(3) 0.40(2) 0.05(3) 0.11(2) 0.13(2)
C150 0.45(3) 0.32(3) 0.39(2) 0.03(3) 0.05(2) 0.11(3)
C149 0.219(19) 0.207(16) 0.117(15) 0.02(2) 0.017(17) 0.060(12)
C161 0.191(18) 0.167(14) 0.250(11) -0.050(10) 0.076(19) -0.014(15)
C162 0.152(17) 0.203(15) 0.237(10) -0.051(10) 0.015(17) -0.003(16)
C165 0.220(16) 0.151(9) 0.21(2) 0.037(18) 0.072(18) 0.044(10)
N9 0.210(13) 0.155(8) 0.237(15) 0.057(9) 0.091(13) 0.041(8)
C167 0.211(13) 0.169(12) 0.21(2) 0.044(18) 0.091(19) 0.039(9)
C168 0.202(14) 0.165(13) 0.195(19) 0.030(18) 0.095(17) 0.043(9)
C169 0.208(15) 0.165(11) 0.154(16) 0.045(16) 0.056(17) 0.043(10)
C170 0.201(15) 0.156(10) 0.169(17) 0.038(16) 0.060(18) 0.047(11)
C166 0.48(3) 0.38(3) 0.41(3) 0.03(3) 0.07(3) 0.20(3)
C164 0.23(2) 0.204(17) 0.235(11) -0.075(10) 0.01(2) 0.031(18)
C163 0.22(2) 0.196(16) 0.235(11) -0.053(11) 0.02(2) 0.041(18)
C171 0.201(17) 0.164(13) 0.113(14) 0.04(2) 0.039(15) 0.039(12)
C172 0.180(13) 0.159(11) 0.091(12) 0.001(13) 0.036(13) 0.041(9)
C173 0.145(13) 0.133(11) 0.109(13) -0.026(12) 0.033(11) 0.032(10)
C174 0.151(12) 0.148(11) 0.097(13) -0.010(12) 0.047(11) 0.023(10)
C175 0.172(10) 0.163(13) 0.098(13) 0.002(14) 0.042(13) 0.044(10)
C176 0.175(12) 0.154(12) 0.091(13) 0.011(14) 0.034(13) 0.058(10)
C177 0.162(15) 0.140(13) 0.093(14) -0.013(12) 0.023(12) 0.004(11)
C178 0.141(15) 0.156(14) 0.103(16) -0.030(12) 0.030(11) 0.027(11)
C179 0.138(13) 0.180(13) 0.124(15) -0.017(14) 0.018(11) 0.031(11)
C180 0.128(13) 0.188(14) 0.132(15) 0.022(15) 0.022(11) 0.033(11)
C181 0.132(12) 0.212(14) 0.143(17) 0.043(14) 0.039(12) 0.042(11)
N10 0.159(10) 0.211(10) 0.155(13) 0.002(10) -0.010(10) 0.068(11)
C182 0.195(17) 0.220(13) 0.23(2) -0.01(2) -0.075(18) 0.032(13)
C183 0.183(17) 0.179(13) 0.23(2) -0.042(17) -0.055(17) 0.031(12)
C186 0.37(2) 0.136(19) 0.288(11) -0.010(18) 0.054(14) -0.019(16)
C187 0.39(2) 0.17(2) 0.335(11) 0.06(2) 0.081(14) 0.028(18)
C188 0.35(2) 0.16(2) 0.345(10) 0.09(2) 0.131(15) 0.023(17)
C189 0.31(2) 0.16(2) 0.326(10) 0.083(19) 0.115(13) -0.002(15)
C190 0.34(2) 0.144(19) 0.302(12) 0.03(2) 0.095(14) 0.014(16)
C191 0.38(2) 0.136(19) 0.295(12) 0.00(2) 0.065(14) 0.004(17)
C185 0.50(3) 0.39(4) 0.42(3) 0.04(3) 0.07(3) 0.18(3)
C184 0.171(11) 0.169(16) 0.134(16) 0.035(15) 0.036(18) 0.055(12)
C192 0.34(2) 0.18(2) 0.278(11) 0.00(2) 0.073(12) -0.046(17)
C193 0.33(2) 0.20(2) 0.274(12) 0.00(2) 0.098(16) -0.030(19)
C194 0.31(2) 0.21(2) 0.280(11) 0.02(2) 0.117(15) -0.010(19)
C195 0.31(2) 0.18(2) 0.286(11) 0.03(2) 0.112(13) 0.001(17)
C196 0.140(16) 0.19(2) 0.167(13) 0.049(17) -0.010(13) -0.018(14)
C199 0.142(14) 0.149(17) 0.164(12) 0.021(15) -0.004(10) -0.011(12)
C198 0.154(17) 0.19(2) 0.161(13) 0.029(15) 0.002(13) -0.015(16)
C202 0.173(13) 0.139(13) 0.090(13) 0.011(12) 0.026(12) 0.011(10)
C205 0.255(19) 0.207(19) 0.34(3) 0.01(3) 0.04(3) 0.010(12)
C206 0.272(19) 0.220(16) 0.26(2) 0.02(3) 0.04(2) 0.032(14)
C207 0.276(19) 0.196(13) 0.28(3) 0.02(2) 0.09(3) 0.031(15)
C208 0.31(2) 0.196(12) 0.31(3) -0.04(2) 0.08(2) 0.008(14)
N8 0.287(19) 0.174(8) 0.29(2) -0.053(12) 0.094(19) -0.014(11)
C209 0.290(19) 0.221(17) 0.34(3) 0.02(3) 0.05(3) -0.004(13)
C261 0.42(3) 0.24(2) 0.30(3) -0.05(2) -0.02(3) 0.13(3)
C260 0.35(3) 0.208(19) 0.270(19) -0.045(14) -0.01(3) 0.07(3)
C257 0.55(2) 0.543(18) 0.573(14) 0.225(13) 0.414(14) 0.322(13)
C256 0.577(16) 0.62(2) 0.70(2) 0.260(15) 0.396(15) 0.422(14)
C255 0.65(2) 0.629(19) 0.72(3) 0.313(15) 0.46(2) 0.468(16)
C254 0.66(3) 0.557(13) 0.58(2) 0.330(12) 0.521(19) 0.382(15)
C253 0.63(2) 0.427(16) 0.523(13) 0.250(12) 0.479(15) 0.287(14)
C252 0.267(15) 0.42(2) 0.216(13) 0.029(13) -0.056(11) 0.167(14)
C251 0.35(2) 0.46(2) 0.165(7) 0.007(12) -0.043(11) 0.208(17)
C250 0.32(2) 0.49(2) 0.156(11) 0.098(12) 0.058(13) 0.207(17)
C249 0.272(16) 0.391(17) 0.215(13) 0.146(12) 0.054(15) 0.142(13)
C248 0.247(16) 0.351(16) 0.213(14) 0.101(11) 0.009(13) 0.154(12)
C262 0.45(3) 0.24(2) 0.30(3) -0.08(2) -0.02(3) 0.11(3)
C263 0.37(3) 0.24(2) 0.26(2) -0.086(17) 0.01(2) 0.10(2)
C264 0.23(2) 0.23(2) 0.252(12) 0.083(14) 0.080(16) 0.098(12)
C265 0.21(2) 0.27(2) 0.164(11) 0.037(12) 0.035(13) 0.055(13)
C266 0.24(2) 0.35(2) 0.162(11) 0.032(12) 0.025(16) 0.030(16)
C267 0.27(2) 0.43(3) 0.147(10) 0.040(13) 0.040(17) 0.124(16)
C268 0.31(2) 0.38(2) 0.203(10) 0.126(13) 0.089(14) 0.211(14)
C269 0.28(2) 0.29(2) 0.277(12) 0.142(14) 0.111(16) 0.184(12)
C270 0.23(2) 0.20(2) 0.314(13) 0.092(17) 0.093(16) 0.069(13)
C271 0.29(2) 0.41(2) 0.416(12) 0.242(16) 0.166(18) 0.169(15)
C272 0.26(3) 0.36(3) 0.519(13) 0.23(2) 0.19(2) 0.101(17)
C273 0.22(2) 0.27(2) 0.473(13) 0.17(2) 0.10(2) 0.056(15)
C274 0.37(3) 0.36(3) 0.208(19) 0.042(19) -0.04(2) -0.05(2)
C275 0.47(4) 0.41(3) 0.23(3) 0.00(2) -0.06(3) -0.06(2)
C277 0.42(3) 0.54(3) 0.174(16) -0.01(2) 0.03(2) 0.08(2)
C278 0.194(9) 0.253(14) 0.271(15) -0.006(12) -0.046(11) 0.030(9)
C279 0.183(9) 0.275(16) 0.272(16) 0.010(13) 0.026(10) 0.071(12)
C280 0.230(14) 0.232(12) 0.233(15) 0.015(11) -0.001(13) 0.117(11)
C281 0.251(14) 0.241(12) 0.198(13) 0.034(11) -0.042(12) 0.079(12)
C282 0.279(16) 0.249(13) 0.182(10) -0.003(11) -0.085(10) 0.068(12)
C283 0.334(16) 0.267(19) 0.329(12) -0.067(14) 0.070(10) 0.021(14)
C284 0.37(2) 0.32(2) 0.261(9) -0.013(13) 0.073(12) 0.052(18)
C285 0.41(2) 0.34(2) 0.289(12) -0.020(13) 0.157(14) 0.06(2)
C286 0.38(2) 0.264(17) 0.366(13) -0.066(13) 0.141(14) 0.058(15)
C287 0.365(18) 0.241(14) 0.375(16) -0.065(11) 0.097(13) 0.011(13)
C276 0.50(4) 0.50(3) 0.23(2) -0.04(3) 0.00(3) 0.03(2)
C291 0.50(4) 0.39(3) 0.44(5) -0.07(4) 0.27(4) 0.09(3)
C292 0.314(15) 0.55(5) 0.37(4) 0.00(4) 0.21(2) -0.15(3)
C290 0.52(4) 0.50(4) 0.24(3) -0.15(4) 0.12(3) -0.13(4)
C289 0.57(4) 0.44(4) 0.32(4) 0.14(4) 0.11(3) 0.08(3)
C288 0.75(6) 0.268(16) 0.48(6) -0.04(3) 0.30(5) -0.13(3)
C295 0.20(3) 0.61(5) 0.36(3) 0.01(3) -0.07(3) -0.04(4)
C294 0.25(4) 0.204(16) 0.60(5) 0.01(2) 0.13(4) -0.103(18)
C297 0.36(4) 0.54(4) 0.44(4) -0.30(3) 0.25(3) -0.16(4)
C296 0.25(3) 0.239(19) 0.72(5) 0.15(3) 0.27(4) 0.056(18)
C298 0.77(4) 0.33(4) 0.45(2) 0.16(3) 0.38(2) 0.22(3)
C300 0.75(5) 0.64(4) 0.79(6) 0.28(4) 0.43(4) 0.57(3)
C299 0.88(6) 0.61(2) 0.82(6) 0.53(2) 0.43(5) 0.28(3)
C301 0.624(17) 0.68(4) 0.74(6) 0.18(5) 0.30(2) 0.43(3)
C302 0.406(16) 0.447(15) 0.358(14) 0.039(10) 0.135(10) 0.033(10)
C308 0.333(14) 0.36(5) 0.42(5) -0.12(4) 0.05(2) -0.02(2)
C307 0.44(5) 0.47(4) 0.185(13) -0.08(2) -0.102(18) 0.14(4)
C306 0.285(15) 0.270(12) 0.267(13) 0.029(9) 0.028(9) 0.041(9)
C305 0.28(3) 0.251(17) 0.32(3) -0.03(2) -0.05(3) 0.18(2)
C304 0.16(2) 0.48(4) 0.38(3) 0.05(3) 0.07(2) 0.06(3)
C303 0.18(3) 0.29(3) 0.48(4) 0.02(2) -0.09(3) -0.001(18)
C309 0.54(5) 0.44(4) 0.34(4) 0.05(4) 0.01(4) 0.17(4)
C310 0.53(4) 0.51(5) 0.31(4) 0.00(4) 0.25(4) 0.06(4)
C311 0.46(3) 0.30(4) 0.50(6) -0.14(3) 0.11(4) 0.14(3)
C312 0.48(5) 0.22(2) 0.42(5) -0.12(2) 0.13(4) -0.06(2)
C314 0.36(5) 0.56(4) 0.66(5) -0.22(4) -0.09(5) -0.16(4)
C313 0.11(2) 0.76(6) 0.49(3) 0.12(3) -0.08(3) 0.02(4)
C316 0.41(5) 0.82(6) 0.49(3) -0.10(3) 0.29(3) 0.05(6)
C315 0.33(4) 0.56(3) 0.72(5) 0.18(4) 0.23(4) -0.21(4)
C318 0.34(4) 0.35(2) 0.28(4) 0.12(2) 0.02(3) 0.19(3)
C317 0.31(5) 0.46(3) 0.84(6) 0.00(3) 0.11(6) 0.18(3)
C319 0.31(3) 0.48(3) 0.27(3) 0.23(2) 0.09(3) 0.08(2)
C320 0.44(3) 0.63(5) 0.33(4) 0.16(4) 0.23(3) 0.27(3)
C321 0.50(5) 0.55(4) 0.25(3) -0.12(3) -0.17(4) 0.26(3)
C322 0.283(14) 0.50(5) 0.25(4) 0.00(4) -0.086(17) 0.11(2)
C324 0.46(3) 0.32(3) 0.50(5) -0.31(3) -0.09(4) 0.12(3)
C323 0.45(3) 0.49(4) 0.22(3) -0.10(3) 0.14(3) -0.19(3)
C325 0.61(5) 0.40(3) 0.31(4) 0.12(3) -0.16(3) -0.34(3)
C327 0.55(5) 0.18(2) 0.51(5) 0.00(3) -0.18(4) 0.00(2)
C328 0.57(3) 0.49(6) 0.41(6) 0.02(4) 0.00(4) 0.07(3)
C329 0.85(6) 0.238(14) 0.51(6) -0.04(3) 0.00(6) 0.02(4)
C330 0.57(3) 0.58(5) 0.24(4) 0.08(4) 0.08(3) -0.26(3)
C331 0.64(4) 0.34(4) 0.38(5) 0.13(3) 0.24(3) 0.01(4)
C332 0.69(5) 0.42(5) 0.31(3) -0.07(3) -0.06(4) -0.07(5)
C326 0.223(11) 0.65(5) 0.50(6) -0.19(5) 0.04(2) -0.09(3)
C293 0.40(5) 0.57(4) 0.28(2) 0.20(3) 0.11(2) -0.04(4)

loop_
_atom_type_symbol
_atom_type_description
_atom_type_scat_dispersion_real
_atom_type_scat_dispersion_imag
_atom_type_scat_source
C C 0.0137 0.0067 'International Tables Vol C Tables 4.2.6.8 and 6.1.1.4'
H H 0.0000 0.0000 'International Tables Vol C Tables 4.2.6.8 and 6.1.1.4'
F F 0.0583 0.0400 'International Tables Vol C Tables 4.2.6.8 and 6.1.1.4'
N N 0.0241 0.0134 'International Tables Vol C Tables 4.2.6.8 and 6.1.1.4'
O O 0.0389 0.0241 'International Tables Vol C Tables 4.2.6.8 and 6.1.1.4'
Rh Rh -0.0161 2.8414 'International Tables Vol C Tables 4.2.6.8 and 6.1.1.4'
S S 0.2925 0.4295 'International Tables Vol C Tables 4.2.6.8 and 6.1.1.4'

loop_
_geom_angle_atom_site_label_1
_geom_angle_atom_site_label_2
_geom_angle_atom_site_label_3
_geom_angle
_geom_angle_site_symmetry_1
_geom_angle_site_symmetry_3
_geom_angle_publ_flag
C229 Rh1 C230 40.35(11) . . ?
C229 Rh1 C233 40.33(12) . . ?
C230 Rh1 C233 67.68(16) . . ?
C229 Rh1 C231 67.59(15) . . ?
C230 Rh1 C231 40.14(11) . . ?
C233 Rh1 C231 67.45(16) . . ?
C229 Rh1 C232 67.58(17) . . ?
C230 Rh1 C232 67.44(15) . . ?
C233 Rh1 C232 40.13(12) . . ?
C231 Rh1 C232 40.00(11) . . ?
C229 Rh1 O12 95.6(5) . . ?
C230 Rh1 O12 94.2(5) . . ?
C233 Rh1 O12 129.7(5) . . ?
C231 Rh1 O12 126.7(6) . . ?
C232 Rh1 O12 161.0(5) . . ?
C229 Rh1 O11 157.9(6) . . ?
C230 Rh1 O11 117.6(6) . . ?
C233 Rh1 O11 143.6(5) . . ?
C231 Rh1 O11 93.5(5) . . ?
C232 Rh1 O11 105.7(5) . . ?
O12 Rh1 O11 86.6(7) . . ?
C229 Rh1 N1 120.0(5) . . ?
C230 Rh1 N1 160.3(5) . . ?
C233 Rh1 N1 96.3(5) . . ?
C231 Rh1 N1 145.3(5) . . ?
C232 Rh1 N1 108.1(5) . . ?
O12 Rh1 N1 87.5(7) . . ?
O11 Rh1 N1 82.0(7) . . ?
O9 Rh2 C121 157.1(9) . . ?
O9 Rh2 O10 87.1(7) . . ?
C121 Rh2 O10 115.5(9) . . ?
O9 Rh2 C122 143.7(11) . . ?
C121 Rh2 C122 38.3(4) . . ?
O10 Rh2 C122 94.0(8) . . ?
O9 Rh2 C120 119.1(10) . . ?
C121 Rh2 C120 38.2(4) . . ?
O10 Rh2 C120 153.6(10) . . ?
C122 Rh2 C120 63.5(6) . . ?
O9 Rh2 N6 84.1(7) . . ?
C121 Rh2 N6 100.0(7) . . ?
O10 Rh2 N6 85.6(7) . . ?
C122 Rh2 N6 132.2(10) . . ?
C120 Rh2 N6 99.3(7) . . ?
O9 Rh2 C123 108.2(10) . . ?
C121 Rh2 C123 63.2(6) . . ?
O10 Rh2 C123 108.5(9) . . ?
C122 Rh2 C123 37.5(4) . . ?
C120 Rh2 C123 62.6(7) . . ?
N6 Rh2 C123 161.3(8) . . ?
O9 Rh2 C119 96.9(9) . . ?
C121 Rh2 C119 63.1(6) . . ?
O10 Rh2 C119 144.7(10) . . ?
C122 Rh2 C119 62.6(7) . . ?
C120 Rh2 C119 37.4(4) . . ?
N6 Rh2 C119 129.7(9) . . ?
C123 Rh2 C119 37.0(5) . . ?
O7 Rh3 N5 87.7(7) . . ?
O7 Rh3 C110 93.4(7) . . ?
N5 Rh3 C110 155.5(8) . . ?
O7 Rh3 C111 122.0(7) . . ?
N5 Rh3 C111 149.9(9) . . ?
C110 Rh3 C111 39.6(3) . . ?
O7 Rh3 C109 100.7(8) . . ?
N5 Rh3 C109 116.3(8) . . ?
C110 Rh3 C109 39.5(4) . . ?
C111 Rh3 C109 66.2(5) . . ?
O7 Rh3 C112 159.3(7) . . ?
N5 Rh3 C112 112.0(8) . . ?
C110 Rh3 C112 66.0(5) . . ?
C111 Rh3 C112 39.3(3) . . ?
C109 Rh3 C112 65.7(5) . . ?
O7 Rh3 C113 136.4(8) . . ?
N5 Rh3 C113 96.8(7) . . ?
C110 Rh3 C113 65.9(5) . . ?
C111 Rh3 C113 65.7(5) . . ?
C109 Rh3 C113 39.1(3) . . ?
C112 Rh3 C113 38.9(3) . . ?
O7 Rh3 O8 89.6(6) . . ?
N5 Rh3 O8 83.8(6) . . ?
C110 Rh3 O8 120.7(7) . . ?
C111 Rh3 O8 91.4(6) . . ?
C109 Rh3 O8 157.5(6) . . ?
C112 Rh3 O8 98.3(6) . . ?
C113 Rh3 O8 133.9(7) . . ?
O4 Rh4 C96 137.2(7) . . ?
O4 Rh4 O3 84.0(7) . . ?
C96 Rh4 O3 138.8(7) . . ?
O4 Rh4 C95 103.8(7) . . ?
C96 Rh4 C95 38.4(3) . . ?
O3 Rh4 C95 157.5(7) . . ?
O4 Rh4 N2 83.1(7) . . ?
C96 Rh4 N2 97.2(6) . . ?
O3 Rh4 N2 85.1(7) . . ?
C95 Rh4 N2 116.5(7) . . ?
O4 Rh4 C97 160.7(6) . . ?
C96 Rh4 C97 37.3(2) . . ?
O3 Rh4 C97 104.8(7) . . ?
C95 Rh4 C97 62.0(3) . . ?
N2 Rh4 C97 114.4(6) . . ?
O4 Rh4 C94 101.2(6) . . ?
C96 Rh4 C94 61.5(3) . . ?
O3 Rh4 C94 121.9(7) . . ?
C95 Rh4 C94 36.3(2) . . ?
N2 Rh4 C94 152.9(7) . . ?
C97 Rh4 C94 59.6(3) . . ?
O4 Rh4 C93 127.5(6) . . ?
C96 Rh4 C93 60.5(3) . . ?
O3 Rh4 C93 98.4(7) . . ?
C95 Rh4 C93 59.9(3) . . ?
N2 Rh4 C93 149.3(6) . . ?
C97 Rh4 C93 35.2(2) . . ?
C94 Rh4 C93 34.8(2) . . ?
C221 Rh5 O5 100.1(6) . . ?
C221 Rh5 O6 123.9(5) . . ?
O5 Rh5 O6 86.2(6) . . ?
C221 Rh5 N3 151.6(5) . . ?
O5 Rh5 N3 84.2(6) . . ?
O6 Rh5 N3 84.2(6) . . ?
C221 Rh5 C220 38.77(14) . . ?
O5 Rh5 C220 129.4(6) . . ?
O6 Rh5 C220 96.6(5) . . ?
N3 Rh5 C220 146.4(5) . . ?
C221 Rh5 C222 38.76(14) . . ?
O5 Rh5 C222 104.5(5) . . ?
O6 Rh5 C222 160.4(5) . . ?
N3 Rh5 C222 112.9(5) . . ?
C220 Rh5 C222 63.9(2) . . ?
C221 Rh5 C224 63.2(2) . . ?
O5 Rh5 C224 163.2(5) . . ?
O6 Rh5 C224 103.9(5) . . ?
N3 Rh5 C224 109.9(5) . . ?
C220 Rh5 C224 37.18(14) . . ?
C222 Rh5 C224 62.2(2) . . ?
C221 Rh5 C223 63.1(2) . . ?
O5 Rh5 C223 136.9(5) . . ?
O6 Rh5 C223 136.7(5) . . ?
N3 Rh5 C223 94.5(5) . . ?
C220 Rh5 C223 62.2(2) . . ?
C222 Rh5 C223 37.14(16) . . ?
C224 Rh5 C223 36.37(16) . . ?
C279 Rh6 C278 47.78(15) . . ?
C279 Rh6 C280 44.87(15) . . ?
C278 Rh6 C280 76.7(2) . . ?
C279 Rh6 C282 76.6(2) . . ?
C278 Rh6 C282 44.72(15) . . ?
C280 Rh6 C282 72.4(2) . . ?
C279 Rh6 N4 94.9(7) . . ?
C278 Rh6 N4 124.9(8) . . ?
C280 Rh6 N4 105.9(7) . . ?
C282 Rh6 N4 169.6(8) . . ?
C279 Rh6 O1 150.2(5) . . ?
C278 Rh6 O1 149.5(5) . . ?
C280 Rh6 O1 106.7(5) . . ?
C282 Rh6 O1 106.4(5) . . ?
N4 Rh6 O1 84.0(8) . . ?
C279 Rh6 O2 123.5(6) . . ?
C278 Rh6 O2 88.0(6) . . ?
C280 Rh6 O2 164.6(5) . . ?
C282 Rh6 O2 96.2(6) . . ?
N4 Rh6 O2 83.4(7) . . ?
O1 Rh6 O2 86.1(7) . . ?
C279 Rh6 C281 73.8(2) . . ?
C278 Rh6 C281 73.7(2) . . ?
C280 Rh6 C281 41.53(13) . . ?
C282 Rh6 C281 41.47(13) . . ?
N4 Rh6 C281 142.2(7) . . ?
O1 Rh6 C281 88.9(4) . . ?
O2 Rh6 C281 133.1(6) . . ?
C105 Rh7 C104 41.0(3) . . ?
C105 Rh7 C106 40.1(3) . . ?
C104 Rh7 C106 64.8(4) . . ?
C105 Rh7 O13 105.0(8) . . ?
C104 Rh7 O13 144.4(8) . . ?
C106 Rh7 O13 96.4(8) . . ?
C105 Rh7 N7 110.0(9) . . ?
C104 Rh7 N7 96.7(8) . . ?
C106 Rh7 N7 149.5(8) . . ?
O13 Rh7 N7 85.3(8) . . ?
C105 Rh7 O14 161.9(9) . . ?
C104 Rh7 O14 131.8(8) . . ?
C106 Rh7 O14 124.3(9) . . ?
O13 Rh7 O14 83.7(8) . . ?
N7 Rh7 O14 86.2(9) . . ?
C105 Rh7 C108 61.7(4) . . ?
C104 Rh7 C108 34.9(3) . . ?
C106 Rh7 C108 58.8(4) . . ?
O13 Rh7 C108 154.2(8) . . ?
N7 Rh7 C108 119.5(8) . . ?
O14 Rh7 C108 103.7(8) . . ?
C105 Rh7 C107 61.0(4) . . ?
C104 Rh7 C107 58.9(4) . . ?
C106 Rh7 C107 34.4(3) . . ?
O13 Rh7 C107 121.7(8) . . ?
N7 Rh7 C107 152.5(8) . . ?
O14 Rh7 C107 100.9(8) . . ?
C108 Rh7 C107 33.1(2) . . ?
O16 Rh8 O15 90.9(10) . . ?
O16 Rh8 C236 123.8(7) . . ?
O15 Rh8 C236 142.8(8) . . ?
O16 Rh8 C237 100.3(7) . . ?
O15 Rh8 C237 155.8(7) . . ?
C236 Rh8 C237 40.48(12) . . ?
O16 Rh8 C235 164.1(7) . . ?
O15 Rh8 C235 104.3(8) . . ?
C236 Rh8 C235 40.37(11) . . ?
C237 Rh8 C235 67.59(16) . . ?
O16 Rh8 C238 110.9(6) . . ?
O15 Rh8 C238 115.9(7) . . ?
C236 Rh8 C238 67.41(16) . . ?
C237 Rh8 C238 39.97(12) . . ?
C235 Rh8 C238 66.92(18) . . ?
O16 Rh8 C234 146.4(6) . . ?
O15 Rh8 C234 91.9(7) . . ?
C236 Rh8 C234 67.27(17) . . ?
C237 Rh8 C234 67.01(17) . . ?
C235 Rh8 C234 39.77(14) . . ?
C238 Rh8 C234 39.53(13) . . ?
O16 Rh8 N11 82.2(8) . . ?
O15 Rh8 N11 85.0(8) . . ?
C236 Rh8 N11 86.7(5) . . ?
C237 Rh8 N11 117.6(6) . . ?
C235 Rh8 N11 94.2(6) . . ?
C238 Rh8 N11 154.1(5) . . ?
C234 Rh8 N11 131.3(6) . . ?
C287 Rh9 C283 44.2(2) . . ?
C287 Rh9 C286 39.77(19) . . ?
C283 Rh9 C286 66.9(2) . . ?
C287 Rh9 O17 127.2(8) . . ?
C283 Rh9 O17 108.0(8) . . ?
C286 Rh9 O17 165.9(7) . . ?
C287 Rh9 N9 143.4(6) . . ?
C283 Rh9 N9 118.8(7) . . ?
C286 Rh9 N9 107.4(6) . . ?
O17 Rh9 N9 86.7(8) . . ?
C287 Rh9 C284 65.0(2) . . ?
C283 Rh9 C284 36.87(16) . . ?
C286 Rh9 C284 60.15(18) . . ?
O17 Rh9 C284 124.2(8) . . ?
N9 Rh9 C284 85.3(6) . . ?
C287 Rh9 O18 109.2(8) . . ?
C283 Rh9 O18 152.7(8) . . ?
C286 Rh9 O18 96.5(7) . . ?
O17 Rh9 O18 82.7(10) . . ?
N9 Rh9 O18 86.1(8) . . ?
C284 Rh9 O18 151.1(7) . . ?
C287 Rh9 C285 61.7(2) . . ?
C283 Rh9 C285 60.6(2) . . ?
C286 Rh9 C285 34.26(12) . . ?
O17 Rh9 C285 155.6(7) . . ?
N9 Rh9 C285 81.7(6) . . ?
C284 Rh9 C285 33.71(12) . . ?
O18 Rh9 C285 117.6(7) . . ?
C249 Rh10 C248 40.2(3) . . ?
C249 Rh10 C250 40.08(19) . . ?
C248 Rh10 C250 67.1(3) . . ?
C249 Rh10 C252 66.9(3) . . ?
C248 Rh10 C252 39.64(17) . . ?
C250 Rh10 C252 66.29(17) . . ?
C249 Rh10 C251 66.7(2) . . ?
C248 Rh10 C251 66.4(2) . . ?
C250 Rh10 C251 39.40(11) . . ?
C252 Rh10 C251 39.16(12) . . ?
C249 Rh10 N10 124.1(7) . . ?
C248 Rh10 N10 164.0(6) . . ?
C250 Rh10 N10 98.4(6) . . ?
C252 Rh10 N10 141.9(7) . . ?
C251 Rh10 N10 107.0(6) . . ?
C249 Rh10 O20 153.4(7) . . ?
C248 Rh10 O20 113.4(7) . . ?
C250 Rh10 O20 149.0(8) . . ?
C252 Rh10 O20 93.9(6) . . ?
C251 Rh10 O20 110.5(7) . . ?
N10 Rh10 O20 82.4(7) . . ?
C249 Rh10 O19 94.9(6) . . ?
C248 Rh10 O19 98.8(6) . . ?
C250 Rh10 O19 125.9(7) . . ?
C252 Rh10 O19 133.4(7) . . ?
C251 Rh10 O19 161.5(7) . . ?
N10 Rh10 O19 84.4(6) . . ?
O20 Rh10 O19 85.1(7) . . ?
C257 Rh11 C256 40.00(13) . . ?
C257 Rh11 C253 39.58(12) . . ?
C256 Rh11 C253 65.54(19) . . ?
C257 Rh11 N12 105.3(7) . . ?
C256 Rh11 N12 139.7(10) . . ?
C253 Rh11 N12 101.6(8) . . ?
C257 Rh11 O22 146.5(8) . . ?
C256 Rh11 O22 135.8(8) . . ?
C253 Rh11 O22 107.4(7) . . ?
N12 Rh11 O22 84.1(10) . . ?
C257 Rh11 C255 64.8(2) . . ?
C256 Rh11 C255 38.1(2) . . ?
C253 Rh11 C255 63.4(3) . . ?
N12 Rh11 C255 164.8(8) . . ?
O22 Rh11 C255 98.3(8) . . ?
C257 Rh11 C254 64.4(2) . . ?
C256 Rh11 C254 63.6(3) . . ?
C253 Rh11 C254 37.6(2) . . ?
N12 Rh11 C254 129.3(10) . . ?
O22 Rh11 C254 84.6(7) . . ?
C255 Rh11 C254 36.9(2) . . ?
C257 Rh11 O21 110.7(7) . . ?
C256 Rh11 O21 88.6(7) . . ?
C253 Rh11 O21 150.1(7) . . ?
N12 Rh11 O21 88.3(10) . . ?
O22 Rh11 O21 101.6(7) . . ?
C255 Rh11 O21 105.8(7) . . ?
C254 Rh11 O21 142.4(7) . . ?
C74 O11 Rh1 125.4(13) . . ?
O24 Rh12 O23 89.9(13) . . ?
O24 Rh12 C218 143.6(9) . . ?
O23 Rh12 C218 108.0(9) . . ?
O24 Rh12 C217 108.8(8) . . ?
O23 Rh12 C217 93.4(9) . . ?
C218 Rh12 C217 40.78(11) . . ?
O24 Rh12 C219 121.2(10) . . ?
O23 Rh12 C219 146.9(10) . . ?
C218 Rh12 C219 40.18(15) . . ?
C217 Rh12 C219 67.47(19) . . ?
O24 Rh12 C216 76.3(9) . . ?
O23 Rh12 C216 116.3(9) . . ?
C218 Rh12 C216 67.41(17) . . ?
C217 Rh12 C216 40.03(12) . . ?
C219 Rh12 C216 66.3(2) . . ?
O24 Rh12 C215 83.7(10) . . ?
O23 Rh12 C215 155.5(8) . . ?
C218 Rh12 C215 66.8(2) . . ?
C217 Rh12 C215 66.7(2) . . ?
C219 Rh12 C215 39.17(18) . . ?
C216 Rh12 C215 39.12(16) . . ?
O24 Rh12 N8 97.2(11) . . ?
O23 Rh12 N8 88.0(12) . . ?
C218 Rh12 N8 114.3(7) . . ?
C217 Rh12 N8 153.9(8) . . ?
C219 Rh12 N8 98.0(7) . . ?
C216 Rh12 N8 154.4(10) . . ?
C215 Rh12 N8 116.2(9) . . ?
C59 O1 Rh6 121.9(14) . . ?
C67 O2 Rh6 130.7(19) . . ?
C80 O3 Rh4 129(2) . . ?
C81 O4 Rh4 131.5(15) . . ?
C91 O5 Rh5 128.4(18) . . ?
C84 O6 Rh5 129.8(13) . . ?
C56 O7 Rh3 129.1(15) . . ?
C60 O8 Rh3 109.5(11) . . ?
C77 O9 Rh2 126.7(14) . . ?
C71 O10 Rh2 126.1(13) . . ?
C68 O12 Rh1 128.7(13) . . ?
C155 O13 Rh7 131.2(18) . . ?
C161 O14 Rh7 125.5(16) . . ?
C158 O15 Rh8 133(2) . . ?
C118 C14 C15 114.4(17) . . ?
C118 C14 C18 125.5(17) . . ?
C15 C14 C18 120.0 . . ?
C14 C15 C16 120.0 . . ?
C14 C15 H15 120.0 . . ?
C16 C15 H15 120.0 . . ?
N2 C16 C15 120.0 . . ?
N2 C16 H16 120.0 . . ?
C15 C16 H16 120.0 . . ?
C16 N2 C17 120.0 . . ?
C16 N2 Rh4 121.1(11) . . ?
C17 N2 Rh4 118.7(11) . . ?
C18 C17 N2 120.0 . . ?
C18 C17 H17 120.0 . . ?
N2 C17 H17 120.0 . . ?
C17 C18 C14 120.0 . . ?
C17 C18 H18 120.0 . . ?
C14 C18 H18 120.0 . . ?
C195 O17 Rh9 141.7(18) . . ?
C189 O18 Rh9 119.5(16) . . ?
C265 O19 Rh10 126.9(13) . . ?
C184 C19 C175 165(3) . . ?
C270 O20 Rh10 124.9(15) . . ?
C192 O23 Rh12 130(2) . . ?
C186 O24 Rh12 127(2) . . ?
C39 N4 C35 113(2) . . ?
C39 N4 Rh6 123(2) . . ?
C35 N4 Rh6 124(2) . . ?
C51 N5 C52 111(2) . . ?
C51 N5 Rh3 123.5(18) . . ?
C52 N5 Rh3 124.7(17) . . ?
C2 C1 N1 120.0 . . ?
C2 C1 H1 120.0 . . ?
N1 C1 H1 120.0 . . ?
C3 C2 C1 120.0 . . ?
C3 C2 H2 120.0 . . ?
C1 C2 H2 120.0 . . ?
C6 C3 C2 122.7(16) . . ?
C6 C3 C4 117.0(16) . . ?
C2 C3 C4 120.0 . . ?
C3 C4 C5 120.0 . . ?
C3 C4 H4 120.0 . . ?
C5 C4 H4 120.0 . . ?
N1 C5 C4 120.0 . . ?
N1 C5 H5 120.0 . . ?
C4 C5 H5 120.0 . . ?
C5 N1 C1 120.0 . . ?
C5 N1 Rh1 122.6(10) . . ?
C1 N1 Rh1 117.1(10) . . ?
C7 C6 C3 170(3) . . ?
C6 C7 C8 172(3) . . ?
O12 C68 C69 112.3(12) . . ?
O12 C68 C73 127.7(12) . . ?
C69 C68 C73 120.0 . . ?
C142 C69 C68 121.2(10) . . ?
C142 C69 C70 118.6(10) . . ?
C68 C69 C70 120.0 . . ?
C199 C70 C71 121.9(9) . . ?
C199 C70 C69 118.1(10) . . ?
C71 C70 C69 120.0 . . ?
O10 C71 C72 126.7(11) . . ?
O10 C71 C70 113.2(11) . . ?
C72 C71 C70 120.0 . . ?
C73 C72 C71 120.0 . . ?
C73 C72 C77 118.0(10) . . ?
C71 C72 C77 121.9(10) . . ?
C74 C73 C72 117.9(10) . . ?
C74 C73 C68 122.0(10) . . ?
C72 C73 C68 120.0 . . ?
C13 C8 C7 114(3) . . ?
C13 C8 C9 115(3) . . ?
C7 C8 C9 131(2) . . ?
C10 C9 C8 124(2) . . ?
C10 C9 H9 117.8 . . ?
C8 C9 H9 117.8 . . ?
C9 C10 C92 123(2) . . ?
C9 C10 C11 120(2) . . ?
C92 C10 C11 117(2) . . ?
C12 C11 C10 119(2) . . ?
C12 C11 H11 120.5 . . ?
C10 C11 H11 120.5 . . ?
C11 C12 C13 120(2) . . ?
C11 C12 C47 125(3) . . ?
C13 C12 C47 115(2) . . ?
C8 C13 C12 122(3) . . ?
C8 C13 H13 119.2 . . ?
C12 C13 H13 119.2 . . ?
C162 O16 Rh8 127.3(14) . . ?
C271 O21 Rh11 110.2(16) . . ?
C21 C20 N3 120.0 . . ?
C21 C20 H20 120.0 . . ?
N3 C20 H20 120.0 . . ?
C22 C21 C20 120.0 . . ?
C22 C21 H21 120.0 . . ?
C20 C21 H21 120.0 . . ?
C25 C22 C21 120.4(16) . . ?
C25 C22 C23 119.4(16) . . ?
C21 C22 C23 120.0 . . ?
C24 C23 C22 120.0 . . ?
C24 C23 H23 120.0 . . ?
C22 C23 H23 120.0 . . ?
C23 C24 N3 120.0 . . ?
C23 C24 H24 120.0 . . ?
N3 C24 H24 120.0 . . ?
C24 N3 C20 120.0 . . ?
C24 N3 Rh5 122.0(8) . . ?
C20 N3 Rh5 118.0(8) . . ?
C268 O22 Rh11 105.0(13) . . ?
C25 C26 C27 175(3) . . ?
C26 C25 C22 179(3) . . ?
C28 C27 C31 127(3) . . ?
C28 C27 C26 115(2) . . ?
C31 C27 C26 117(3) . . ?
C27 C28 C29 115(2) . . ?
C27 C28 H28 122.6 . . ?
C29 C28 H28 122.6 . . ?
C30 C29 C40 118(3) . . ?
C30 C29 C28 119(2) . . ?
C40 C29 C28 122(2) . . ?
C32 C30 C29 120(3) . . ?
C32 C30 H30 119.8 . . ?
C29 C30 H30 119.8 . . ?
C27 C31 C32 117(3) . . ?
C27 C31 H31 121.3 . . ?
C32 C31 H31 121.3 . . ?
C31 C32 C30 120(3) . . ?
C31 C32 C33 122(3) . . ?
C30 C32 C33 118(3) . . ?
C34 C33 C32 170(3) . . ?
C33 C34 C37 178(3) . . ?
N4 C35 C36 128(3) . . ?
N4 C35 H35 116.1 . . ?
C36 C35 H35 116.1 . . ?
C37 C36 C35 114(3) . . ?
C37 C36 H36 122.8 . . ?
C35 C36 H36 122.8 . . ?
C38 C37 C36 118(3) . . ?
C38 C37 C34 121(3) . . ?
C36 C37 C34 121(3) . . ?
C37 C38 C39 121(3) . . ?
C37 C38 H38 119.7 . . ?
C39 C38 H38 119.7 . . ?
N4 C39 C38 125(3) . . ?
N4 C39 H39 117.3 . . ?
C38 C39 H39 117.3 . . ?
C40 C41 C42 171(3) . . ?
C41 C40 C29 174(3) . . ?
C43 C42 C46 120.0 . . ?
C43 C42 C41 124.3(17) . . ?
C46 C42 C41 115.7(17) . . ?
C44 C43 C42 120.0 . . ?
C44 C43 H43 120.0 . . ?
C42 C43 H43 120.0 . . ?
N6 C44 C43 120.0 . . ?
N6 C44 H44 120.0 . . ?
C43 C44 H44 120.0 . . ?
C44 N6 C45 120.0 . . ?
C44 N6 Rh2 121.0(10) . . ?
C45 N6 Rh2 119.0(10) . . ?
C46 C45 N6 120.0 . . ?
C46 C45 H45 120.0 . . ?
N6 C45 H45 120.0 . . ?
C45 C46 C42 120.0 . . ?
C45 C46 H46 120.0 . . ?
C42 C46 H46 120.0 . . ?
C48 C47 C12 173(3) . . ?
C47 C48 C49 175(3) . . ?
C53 C49 C50 120(3) . . ?
C53 C49 C48 126(3) . . ?
C50 C49 C48 114(3) . . ?
C49 C50 C51 114(3) . . ?
C49 C50 H50 123.0 . . ?
C51 C50 H50 123.0 . . ?
N5 C51 C50 128(3) . . ?
N5 C51 H51 116.1 . . ?
C50 C51 H51 116.1 . . ?
N5 C52 C53 128(3) . . ?
N5 C52 H52 116.2 . . ?
C53 C52 H52 116.2 . . ?
C49 C53 C52 119(3) . . ?
C49 C53 H53 120.7 . . ?
C52 C53 H53 120.7 . . ?
C55 C54 C59 120.0 . . ?
C55 C54 H54 120.0 . . ?
C59 C54 H54 120.0 . . ?
C54 C55 C56 120.0 . . ?
C54 C55 H55 120.0 . . ?
C56 C55 H55 120.0 . . ?
O7 C56 C57 124.0(18) . . ?
O7 C56 C55 115.7(18) . . ?
C57 C56 C55 120.0 . . ?
C56 C57 C58 120.0 . . ?
C56 C57 C60 122.0(16) . . ?
C58 C57 C60 116.6(16) . . ?
C59 C58 C57 120.0 . . ?
C59 C58 C67 119.1(17) . . ?
C57 C58 C67 120.3(17) . . ?
O1 C59 C58 135.3(17) . . ?
O1 C59 C54 104.6(17) . . ?
C58 C59 C54 120.0 . . ?
O8 C60 C57 139.1(17) . . ?
O8 C60 C61 97.6(14) . . ?
C57 C60 C61 123.1(19) . . ?
C62 C61 C66 120.0 . . ?
C62 C61 C60 121.3(17) . . ?
C66 C61 C60 117.3(17) . . ?
C67 C62 C63 120(2) . . ?
C67 C62 C61 119(2) . . ?
C63 C62 C61 120.0 . . ?
C62 C63 C64 120.0 . . ?
C62 C63 H63 120.0 . . ?
C64 C63 H63 120.0 . . ?
C65 C64 C63 120.0 . . ?
C65 C64 H64 120.0 . . ?
C63 C64 H64 120.0 . . ?
C64 C65 C66 120.0 . . ?
C64 C65 H65 120.0 . . ?
C66 C65 H65 120.0 . . ?
C65 C66 C61 120.0 . . ?
C65 C66 H66 120.0 . . ?
C61 C66 H66 120.0 . . ?
O2 C67 C62 118(3) . . ?
O2 C67 C58 122(2) . . ?
C62 C67 C58 119(2) . . ?
O11 C74 C73 129.0(16) . . ?
O11 C74 C75 106.4(15) . . ?
C73 C74 C75 124.6(11) . . ?
C76 C75 C74 117.0(12) . . ?
C76 C75 H75 121.5 . . ?
C74 C75 H75 121.5 . . ?
C75 C76 C77 118.8(12) . . ?
C75 C76 H76 120.6 . . ?
C77 C76 H76 120.6 . . ?
O9 C77 C72 128.1(17) . . ?
O9 C77 C76 108.7(15) . . ?
C72 C77 C76 123.0(12) . . ?
C144 C143 N11 120.0 . . ?
C144 C143 H143 120.0 . . ?
N11 C143 H143 120.0 . . ?
C143 C144 C145 120.0 . . ?
C143 C144 H144 120.0 . . ?
C145 C144 H144 120.0 . . ?
C184 C145 C144 116(2) . . ?
C184 C145 C146 124(2) . . ?
C144 C145 C146 120.0 . . ?
C147 C146 C145 120.0 . . ?
C147 C146 H146 120.0 . . ?
C145 C146 H146 120.0 . . ?
C146 C147 N11 120.0 . . ?
C146 C147 H147 120.0 . . ?
N11 C147 H147 120.0 . . ?
C147 N11 C143 120.0 . . ?
C147 N11 Rh8 121.9(13) . . ?
C143 N11 Rh8 117.7(13) . . ?
C196 C142 C69 122.9(11) . . ?
C196 C142 H142 118.5 . . ?
C69 C142 H142 118.5 . . ?
C79 C78 C91 136(3) . . ?
C79 C78 H78 112.1 . . ?
C91 C78 H78 112.1 . . ?
O3 C80 C79 108(3) . . ?
O3 C80 C82 131(3) . . ?
C79 C80 C82 121(3) . . ?
O4 C81 C82 125.5(17) . . ?
O4 C81 C86 114.4(17) . . ?
C82 C81 C86 120.0 . . ?
C83 C82 C81 120.0 . . ?
C83 C82 C80 122(2) . . ?
C81 C82 C80 118(2) . . ?
C82 C83 C84 120.0 . . ?
C82 C83 C91 121.4(17) . . ?
C84 C83 C91 118.5(17) . . ?
O6 C84 C85 113.6(16) . . ?
O6 C84 C83 126.4(16) . . ?
C85 C84 C83 120.0 . . ?
C86 C85 C84 120.0 . . ?
C86 C85 C90 117.2(17) . . ?
C84 C85 C90 122.6(17) . . ?
C85 C86 C81 120.0 . . ?
C85 C86 C87 114.8(19) . . ?
C81 C86 C87 125.2(19) . . ?
C78 C79 C80 114(3) . . ?
C78 C79 H79 123.0 . . ?
C80 C79 H79 123.0 . . ?
C88 C87 C86 126(3) . . ?
C88 C87 H87 116.8 . . ?
C86 C87 H87 116.8 . . ?
C87 C88 C89 119(3) . . ?
C87 C88 H88 120.7 . . ?
C89 C88 H88 120.7 . . ?
C90 C89 C88 116(3) . . ?
C90 C89 H89 122.0 . . ?
C88 C89 H89 122.0 . . ?
C89 C90 C85 127(3) . . ?
C89 C90 H90 116.7 . . ?
C85 C90 H90 116.7 . . ?
O5 C91 C78 125(3) . . ?
O5 C91 C83 129(2) . . ?
C78 C91 C83 106(2) . . ?
C134 C101 C131 169(4) . . ?
C95 C100 H10A 109.5 . . ?
C95 C100 H10B 109.5 . . ?
H10A C100 H10B 109.5 . . ?
C95 C100 H500 109.5 . . ?
H10A C100 H500 109.5 . . ?
H10B C100 H500 109.5 . . ?
C94 C99 H99A 109.5 . . ?
C94 C99 H99B 109.5 . . ?
H99A C99 H99B 109.5 . . ?
C94 C99 H99C 109.5 . . ?
H99A C99 H99C 109.5 . . ?
H99B C99 H99C 109.5 . . ?
C93 C98 H98A 109.5 . . ?
C93 C98 H98B 109.5 . . ?
H98A C98 H98B 109.5 . . ?
C93 C98 H98C 109.5 . . ?
H98A C98 H98C 109.5 . . ?
H98B C98 H98C 109.5 . . ?
C93 C97 C96 108.0 . . ?
C93 C97 C103 123.1(11) . . ?
C96 C97 C103 128.9(11) . . ?
C93 C97 Rh4 77.1(5) . . ?
C96 C97 Rh4 66.0(5) . . ?
C103 C97 Rh4 122.8(16) . . ?
C97 C96 C95 108.0 . . ?
C97 C96 C102 120.3(11) . . ?
C95 C96 C102 129.9(11) . . ?
C97 C96 Rh4 76.7(5) . . ?
C95 C96 Rh4 72.5(5) . . ?
C102 C96 Rh4 128.9(17) . . ?
C94 C95 C96 108.0 . . ?
C94 C95 C100 127.9(11) . . ?
C96 C95 C100 123.9(11) . . ?
C94 C95 Rh4 78.0(5) . . ?
C96 C95 Rh4 69.2(5) . . ?
C100 C95 Rh4 122.6(17) . . ?
C95 C94 C93 108.0 . . ?
C95 C94 C99 123.8(11) . . ?
C93 C94 C99 127.7(11) . . ?
C95 C94 Rh4 65.6(5) . . ?
C93 C94 Rh4 74.7(4) . . ?
C99 C94 Rh4 118.7(16) . . ?
C97 C93 C94 108.0 . . ?
C97 C93 C98 128.4(11) . . ?
C94 C93 C98 120.3(11) . . ?
C97 C93 Rh4 67.7(4) . . ?
C94 C93 Rh4 70.4(4) . . ?
C98 C93 Rh4 111.4(18) . . ?
C104 C108 C107 108.0 . . ?
C104 C108 C327 125.8(6) . . ?
C107 C108 C327 124.8(6) . . ?
C104 C108 Rh7 58.5(5) . . ?
C107 C108 Rh7 74.6(5) . . ?
C327 C108 Rh7 122.0(16) . . ?
C106 C107 C108 108.0 . . ?
C106 C107 C326 120.9(12) . . ?
C108 C107 C326 130.0(12) . . ?
C106 C107 Rh7 59.8(4) . . ?
C108 C107 Rh7 72.3(5) . . ?
C326 C107 Rh7 123.8(17) . . ?
C107 C106 C105 108.0 . . ?
C107 C106 C325 126.3(6) . . ?
C105 C106 C325 125.6(6) . . ?
C107 C106 Rh7 85.8(5) . . ?
C105 C106 Rh7 59.4(6) . . ?
C325 C106 Rh7 120.4(15) . . ?
C104 C105 C106 107.9 . . ?
C104 C105 C324 119.5(12) . . ?
C106 C105 C324 130.3(12) . . ?
C104 C105 Rh7 77.8(6) . . ?
C106 C105 Rh7 80.4(7) . . ?
C324 C105 Rh7 121.7(15) . . ?
C108 C104 C105 108.0 . . ?
C108 C104 C323 119.8(12) . . ?
C105 C104 C323 132.1(12) . . ?
C108 C104 Rh7 86.6(6) . . ?
C105 C104 Rh7 61.2(5) . . ?
C323 C104 Rh7 118.1(15) . . ?
C118 C92 C10 169(3) . . ?
C97 C103 H504 109.5 . . ?
C97 C103 H10D 109.5 . . ?
H504 C103 H10D 109.5 . . ?
C97 C103 H10E 109.5 . . ?
H504 C103 H10E 109.5 . . ?
H10D C103 H10E 109.5 . . ?
C96 C102 H10F 109.5 . . ?
C96 C102 H10G 109.5 . . ?
H10F C102 H10G 109.5 . . ?
C96 C102 H10H 109.5 . . ?
H10F C102 H10H 109.5 . . ?
H10G C102 H10H 109.5 . . ?
C113 C109 C110 108.0 . . ?
C113 C109 C114 129(2) . . ?
C110 C109 C114 123(2) . . ?
C113 C109 Rh3 71.4(6) . . ?
C110 C109 Rh3 69.4(6) . . ?
C114 C109 Rh3 122.5(15) . . ?
C111 C110 C109 108.0 . . ?
C111 C110 C115 126(2) . . ?
C109 C110 C115 126(2) . . ?
C111 C110 Rh3 70.6(6) . . ?
C109 C110 Rh3 71.0(6) . . ?
C115 C110 Rh3 126.1(14) . . ?
C110 C111 C112 108.0 . . ?
C110 C111 C116 127(2) . . ?
C112 C111 C116 125(2) . . ?
C110 C111 Rh3 69.7(6) . . ?
C112 C111 Rh3 71.4(6) . . ?
C116 C111 Rh3 123.9(14) . . ?
C111 C112 C113 108.0 . . ?
C111 C112 C117 127(2) . . ?
C113 C112 C117 125(2) . . ?
C111 C112 Rh3 69.3(6) . . ?
C113 C112 Rh3 70.8(6) . . ?
C117 C112 Rh3 128.0(14) . . ?
C109 C113 C112 108.0 . . ?
C109 C113 C153 127.4(19) . . ?
C112 C113 C153 124.5(19) . . ?
C109 C113 Rh3 69.5(6) . . ?
C112 C113 Rh3 70.3(6) . . ?
C153 C113 Rh3 121.9(14) . . ?
C244 C243 N12 120.0 . . ?
C244 C243 H243 120.0 . . ?
N12 C243 H243 120.0 . . ?
C245 C244 C243 120.0 . . ?
C245 C244 H244 120.0 . . ?
C243 C244 H244 120.0 . . ?
C246 C245 C244 120.0 . . ?
C246 C245 C148 115(3) . . ?
C244 C245 C148 125(3) . . ?
C245 C246 C247 120.0 . . ?
C245 C246 H246 120.0 . . ?
C247 C246 H246 120.0 . . ?
N12 C247 C246 120.0 . . ?
N12 C247 H247 120.0 . . ?
C246 C247 H247 120.0 . . ?
C247 N12 C243 120.0 . . ?
C247 N12 Rh11 115(2) . . ?
C243 N12 Rh11 124(2) . . ?
C215 C219 C218 108.0 . . ?
C215 C219 C332 121.4(12) . . ?
C218 C219 C332 129.8(12) . . ?
C215 C219 Rh12 72.0(3) . . ?
C218 C219 Rh12 67.6(3) . . ?
C332 C219 Rh12 134.0(17) . . ?
C217 C218 C219 108.0 . . ?
C217 C218 C331 127.8(12) . . ?
C219 C218 C331 124.1(12) . . ?
C217 C218 Rh12 69.8(3) . . ?
C219 C218 Rh12 72.2(3) . . ?
C331 C218 Rh12 119.9(15) . . ?
C216 C217 C218 108.0 . . ?
C216 C217 C330 126.1(12) . . ?
C218 C217 C330 125.8(12) . . ?
C216 C217 Rh12 72.4(3) . . ?
C218 C217 Rh12 69.4(3) . . ?
C330 C217 Rh12 126.8(15) . . ?
C217 C216 C215 108.0 . . ?
C217 C216 C329 125.2(12) . . ?
C215 C216 C329 126.6(12) . . ?
C217 C216 Rh12 67.6(3) . . ?
C215 C216 Rh12 71.7(3) . . ?
C329 C216 Rh12 130.0(18) . . ?
C219 C215 C216 108.0 . . ?
C219 C215 C328 130.5(12) . . ?
C216 C215 C328 120.6(11) . . ?
C219 C215 Rh12 68.8(3) . . ?
C216 C215 Rh12 69.2(3) . . ?
C328 C215 Rh12 136.2(13) . . ?
C223 C224 C220 108.0 . . ?
C223 C224 C297 126.5(7) . . ?
C220 C224 C297 124.2(7) . . ?
C223 C224 Rh5 71.9(2) . . ?
C220 C224 Rh5 67.4(3) . . ?
C297 C224 Rh5 115.7(16) . . ?
C224 C223 C222 108.1 . . ?
C224 C223 C296 125.3(6) . . ?
C222 C223 C296 126.5(6) . . ?
C224 C223 Rh5 71.75(19) . . ?
C222 C223 Rh5 67.5(2) . . ?
C296 C223 Rh5 122.9(15) . . ?
C223 C222 C221 108.0 . . ?
C223 C222 C295 125.4(6) . . ?
C221 C222 C295 126.6(6) . . ?
C223 C222 Rh5 75.3(3) . . ?
C221 C222 Rh5 68.0(3) . . ?
C295 C222 Rh5 121(2) . . ?
C220 C221 C222 108.0 . . ?
C220 C221 C294 126.1(6) . . ?
C222 C221 C294 125.5(6) . . ?
C220 C221 Rh5 73.1(2) . . ?
C222 C221 Rh5 73.3(3) . . ?
C294 C221 Rh5 125.1(16) . . ?
C221 C220 C224 108.0 . . ?
C221 C220 C293 126.4(6) . . ?
C224 C220 C293 125.5(6) . . ?
C221 C220 Rh5 68.1(2) . . ?
C224 C220 Rh5 75.4(3) . . ?
C293 C220 Rh5 123.5(19) . . ?
C229 C233 C232 108.0 . . ?
C229 C233 C317 122.3(12) . . ?
C232 C233 C317 129.6(12) . . ?
C229 C233 Rh1 69.5(2) . . ?
C232 C233 Rh1 70.4(2) . . ?
C317 C233 Rh1 127.4(16) . . ?
C231 C232 C233 108.0 . . ?
C231 C232 C316 125.6(12) . . ?
C233 C232 C316 126.3(12) . . ?
C231 C232 Rh1 70.0(2) . . ?
C233 C232 Rh1 69.4(2) . . ?
C316 C232 Rh1 123.3(16) . . ?
C230 C231 C232 108.0 . . ?
C230 C231 C315 126.3(12) . . ?
C232 C231 C315 125.7(12) . . ?
C230 C231 Rh1 69.4(2) . . ?
C232 C231 Rh1 70.0(2) . . ?
C315 C231 Rh1 127.0(14) . . ?
C231 C230 C229 108.0 . . ?
C231 C230 C314 121.7(12) . . ?
C229 C230 C314 130.3(12) . . ?
C231 C230 Rh1 70.4(2) . . ?
C229 C230 Rh1 69.5(2) . . ?
C314 C230 Rh1 125.1(16) . . ?
C233 C229 C230 108.0 . . ?
C233 C229 C313 127.4(12) . . ?
C230 C229 C313 124.2(12) . . ?
C233 C229 Rh1 70.1(2) . . ?
C230 C229 Rh1 70.1(2) . . ?
C313 C229 Rh1 130.8(13) . . ?
C234 C238 C237 108.1 . . ?
C234 C238 C292 128.4(12) . . ?
C237 C238 C292 121.7(12) . . ?
C234 C238 Rh8 70.6(3) . . ?
C237 C238 Rh8 68.7(3) . . ?
C292 C238 Rh8 113.9(13) . . ?
C238 C237 C236 108.0 . . ?
C238 C237 C291 131.0(12) . . ?
C236 C237 C291 121.0(12) . . ?
C238 C237 Rh8 71.3(3) . . ?
C236 C237 Rh8 69.2(2) . . ?
C291 C237 Rh8 123.7(15) . . ?
C237 C236 C235 108.0 . . ?
C237 C236 C290 127.8(11) . . ?
C235 C236 C290 123.8(11) . . ?
C237 C236 Rh8 70.3(2) . . ?
C235 C236 Rh8 70.8(3) . . ?
C290 C236 Rh8 130.3(15) . . ?
C234 C235 C236 108.0 . . ?
C234 C235 C289 122.1(11) . . ?
C236 C235 C289 126.5(11) . . ?
C234 C235 Rh8 71.3(2) . . ?
C236 C235 Rh8 68.8(3) . . ?
C289 C235 Rh8 142.1(16) . . ?
C238 C234 C235 108.0 . . ?
C238 C234 C288 125.0(6) . . ?
C235 C234 C288 127.0(6) . . ?
C238 C234 Rh8 69.9(2) . . ?
C235 C234 Rh8 69.0(2) . . ?
C288 C234 Rh8 127.0(16) . . ?
C130 C129 N7 120.0 . . ?
C130 C129 H129 120.0 . . ?
N7 C129 H129 120.0 . . ?
C131 C130 C129 120.0 . . ?
C131 C130 H130 120.0 . . ?
C129 C130 H130 120.0 . . ?
C130 C131 C132 120.0 . . ?
C130 C131 C101 131.4(18) . . ?
C132 C131 C101 108.5(18) . . ?
C131 C132 C133 120.0 . . ?
C131 C132 H132 120.0 . . ?
C133 C132 H132 120.0 . . ?
N7 C133 C132 120.0 . . ?
N7 C133 H133 120.0 . . ?
C132 C133 H133 120.0 . . ?
C133 N7 C129 120.0 . . ?
C133 N7 Rh7 120.6(13) . . ?
C129 N7 Rh7 119.3(13) . . ?
C112 C117 H11A 109.5 . . ?
C112 C117 H11B 109.5 . . ?
H11A C117 H11B 109.5 . . ?
C112 C117 H11C 109.5 . . ?
H11A C117 H11C 109.5 . . ?
H11B C117 H11C 109.5 . . ?
C111 C116 H11D 109.5 . . ?
C111 C116 H11E 109.5 . . ?
H11D C116 H11E 109.5 . . ?
C111 C116 H11F 109.5 . . ?
H11D C116 H11F 109.5 . . ?
H11E C116 H11F 109.5 . . ?
C110 C115 H11G 109.5 . . ?
C110 C115 H11H 109.5 . . ?
H11G C115 H11H 109.5 . . ?
C110 C115 H11I 109.5 . . ?
H11G C115 H11I 109.5 . . ?
H11H C115 H11I 109.5 . . ?
C109 C114 H11J 109.5 . . ?
C109 C114 H11K 109.5 . . ?
H11J C114 H11K 109.5 . . ?
C109 C114 H11L 109.5 . . ?
H11J C114 H11L 109.5 . . ?
H11K C114 H11L 109.5 . . ?
C121 C128 H12A 109.5 . . ?
C121 C128 H12B 109.5 . . ?
H12A C128 H12B 109.5 . . ?
C121 C128 H12C 109.5 . . ?
H12A C128 H12C 109.5 . . ?
H12B C128 H12C 109.5 . . ?
C122 C127 H12D 109.5 . . ?
C122 C127 H12E 109.5 . . ?
H12D C127 H12E 109.5 . . ?
C122 C127 H12F 109.5 . . ?
H12D C127 H12F 109.5 . . ?
H12E C127 H12F 109.5 . . ?
C123 C126 H12G 109.5 . . ?
C123 C126 H12H 109.5 . . ?
H12G C126 H12H 109.5 . . ?
C123 C126 H12I 109.5 . . ?
H12G C126 H12I 109.5 . . ?
H12H C126 H12I 109.5 . . ?
C119 C125 H12J 109.5 . . ?
C119 C125 H12K 109.5 . . ?
H12J C125 H12K 109.5 . . ?
C119 C125 H12L 109.5 . . ?
H12J C125 H12L 109.5 . . ?
H12K C125 H12L 109.5 . . ?
C120 C124 H12M 109.5 . . ?
C120 C124 H12N 109.5 . . ?
H12M C124 H12N 109.5 . . ?
C120 C124 H12O 109.5 . . ?
H12M C124 H12O 109.5 . . ?
H12N C124 H12O 109.5 . . ?
C126 C123 C119 137(3) . . ?
C126 C123 C122 115(3) . . ?
C119 C123 C122 108.0 . . ?
C126 C123 Rh2 124(3) . . ?
C119 C123 Rh2 71.8(8) . . ?
C122 C123 Rh2 69.2(9) . . ?
C123 C122 C121 108.0 . . ?
C123 C122 C127 130(3) . . ?
C121 C122 C127 121(3) . . ?
C123 C122 Rh2 73.3(10) . . ?
C121 C122 Rh2 69.8(9) . . ?
C127 C122 Rh2 128.3(19) . . ?
C120 C121 C122 108.0 . . ?
C120 C121 C128 122(2) . . ?
C122 C121 C128 130(2) . . ?
C120 C121 Rh2 72.4(9) . . ?
C122 C121 Rh2 71.9(9) . . ?
C128 C121 Rh2 126.9(14) . . ?
C121 C120 C119 108.0 . . ?
C121 C120 C124 125(3) . . ?
C119 C120 C124 127(3) . . ?
C121 C120 Rh2 69.5(9) . . ?
C119 C120 Rh2 73.2(10) . . ?
C124 C120 Rh2 126.2(17) . . ?
C123 C119 C120 108.0 . . ?
C123 C119 C125 131(3) . . ?
C120 C119 C125 121(3) . . ?
C123 C119 Rh2 71.2(8) . . ?
C120 C119 Rh2 69.4(9) . . ?
C125 C119 Rh2 119(2) . . ?
C92 C118 C14 171(3) . . ?
C101 C134 C136 174(4) . . ?
C136 C135 C140 120.0 . . ?
C136 C135 H135 120.0 . . ?
C140 C135 H135 120.0 . . ?
C135 C136 C137 120.0 . . ?
C135 C136 C134 121(2) . . ?
C137 C136 C134 119(2) . . ?
C136 C137 C139 120.0 . . ?
C136 C137 H137 120.0 . . ?
C139 C137 H137 120.0 . . ?
C138 C139 C137 120.0 . . ?
C138 C139 C149 122.0(19) . . ?
C137 C139 C149 118.0(19) . . ?
C139 C138 C140 120.0 . . ?
C139 C138 H138 120.0 . . ?
C140 C138 H138 120.0 . . ?
C141 C140 C138 122(2) . . ?
C141 C140 C135 118(2) . . ?
C138 C140 C135 120.0 . . ?
C148 C141 C140 170(4) . . ?
C141 C148 C245 167(5) . . ?
C171 C154 C169 169(3) . . ?
O13 C155 C156 129(2) . . ?
O13 C155 C160 111(2) . . ?
C156 C155 C160 120.0 . . ?
C155 C156 C157 120.0 . . ?
C155 C156 C161 116(2) . . ?
C157 C156 C161 123(2) . . ?
C158 C157 C156 120.0 . . ?
C158 C157 C162 122(2) . . ?
C156 C157 C162 117(2) . . ?
O15 C158 C157 123(2) . . ?
O15 C158 C159 117(2) . . ?
C157 C158 C159 120.0 . . ?
C160 C159 C158 120.0 . . ?
C160 C159 H159 120.0 . . ?
C158 C159 H159 120.0 . . ?
C159 C160 C155 120.0 . . ?
C159 C160 H160 120.0 . . ?
C155 C160 H160 120.0 . . ?
C113 C153 H15A 109.5 . . ?
C113 C153 H15B 109.5 . . ?
H15A C153 H15B 109.5 . . ?
C113 C153 H15C 109.5 . . ?
H15A C153 H15C 109.5 . . ?
H15B C153 H15C 109.5 . . ?
C206 C152 C149 163(4) . . ?
C188 C151 C166 118.0(13) . . ?
C188 C151 H151 121.0 . . ?
C166 C151 H151 121.0 . . ?
C187 C150 C185 118.5(13) . . ?
C187 C150 H150 120.8 . . ?
C185 C150 H150 120.8 . . ?
C152 C149 C139 162(3) . . ?
O14 C161 C156 134(2) . . ?
O14 C161 C163 107(2) . . ?
C156 C161 C163 119(3) . . ?
C157 C162 C164 120(3) . . ?
C157 C162 O16 122(2) . . ?
C164 C162 O16 118(2) . . ?
N9 C165 C170 120.0 . . ?
N9 C165 H165 120.0 . . ?
C170 C165 H165 120.0 . . ?
C165 N9 C167 120.0 . . ?
C165 N9 Rh9 120.1(12) . . ?
C167 N9 Rh9 119.6(12) . . ?
N9 C167 C168 120.0 . . ?
N9 C167 H167 120.0 . . ?
C168 C167 H167 120.0 . . ?
C169 C168 C167 120.0 . . ?
C169 C168 H168 120.0 . . ?
C167 C168 H168 120.0 . . ?
C168 C169 C170 120.0 . . ?
C168 C169 C154 116.4(18) . . ?
C170 C169 C154 123.6(18) . . ?
C169 C170 C165 120.0 . . ?
C169 C170 H170 120.0 . . ?
C165 C170 H170 120.0 . . ?
C185 C166 C151 120.1(13) . . ?
C185 C166 H166 120.0 . . ?
C151 C166 H166 120.0 . . ?
C263 C164 C163 118.3(12) . . ?
C263 C164 C162 120(3) . . ?
C163 C164 C162 121(3) . . ?
C260 C163 C164 119.3(12) . . ?
C260 C163 C161 121(3) . . ?
C164 C163 C161 119(3) . . ?
C154 C171 C172 175(4) . . ?
C173 C172 C171 117(3) . . ?
C173 C172 C176 119(3) . . ?
C171 C172 C176 124(3) . . ?
C174 C173 C172 120(3) . . ?
C174 C173 H173 120.0 . . ?
C172 C173 H173 120.0 . . ?
C173 C174 C202 124(3) . . ?
C173 C174 C177 123(3) . . ?
C202 C174 C177 113(3) . . ?
C176 C175 C19 116(3) . . ?
C176 C175 C202 125(2) . . ?
C19 C175 C202 120(3) . . ?
C175 C176 C172 116(2) . . ?
C175 C176 H176 122.0 . . ?
C172 C176 H176 122.0 . . ?
C178 C177 C174 175(2) . . ?
C177 C178 C179 177(3) . . ?
C180 C179 C183 120.0 . . ?
C180 C179 C178 123.0(17) . . ?
C183 C179 C178 116.9(17) . . ?
C179 C180 C181 120.0 . . ?
C179 C180 H180 120.0 . . ?
C181 C180 H180 120.0 . . ?
C180 C181 N10 120.0 . . ?
C180 C181 H181 120.0 . . ?
N10 C181 H181 120.0 . . ?
C182 N10 C181 120.0 . . ?
C182 N10 Rh10 119.1(11) . . ?
C181 N10 Rh10 120.9(11) . . ?
N10 C182 C183 120.0 . . ?
N10 C182 H182 120.0 . . ?
C183 C182 H182 120.0 . . ?
C182 C183 C179 120.0 . . ?
C182 C183 H183 120.0 . . ?
C179 C183 H183 120.0 . . ?
C187 C186 C191 120.0 . . ?
C187 C186 O24 116.0(18) . . ?
C191 C186 O24 123.5(18) . . ?
C150 C187 C186 120.1(12) . . ?
C150 C187 C188 119.9(12) . . ?
C186 C187 C188 120.0 . . ?
C151 C188 C189 118.3(12) . . ?
C151 C188 C187 121.4(12) . . ?
C189 C188 C187 120.0 . . ?
C190 C189 C188 120.0 . . ?
C190 C189 O18 139.2(16) . . ?
C188 C189 O18 100.8(16) . . ?
C195 C190 C189 119.0(12) . . ?
C195 C190 C191 121.0(12) . . ?
C189 C190 C191 120.0 . . ?
C190 C191 C186 120.0 . . ?
C190 C191 C192 121.0(12) . . ?
C186 C191 C192 118.8(12) . . ?
C166 C185 C150 120.7(13) . . ?
C166 C185 H185 119.6 . . ?
C150 C185 H185 119.6 . . ?
C19 C184 C145 172(3) . . ?
C193 C192 C191 117.8(12) . . ?
C193 C192 O23 119(2) . . ?
C191 C192 O23 123(2) . . ?
C194 C193 C192 120.9(12) . . ?
C194 C193 H193 119.5 . . ?
C192 C193 H193 119.5 . . ?
C193 C194 C195 121.1(13) . . ?
C193 C194 H194 119.4 . . ?
C195 C194 H194 119.4 . . ?
C190 C195 C194 117.8(12) . . ?
C190 C195 O17 117.4(19) . . ?
C194 C195 O17 124.3(19) . . ?
C142 C196 C198 118.2(11) . . ?
C142 C196 H196 120.9 . . ?
C198 C196 H196 120.9 . . ?
C198 C199 C70 122.9(11) . . ?
C198 C199 H199 118.5 . . ?
C70 C199 H199 118.5 . . ?
C199 C198 C196 118.9(11) . . ?
C199 C198 H198 120.6 . . ?
C196 C198 H198 120.6 . . ?
C174 C202 C175 115(2) . . ?
C174 C202 H202 122.3 . . ?
C175 C202 H202 122.3 . . ?
C206 C205 C209 120.0 . . ?
C206 C205 H205 120.0 . . ?
C209 C205 H205 120.0 . . ?
C152 C206 C207 109(3) . . ?
C152 C206 C205 131(3) . . ?
C207 C206 C205 120.0 . . ?
C206 C207 C208 120.0 . . ?
C206 C207 H207 120.0 . . ?
C208 C207 H207 120.0 . . ?
C207 C208 N8 120.0 . . ?
C207 C208 H208 120.0 . . ?
N8 C208 H208 120.0 . . ?
C209 N8 C208 120.0 . . ?
C209 N8 Rh12 110(2) . . ?
C208 N8 Rh12 130(2) . . ?
N8 C209 C205 120.0 . . ?
N8 C209 H209 120.0 . . ?
C205 C209 H209 120.0 . . ?
C260 C261 C262 118.6(13) . . ?
C260 C261 H261 120.7 . . ?
C262 C261 H261 120.7 . . ?
C163 C260 C261 121.1(13) . . ?
C163 C260 H260 119.5 . . ?
C261 C260 H260 119.5 . . ?
C256 C257 C253 108.0 . . ?
C256 C257 C302 127.5(12) . . ?
C253 C257 C302 124.4(11) . . ?
C256 C257 Rh11 72.2(4) . . ?
C253 C257 Rh11 73.9(4) . . ?
C302 C257 Rh11 122.5(17) . . ?
C255 C256 C257 108.0 . . ?
C255 C256 C301 127.4(12) . . ?
C257 C256 C301 124.4(12) . . ?
C255 C256 Rh11 75.8(5) . . ?
C257 C256 Rh11 67.8(3) . . ?
C301 C256 Rh11 125.3(19) . . ?
C256 C255 C254 108.0 . . ?
C256 C255 C300 125.1(13) . . ?
C254 C255 C300 126.4(13) . . ?
C256 C255 Rh11 66.1(4) . . ?
C254 C255 Rh11 72.4(3) . . ?
C300 C255 Rh11 133.0(16) . . ?
C253 C254 C255 108.0 . . ?
C253 C254 C299 127.0(12) . . ?
C255 C254 C299 125.0(12) . . ?
C253 C254 Rh11 67.0(3) . . ?
C255 C254 Rh11 70.7(3) . . ?
C299 C254 Rh11 127.2(19) . . ?
C254 C253 C257 108.0 . . ?
C254 C253 C298 122.5(11) . . ?
C257 C253 C298 129.3(11) . . ?
C254 C253 Rh11 75.5(5) . . ?
C257 C253 Rh11 66.6(4) . . ?
C298 C253 Rh11 120.7(16) . . ?
C248 C252 C251 108.0 . . ?
C248 C252 C322 124.7(11) . . ?
C251 C252 C322 127.2(11) . . ?
C248 C252 Rh10 68.6(5) . . ?
C251 C252 Rh10 70.8(3) . . ?
C322 C252 Rh10 125.2(14) . . ?
C252 C251 C250 108.0 . . ?
C252 C251 C321 123.3(11) . . ?
C250 C251 C321 128.7(11) . . ?
C252 C251 Rh10 70.0(3) . . ?
C250 C251 Rh10 68.9(4) . . ?
C321 C251 Rh10 125.4(16) . . ?
C251 C250 C249 108.0 . . ?
C251 C250 C320 124.2(12) . . ?
C249 C250 C320 127.8(12) . . ?
C251 C250 Rh10 71.7(4) . . ?
C249 C250 Rh10 68.7(5) . . ?
C320 C250 Rh10 127.1(15) . . ?
C248 C249 C250 108.0 . . ?
C248 C249 C319 128.5(11) . . ?
C250 C249 C319 122.1(11) . . ?
C248 C249 Rh10 70.5(3) . . ?
C250 C249 Rh10 71.2(3) . . ?
C319 C249 Rh10 134.2(13) . . ?
C252 C248 C249 108.0 . . ?
C252 C248 C318 127.3(11) . . ?
C249 C248 C318 123.8(11) . . ?
C252 C248 Rh10 71.8(4) . . ?
C249 C248 Rh10 69.2(3) . . ?
C318 C248 Rh10 132.8(13) . . ?
C263 C262 C261 119.0(13) . . ?
C263 C262 H262 120.5 . . ?
C261 C262 H262 120.5 . . ?
C164 C263 C262 121.5(13) . . ?
C164 C263 H263 119.2 . . ?
C262 C263 H263 119.2 . . ?
C270 C264 C265 119.1(7) . . ?
C270 C264 C269 120.9(7) . . ?
C265 C264 C269 120.0 . . ?
O19 C265 C264 125.8(13) . . ?
O19 C265 C266 108.8(13) . . ?
C264 C265 C266 120.0 . . ?
C274 C266 C265 120.5(11) . . ?
C274 C266 C267 119.3(11) . . ?
C265 C266 C267 120.0 . . ?
C277 C267 C268 118.0(11) . . ?
C277 C267 C266 121.9(11) . . ?
C268 C267 C266 120.0 . . ?
C269 C268 C267 120.0 . . ?
C269 C268 O22 141.3(14) . . ?
C267 C268 O22 96.4(13) . . ?
C268 C269 C264 120.0 . . ?
C268 C269 C271 119.6(7) . . ?
C264 C269 C271 120.4(7) . . ?
C264 C270 C273 118.4(7) . . ?
C264 C270 O20 131.6(17) . . ?
C273 C270 O20 110.0(16) . . ?
C272 C271 C269 116.9(7) . . ?
C272 C271 O21 106.3(18) . . ?
C269 C271 O21 136.0(18) . . ?
C273 C272 C271 121.9(8) . . ?
C273 C272 H272 119.1 . . ?
C271 C272 H272 119.1 . . ?
C272 C273 C270 119.6(8) . . ?
C272 C273 H273 120.2 . . ?
C270 C273 H273 120.2 . . ?
C266 C274 C275 118.4(12) . . ?
C266 C274 H274 120.8 . . ?
C275 C274 H274 120.8 . . ?
C276 C275 C274 122.1(12) . . ?
C276 C275 H275 118.9 . . ?
C274 C275 H275 118.9 . . ?
C267 C277 C276 118.9(12) . . ?
C267 C277 H277 120.6 . . ?
C276 C277 H277 120.6 . . ?
C303 C278 C282 126.8(11) . . ?
C303 C278 C279 121.9(11) . . ?
C282 C278 C279 108.0 . . ?
C303 C278 Rh6 140.4(12) . . ?
C282 C278 Rh6 74.8(3) . . ?
C279 C278 Rh6 65.9(3) . . ?
C304 C279 C280 127.9(11) . . ?
C304 C279 C278 120.1(11) . . ?
C280 C279 C278 108.0 . . ?
C304 C279 Rh6 141.4(12) . . ?
C280 C279 Rh6 74.7(3) . . ?
C278 C279 Rh6 66.3(3) . . ?
C305 C280 C279 121.7(10) . . ?
C305 C280 C281 130.0(10) . . ?
C279 C280 C281 108.0 . . ?
C305 C280 Rh6 135.1(11) . . ?
C279 C280 Rh6 60.5(2) . . ?
C281 C280 Rh6 73.5(2) . . ?
C306 C281 C282 129.2(10) . . ?
C306 C281 C280 122.7(10) . . ?
C282 C281 C280 108.0 . . ?
C306 C281 Rh6 132.0(12) . . ?
C282 C281 Rh6 65.3(2) . . ?
C280 C281 Rh6 65.0(2) . . ?
C307 C282 C281 124.0(11) . . ?
C307 C282 C278 127.8(11) . . ?
C281 C282 C278 108.0 . . ?
C307 C282 Rh6 136.4(13) . . ?
C281 C282 Rh6 73.3(2) . . ?
C278 C282 Rh6 60.5(2) . . ?
C287 C283 C284 108.0 . . ?
C287 C283 C308 113(2) . . ?
C284 C283 C308 138(2) . . ?
C287 C283 Rh9 63.5(4) . . ?
C284 C283 Rh9 88.2(4) . . ?
C308 C283 Rh9 118.5(14) . . ?
C283 C284 C285 108.0 . . ?
C283 C284 C309 99.9(14) . . ?
C285 C284 C309 151.1(14) . . ?
C283 C284 Rh9 54.9(3) . . ?
C285 C284 Rh9 78.7(3) . . ?
C309 C284 Rh9 125.0(13) . . ?
C286 C285 C284 108.0 . . ?
C286 C285 C310 121(2) . . ?
C284 C285 C310 129(2) . . ?
C286 C285 Rh9 61.3(3) . . ?
C284 C285 Rh9 67.6(3) . . ?
C310 C285 Rh9 146.6(16) . . ?
C285 C286 C287 108.0 . . ?
C285 C286 C311 137.5(15) . . ?
C287 C286 C311 114.5(15) . . ?
C285 C286 Rh9 84.5(4) . . ?
C287 C286 Rh9 55.1(3) . . ?
C311 C286 Rh9 119.3(15) . . ?
C283 C287 C286 108.0 . . ?
C283 C287 C312 111.2(18) . . ?
C286 C287 C312 140.4(17) . . ?
C283 C287 Rh9 72.2(4) . . ?
C286 C287 Rh9 85.1(4) . . ?
C312 C287 Rh9 111.7(14) . . ?
C275 C276 C277 119.1(12) . . ?
C275 C276 H276 120.5 . . ?
C277 C276 H276 120.5 . . ?
C237 C291 H29A 109.5 . . ?
C237 C291 H29B 109.5 . . ?
H29A C291 H29B 109.5 . . ?
C237 C291 H29C 109.5 . . ?
H29A C291 H29C 109.5 . . ?
H29B C291 H29C 109.5 . . ?
C238 C292 H29D 109.5 . . ?
C238 C292 H29E 109.5 . . ?
H29D C292 H29E 109.5 . . ?
C238 C292 H29F 109.5 . . ?
H29D C292 H29F 109.5 . . ?
H29E C292 H29F 109.5 . . ?
C236 C290 H29G 109.5 . . ?
C236 C290 H29H 109.5 . . ?
H29G C290 H29H 109.5 . . ?
C236 C290 H29I 109.5 . . ?
H29G C290 H29I 109.5 . . ?
H29H C290 H29I 109.5 . . ?
C235 C289 H28A 109.5 . . ?
C235 C289 H28B 109.5 . . ?
H28A C289 H28B 109.5 . . ?
C235 C289 H28C 109.5 . . ?
H28A C289 H28C 109.5 . . ?
H28B C289 H28C 109.5 . . ?
C234 C288 H28D 109.5 . . ?
C234 C288 H28E 109.5 . . ?
H28D C288 H28E 109.5 . . ?
C234 C288 H28F 109.5 . . ?
H28D C288 H28F 109.5 . . ?
H28E C288 H28F 109.5 . . ?
C222 C295 H29J 109.5 . . ?
C222 C295 H29K 109.5 . . ?
H29J C295 H29K 109.5 . . ?
C222 C295 H29L 109.5 . . ?
H29J C295 H29L 109.5 . . ?
H29K C295 H29L 109.5 . . ?
C221 C294 H29M 109.5 . . ?
C221 C294 H29N 109.5 . . ?
H29M C294 H29N 109.5 . . ?
C221 C294 H29O 109.5 . . ?
H29M C294 H29O 109.5 . . ?
H29N C294 H29O 109.5 . . ?
C224 C297 H29P 109.5 . . ?
C224 C297 H29Q 109.5 . . ?
H29P C297 H29Q 109.5 . . ?
C224 C297 H29R 109.5 . . ?
H29P C297 H29R 109.5 . . ?
H29Q C297 H29R 109.5 . . ?
C223 C296 H29S 109.5 . . ?
C223 C296 H29T 109.5 . . ?
H29S C296 H29T 109.5 . . ?
C223 C296 H29U 109.5 . . ?
H29S C296 H29U 109.5 . . ?
H29T C296 H29U 109.5 . . ?
C253 C298 H29V 109.5 . . ?
C253 C298 H29W 109.5 . . ?
H29V C298 H29W 109.5 . . ?
C253 C298 H29X 109.5 . . ?
H29V C298 H29X 109.5 . . ?
H29W C298 H29X 109.5 . . ?
C255 C300 H30A 109.5 . . ?
C255 C300 H30B 109.5 . . ?
H30A C300 H30B 109.5 . . ?
C255 C300 H30C 109.5 . . ?
H30A C300 H30C 109.5 . . ?
H30B C300 H30C 109.5 . . ?
C254 C299 H29Y 109.5 . . ?
C254 C299 H29Z 109.5 . . ?
H29Y C299 H29Z 109.5 . . ?
C254 C299 H210 109.5 . . ?
H29Y C299 H210 109.5 . . ?
H29Z C299 H210 109.5 . . ?
C256 C301 H30D 109.5 . . ?
C256 C301 H30E 109.5 . . ?
H30D C301 H30E 109.5 . . ?
C256 C301 H30F 109.5 . . ?
H30D C301 H30F 109.5 . . ?
H30E C301 H30F 109.5 . . ?
C257 C302 H30G 109.5 . . ?
C257 C302 H30H 109.5 . . ?
H30G C302 H30H 109.5 . . ?
C257 C302 H30I 109.5 . . ?
H30G C302 H30I 109.5 . . ?
H30H C302 H30I 109.5 . . ?
C283 C308 H30J 109.5 . . ?
C283 C308 H30K 109.5 . . ?
H30J C308 H30K 109.5 . . ?
C283 C308 H30L 109.5 . . ?
H30J C308 H30L 109.5 . . ?
H30K C308 H30L 109.5 . . ?
C282 C307 H30M 109.5 . . ?
C282 C307 H30N 109.5 . . ?
H30M C307 H30N 109.5 . . ?
C282 C307 H30O 109.5 . . ?
H30M C307 H30O 109.5 . . ?
H30N C307 H30O 109.5 . . ?
C281 C306 H30P 109.5 . . ?
C281 C306 H501 109.5 . . ?
H30P C306 H501 109.5 . . ?
C281 C306 H502 109.5 . . ?
H30P C306 H502 109.5 . . ?
H501 C306 H502 109.5 . . ?
C280 C305 H505 109.5 . . ?
C280 C305 H506 109.5 . . ?
H505 C305 H506 109.5 . . ?
C280 C305 H30S 109.5 . . ?
H505 C305 H30S 109.5 . . ?
H506 C305 H30S 109.5 . . ?
C279 C304 H30T 109.5 . . ?
C279 C304 H30U 109.5 . . ?
H30T C304 H30U 109.5 . . ?
C279 C304 H30V 109.5 . . ?
H30T C304 H30V 109.5 . . ?
H30U C304 H30V 109.5 . . ?
C278 C303 H30W 109.5 . . ?
C278 C303 H508 109.5 . . ?
H30W C303 H508 109.5 . . ?
C278 C303 H507 109.5 . . ?
H30W C303 H507 109.5 . . ?
H508 C303 H507 109.5 . . ?
C284 C309 H30X 109.5 . . ?
C284 C309 H30Y 109.5 . . ?
H30X C309 H30Y 109.5 . . ?
C284 C309 H30Z 109.5 . . ?
H30X C309 H30Z 109.5 . . ?
H30Y C309 H30Z 109.5 . . ?
C285 C310 H31G 109.5 . . ?
C285 C310 H31H 109.5 . . ?
H31G C310 H31H 109.5 . . ?
C285 C310 H31I 109.5 . . ?
H31G C310 H31I 109.5 . . ?
H31H C310 H31I 109.5 . . ?
C286 C311 H31A 109.5 . . ?
C286 C311 H31B 109.5 . . ?
H31A C311 H31B 109.5 . . ?
C286 C311 H31C 109.5 . . ?
H31A C311 H31C 109.5 . . ?
H31B C311 H31C 109.5 . . ?
C287 C312 H31D 109.5 . . ?
C287 C312 H31E 109.5 . . ?
H31D C312 H31E 109.5 . . ?
C287 C312 H31F 109.5 . . ?
H31D C312 H31F 109.5 . . ?
H31E C312 H31F 109.5 . . ?
C230 C314 H31J 109.5 . . ?
C230 C314 H31K 109.5 . . ?
H31J C314 H31K 109.5 . . ?
C230 C314 H31L 109.5 . . ?
H31J C314 H31L 109.5 . . ?
H31K C314 H31L 109.5 . . ?
C229 C313 H31M 109.5 . . ?
C229 C313 H31N 109.5 . . ?
H31M C313 H31N 109.5 . . ?
C229 C313 H31O 109.5 . . ?
H31M C313 H31O 109.5 . . ?
H31N C313 H31O 109.5 . . ?
C232 C316 H31P 109.5 . . ?
C232 C316 H31Q 109.5 . . ?
H31P C316 H31Q 109.5 . . ?
C232 C316 H31R 109.5 . . ?
H31P C316 H31R 109.5 . . ?
H31Q C316 H31R 109.5 . . ?
C231 C315 H31S 109.5 . . ?
C231 C315 H31T 109.5 . . ?
H31S C315 H31T 109.5 . . ?
C231 C315 H31U 109.5 . . ?
H31S C315 H31U 109.5 . . ?
H31T C315 H31U 109.5 . . ?
C248 C318 H31V 109.5 . . ?
C248 C318 H31W 109.5 . . ?
H31V C318 H31W 109.5 . . ?
C248 C318 H31X 109.5 . . ?
H31V C318 H31X 109.5 . . ?
H31W C318 H31X 109.5 . . ?
C233 C317 H31Y 109.5 . . ?
C233 C317 H31Z 109.5 . . ?
H31Y C317 H31Z 109.5 . . ?
C233 C317 H310 109.5 . . ?
H31Y C317 H310 109.5 . . ?
H31Z C317 H310 109.5 . . ?
C249 C319 H311 109.5 . . ?
C249 C319 H312 109.5 . . ?
H311 C319 H312 109.5 . . ?
C249 C319 H313 109.5 . . ?
H311 C319 H313 109.5 . . ?
H312 C319 H313 109.5 . . ?
C250 C320 H32A 109.5 . . ?
C250 C320 H32B 109.5 . . ?
H32A C320 H32B 109.5 . . ?
C250 C320 H32C 109.5 . . ?
H32A C320 H32C 109.5 . . ?
H32B C320 H32C 109.5 . . ?
C251 C321 H32D 109.5 . . ?
C251 C321 H32E 109.5 . . ?
H32D C321 H32E 109.5 . . ?
C251 C321 H32F 109.5 . . ?
H32D C321 H32F 109.5 . . ?
H32E C321 H32F 109.5 . . ?
C252 C322 H32G 109.5 . . ?
C252 C322 H32H 109.5 . . ?
H32G C322 H32H 109.5 . . ?
C252 C322 H32I 109.5 . . ?
H32G C322 H32I 109.5 . . ?
H32H C322 H32I 109.5 . . ?
C105 C324 H32J 109.5 . . ?
C105 C324 H32K 109.5 . . ?
H32J C324 H32K 109.5 . . ?
C105 C324 H32L 109.5 . . ?
H32J C324 H32L 109.5 . . ?
H32K C324 H32L 109.5 . . ?
C104 C323 H32M 109.5 . . ?
C104 C323 H32N 109.5 . . ?
H32M C323 H32N 109.5 . . ?
C104 C323 H32O 109.5 . . ?
H32M C323 H32O 109.5 . . ?
H32N C323 H32O 109.5 . . ?
C106 C325 H32P 109.5 . . ?
C106 C325 H32Q 109.5 . . ?
H32P C325 H32Q 109.5 . . ?
C106 C325 H32R 109.5 . . ?
H32P C325 H32R 109.5 . . ?
H32Q C325 H32R 109.5 . . ?
C108 C327 H32S 109.5 . . ?
C108 C327 H32T 109.5 . . ?
H32S C327 H32T 109.5 . . ?
C108 C327 H32U 109.5 . . ?
H32S C327 H32U 109.5 . . ?
H32T C327 H32U 109.5 . . ?
C215 C328 H32V 109.5 . . ?
C215 C328 H32W 109.5 . . ?
H32V C328 H32W 109.5 . . ?
C215 C328 H32X 109.5 . . ?
H32V C328 H32X 109.5 . . ?
H32W C328 H32X 109.5 . . ?
C216 C329 H32Y 109.5 . . ?
C216 C329 H32Z 109.5 . . ?
H32Y C329 H32Z 109.5 . . ?
C216 C329 H314 109.5 . . ?
H32Y C329 H314 109.5 . . ?
H32Z C329 H314 109.5 . . ?
C217 C330 H33A 109.5 . . ?
C217 C330 H33B 109.5 . . ?
H33A C330 H33B 109.5 . . ?
C217 C330 H33C 109.5 . . ?
H33A C330 H33C 109.5 . . ?
H33B C330 H33C 109.5 . . ?
C218 C331 H33D 109.5 . . ?
C218 C331 H33E 109.5 . . ?
H33D C331 H33E 109.5 . . ?
C218 C331 H33F 109.5 . . ?
H33D C331 H33F 109.5 . . ?
H33E C331 H33F 109.5 . . ?
C219 C332 H33G 109.5 . . ?
C219 C332 H33H 109.5 . . ?
H33G C332 H33H 109.5 . . ?
C219 C332 H33I 109.5 . . ?
H33G C332 H33I 109.5 . . ?
H33H C332 H33I 109.5 . . ?
C107 C326 H315 109.5 . . ?
C107 C326 H316 109.5 . . ?
H315 C326 H316 109.5 . . ?
C107 C326 H317 109.5 . . ?
H315 C326 H317 109.5 . . ?
H316 C326 H317 109.5 . . ?
C220 C293 H211 109.5 . . ?
C220 C293 H212 109.5 . . ?
H211 C293 H212 109.5 . . ?
C220 C293 H213 109.5 . . ?
H211 C293 H213 109.5 . . ?
H212 C293 H213 109.5 . . ?

loop_
_geom_bond_atom_site_label_1
_geom_bond_atom_site_label_2
_geom_bond_distance
_geom_bond_site_symmetry_2
_geom_bond_publ_flag
Rh1 C229 2.012(6) . ?
Rh1 C230 2.020(6) . ?
Rh1 C233 2.020(7) . ?
Rh1 C231 2.032(6) . ?
Rh1 C232 2.033(6) . ?
Rh1 O12 2.082(18) . ?
Rh1 O11 2.096(14) . ?
Rh1 N1 2.171(12) . ?
Rh2 O9 2.03(2) . ?
Rh2 C121 2.07(2) . ?
Rh2 O10 2.082(15) . ?
Rh2 C122 2.09(2) . ?
Rh2 C120 2.10(2) . ?
Rh2 N6 2.118(11) . ?
Rh2 C123 2.15(2) . ?
Rh2 C119 2.15(2) . ?
Rh3 O7 2.047(16) . ?
Rh3 N5 2.059(17) . ?
Rh3 C110 2.090(15) . ?
Rh3 C111 2.101(15) . ?
Rh3 C109 2.111(16) . ?
Rh3 C112 2.129(16) . ?
Rh3 C113 2.135(16) . ?
Rh3 O8 2.295(14) . ?
Rh4 O4 2.048(17) . ?
Rh4 C96 2.086(15) . ?
Rh4 O3 2.10(2) . ?
Rh4 C95 2.128(15) . ?
Rh4 N2 2.130(12) . ?
Rh4 C97 2.221(13) . ?
Rh4 C94 2.285(15) . ?
Rh4 C93 2.340(15) . ?
Rh5 C221 2.054(8) . ?
Rh5 O5 2.057(18) . ?
Rh5 O6 2.082(15) . ?
Rh5 N3 2.111(10) . ?
Rh5 C220 2.118(8) . ?
Rh5 C222 2.122(8) . ?
Rh5 C224 2.220(9) . ?
Rh5 C223 2.222(10) . ?
Rh6 C279 1.861(7) . ?
Rh6 C278 1.866(7) . ?
Rh6 C280 2.063(7) . ?
Rh6 C282 2.070(7) . ?
Rh6 N4 2.09(2) . ?
Rh6 O1 2.140(19) . ?
Rh6 O2 2.156(17) . ?
Rh6 C281 2.183(7) . ?
Rh7 C105 1.788(14) . ?
Rh7 C104 1.993(16) . ?
Rh7 C106 2.047(14) . ?
Rh7 O13 2.07(2) . ?
Rh7 N7 2.098(16) . ?
Rh7 O14 2.124(19) . ?
Rh7 C108 2.334(17) . ?
Rh7 C107 2.362(17) . ?
Rh8 O16 1.83(2) . ?
Rh8 O15 1.91(2) . ?
Rh8 C236 1.997(6) . ?
Rh8 C237 2.011(7) . ?
Rh8 C235 2.023(7) . ?
Rh8 C238 2.045(7) . ?
Rh8 C234 2.053(8) . ?
Rh8 N11 2.169(14) . ?
Rh9 C287 1.648(11) . ?
Rh9 C283 1.753(8) . ?
Rh9 C286 2.001(8) . ?
Rh9 O17 2.03(2) . ?
Rh9 N9 2.045(14) . ?
Rh9 C284 2.141(7) . ?
Rh9 O18 2.17(3) . ?
Rh9 C285 2.271(7) . ?
Rh10 C249 1.984(13) . ?
Rh10 C248 2.000(12) . ?
Rh10 C250 2.015(8) . ?
Rh10 C252 2.040(7) . ?
Rh10 C251 2.050(7) . ?
Rh10 N10 2.107(11) . ?
Rh10 O20 2.120(15) . ?
Rh10 O19 2.157(13) . ?
Rh11 C257 1.979(7) . ?
Rh11 C256 2.035(8) . ?
Rh11 C253 2.072(9) . ?
Rh11 N12 2.106(14) . ?
Rh11 O22 2.155(18) . ?
Rh11 C255 2.157(13) . ?
Rh11 C254 2.180(13) . ?
Rh11 O21 2.180(19) . ?
O11 C74 1.378(10) . ?
Rh12 O24 1.75(3) . ?
Rh12 O23 1.85(3) . ?
Rh12 C218 1.986(7) . ?
Rh12 C217 1.991(6) . ?
Rh12 C219 2.045(10) . ?
Rh12 C216 2.053(8) . ?
Rh12 C215 2.086(10) . ?
Rh12 N8 2.129(18) . ?
O1 C59 1.269(18) . ?
O2 C67 1.26(3) . ?
O3 C80 1.21(3) . ?
O4 C81 1.322(19) . ?
O5 C91 1.21(3) . ?
O6 C84 1.294(18) . ?
O7 C56 1.243(18) . ?
O8 C60 1.322(18) . ?
O9 C77 1.36(2) . ?
O10 C71 1.34(2) . ?
O12 C68 1.324(19) . ?
O13 C155 1.30(2) . ?
O14 C161 1.29(3) . ?
O15 C158 1.38(3) . ?
C14 C118 1.366(10) . ?
C14 C15 1.3900 . ?
C14 C18 1.3900 . ?
C15 C16 1.3900 . ?
C15 H15 0.9500 . ?
C16 N2 1.3900 . ?
C16 H16 0.9500 . ?
N2 C17 1.3900 . ?
C17 C18 1.3900 . ?
C17 H17 0.9500 . ?
C18 H18 0.9500 . ?
O17 C195 1.46(3) . ?
O18 C189 1.44(3) . ?
O19 C265 1.384(9) . ?
C19 C184 1.328(10) . ?
C19 C175 1.378(10) . ?
O20 C270 1.403(10) . ?
O23 C192 1.408(10) . ?
O24 C186 1.55(3) . ?
N4 C39 1.30(3) . ?
N4 C35 1.31(3) . ?
N5 C51 1.30(3) . ?
N5 C52 1.31(3) . ?
C1 C2 1.3900 . ?
C1 N1 1.3900 . ?
C1 H1 0.9500 . ?
C2 C3 1.3900 . ?
C2 H2 0.9500 . ?
C3 C6 1.36(3) . ?
C3 C4 1.3900 . ?
C4 C5 1.3900 . ?
C4 H4 0.9500 . ?
C5 N1 1.3900 . ?
C5 H5 0.9500 . ?
C6 C7 1.20(3) . ?
C7 C8 1.42(3) . ?
C68 C69 1.3900 . ?
C68 C73 1.3900 . ?
C69 C142 1.389(9) . ?
C69 C70 1.3900 . ?
C70 C199 1.390(9) . ?
C70 C71 1.3900 . ?
C71 C72 1.3900 . ?
C72 C73 1.3900 . ?
C72 C77 1.393(9) . ?
C73 C74 1.382(9) . ?
C8 C13 1.34(3) . ?
C8 C9 1.44(3) . ?
C9 C10 1.30(3) . ?
C9 H9 0.9500 . ?
C10 C92 1.380(10) . ?
C10 C11 1.40(3) . ?
C11 C12 1.35(3) . ?
C11 H11 0.9500 . ?
C12 C13 1.44(3) . ?
C12 C47 1.50(3) . ?
C13 H13 0.9500 . ?
O16 C162 1.60(3) . ?
O21 C271 1.438(10) . ?
C20 C21 1.3900 . ?
C20 N3 1.3900 . ?
C20 H20 0.9500 . ?
C21 C22 1.3900 . ?
C21 H21 0.9500 . ?
C22 C25 1.35(3) . ?
C22 C23 1.3900 . ?
C23 C24 1.3900 . ?
C23 H23 0.9500 . ?
C24 N3 1.3900 . ?
C24 H24 0.9500 . ?
O22 C268 1.397(10) . ?
C26 C25 1.323(10) . ?
C26 C27 1.50(3) . ?
C27 C28 1.31(3) . ?
C27 C31 1.32(3) . ?
C28 C29 1.41(3) . ?
C28 H28 0.9500 . ?
C29 C30 1.36(3) . ?
C29 C40 1.380(10) . ?
C30 C32 1.36(3) . ?
C30 H30 0.9500 . ?
C31 C32 1.35(3) . ?
C31 H31 0.9500 . ?
C32 C33 1.47(3) . ?
C33 C34 1.22(3) . ?
C34 C37 1.42(3) . ?
C35 C36 1.43(3) . ?
C35 H35 0.9500 . ?
C36 C37 1.42(3) . ?
C36 H36 0.9500 . ?
C37 C38 1.32(3) . ?
C38 C39 1.40(3) . ?
C38 H38 0.9500 . ?
C39 H39 0.9500 . ?
C41 C40 1.23(3) . ?
C41 C42 1.44(3) . ?
C42 C43 1.3900 . ?
C42 C46 1.3900 . ?
C43 C44 1.3900 . ?
C43 H43 0.9500 . ?
C44 N6 1.3900 . ?
C44 H44 0.9500 . ?
N6 C45 1.3900 . ?
C45 C46 1.3900 . ?
C45 H45 0.9500 . ?
C46 H46 0.9500 . ?
C47 C48 1.15(3) . ?
C48 C49 1.48(3) . ?
C49 C53 1.32(3) . ?
C49 C50 1.37(3) . ?
C50 C51 1.42(3) . ?
C50 H50 0.9500 . ?
C51 H51 0.9500 . ?
C52 C53 1.35(3) . ?
C52 H52 0.9500 . ?
C53 H53 0.9500 . ?
C54 C55 1.3900 . ?
C54 C59 1.3900 . ?
C54 H54 0.9500 . ?
C55 C56 1.3900 . ?
C55 H55 0.9500 . ?
C56 C57 1.3900 . ?
C57 C58 1.3900 . ?
C57 C60 1.416(9) . ?
C58 C59 1.3900 . ?
C58 C67 1.54(3) . ?
C60 C61 1.425(10) . ?
C61 C62 1.3900 . ?
C61 C66 1.3900 . ?
C62 C67 1.38(3) . ?
C62 C63 1.3900 . ?
C63 C64 1.3900 . ?
C63 H63 0.9500 . ?
C64 C65 1.3900 . ?
C64 H64 0.9500 . ?
C65 C66 1.3900 . ?
C65 H65 0.9500 . ?
C66 H66 0.9500 . ?
C74 C75 1.394(9) . ?
C75 C76 1.389(9) . ?
C75 H75 0.9500 . ?
C76 C77 1.395(9) . ?
C76 H76 0.9500 . ?
C143 C144 1.3900 . ?
C143 N11 1.3900 . ?
C143 H143 0.9500 . ?
C144 C145 1.3900 . ?
C144 H144 0.9500 . ?
C145 C184 1.386(10) . ?
C145 C146 1.3900 . ?
C146 C147 1.3900 . ?
C146 H146 0.9500 . ?
C147 N11 1.3900 . ?
C147 H147 0.9500 . ?
C142 C196 1.382(9) . ?
C142 H142 0.9500 . ?
C78 C79 1.28(3) . ?
C78 C91 1.52(3) . ?
C78 H78 0.9500 . ?
C80 C79 1.42(4) . ?
C80 C82 1.46(3) . ?
C81 C82 1.3900 . ?
C81 C86 1.3900 . ?
C82 C83 1.3900 . ?
C83 C84 1.3900 . ?
C83 C91 1.54(3) . ?
C84 C85 1.3900 . ?
C85 C86 1.3900 . ?
C85 C90 1.47(3) . ?
C86 C87 1.43(3) . ?
C79 H79 0.9500 . ?
C87 C88 1.39(3) . ?
C87 H87 0.9500 . ?
C88 C89 1.40(3) . ?
C88 H88 0.9500 . ?
C89 C90 1.35(3) . ?
C89 H89 0.9500 . ?
C90 H90 0.9500 . ?
C101 C134 1.12(4) . ?
C101 C131 1.53(4) . ?
C100 C95 1.424(15) . ?
C100 H10A 0.9800 . ?
C100 H10B 0.9800 . ?
C100 H500 0.9800 . ?
C99 C94 1.444(15) . ?
C99 H99A 0.9800 . ?
C99 H99B 0.9800 . ?
C99 H99C 0.9800 . ?
C98 C93 1.472(16) . ?
C98 H98A 0.9800 . ?
C98 H98B 0.9800 . ?
C98 H98C 0.9800 . ?
C97 C93 1.3843 . ?
C97 C96 1.3844 . ?
C97 C103 1.433(15) . ?
C96 C95 1.3848 . ?
C96 C102 1.435(15) . ?
C95 C94 1.3842 . ?
C94 C93 1.3844 . ?
C108 C104 1.3375 . ?
C108 C107 1.3376 . ?
C108 C327 1.470(8) . ?
C107 C106 1.3376 . ?
C107 C326 1.482(16) . ?
C106 C105 1.3383 . ?
C106 C325 1.469(7) . ?
C105 C104 1.3380 . ?
C105 C324 1.468(15) . ?
C104 C323 1.467(15) . ?
C92 C118 1.322(10) . ?
C103 H504 0.9800 . ?
C103 H10D 0.9800 . ?
C103 H10E 0.9800 . ?
C102 H10F 0.9800 . ?
C102 H10G 0.9800 . ?
C102 H10H 0.9800 . ?
C109 C113 1.421(11) . ?
C109 C110 1.421(11) . ?
C109 C114 1.64(3) . ?
C110 C111 1.421(11) . ?
C110 C115 1.57(3) . ?
C111 C112 1.421(11) . ?
C111 C116 1.50(3) . ?
C112 C113 1.421(11) . ?
C112 C117 1.45(3) . ?
C113 C153 1.54(3) . ?
C243 C244 1.3900 . ?
C243 N12 1.3900 . ?
C243 H243 0.9500 . ?
C244 C245 1.3900 . ?
C244 H244 0.9500 . ?
C245 C246 1.3900 . ?
C245 C148 1.52(3) . ?
C246 C247 1.3900 . ?
C246 H246 0.9500 . ?
C247 N12 1.3900 . ?
C247 H247 0.9500 . ?
C219 C215 1.3856 . ?
C219 C218 1.3858 . ?
C219 C332 1.428(16) . ?
C218 C217 1.3857 . ?
C218 C331 1.417(16) . ?
C217 C216 1.3856 . ?
C217 C330 1.422(16) . ?
C216 C215 1.3861 . ?
C216 C329 1.418(16) . ?
C215 C328 1.423(16) . ?
C224 C223 1.3863 . ?
C224 C220 1.3864 . ?
C224 C297 1.434(9) . ?
C223 C222 1.3864 . ?
C223 C296 1.413(8) . ?
C222 C221 1.3871 . ?
C222 C295 1.414(8) . ?
C221 C220 1.3861 . ?
C221 C294 1.425(8) . ?
C220 C293 1.420(8) . ?
C233 C229 1.3904 . ?
C233 C232 1.3909 . ?
C233 C317 1.422(16) . ?
C232 C231 1.3906 . ?
C232 C316 1.404(16) . ?
C231 C230 1.3906 . ?
C231 C315 1.407(16) . ?
C230 C229 1.3906 . ?
C230 C314 1.425(16) . ?
C229 C313 1.416(16) . ?
C238 C234 1.3858 . ?
C238 C237 1.3866 . ?
C238 C292 1.408(16) . ?
C237 C236 1.3868 . ?
C237 C291 1.442(15) . ?
C236 C235 1.3875 . ?
C236 C290 1.411(15) . ?
C235 C234 1.3868 . ?
C235 C289 1.43(2) . ?
C234 C288 1.421(7) . ?
C129 C130 1.3900 . ?
C129 N7 1.3900 . ?
C129 H129 0.9500 . ?
C130 C131 1.3900 . ?
C130 H130 0.9500 . ?
C131 C132 1.3900 . ?
C132 C133 1.3900 . ?
C132 H132 0.9500 . ?
C133 N7 1.3900 . ?
C133 H133 0.9500 . ?
C117 H11A 0.9800 . ?
C117 H11B 0.9800 . ?
C117 H11C 0.9800 . ?
C116 H11D 0.9800 . ?
C116 H11E 0.9800 . ?
C116 H11F 0.9800 . ?
C115 H11G 0.9800 . ?
C115 H11H 0.9800 . ?
C115 H11I 0.9800 . ?
C114 H11J 0.9800 . ?
C114 H11K 0.9800 . ?
C114 H11L 0.9800 . ?
C128 C121 1.68(3) . ?
C128 H12A 0.9800 . ?
C128 H12B 0.9800 . ?
C128 H12C 0.9800 . ?
C127 C122 1.528(10) . ?
C127 H12D 0.9800 . ?
C127 H12E 0.9800 . ?
C127 H12F 0.9800 . ?
C126 C123 1.36(4) . ?
C126 H12G 0.9800 . ?
C126 H12H 0.9800 . ?
C126 H12I 0.9800 . ?
C125 C119 1.61(4) . ?
C125 H12J 0.9800 . ?
C125 H12K 0.9800 . ?
C125 H12L 0.9800 . ?
C124 C120 1.57(3) . ?
C124 H12M 0.9800 . ?
C124 H12N 0.9800 . ?
C124 H12O 0.9800 . ?
C123 C119 1.364(13) . ?
C123 C122 1.365(13) . ?
C122 C121 1.365(13) . ?
C121 C120 1.364(13) . ?
C120 C119 1.365(13) . ?
C134 C136 1.42(4) . ?
C135 C136 1.3900 . ?
C135 C140 1.3900 . ?
C135 H135 0.9500 . ?
C136 C137 1.3900 . ?
C137 C139 1.3900 . ?
C137 H137 0.9500 . ?
C139 C138 1.3900 . ?
C139 C149 1.43(4) . ?
C138 C140 1.3900 . ?
C138 H138 0.9500 . ?
C140 C141 1.39(3) . ?
C141 C148 1.13(3) . ?
C154 C171 1.14(4) . ?
C154 C169 1.56(4) . ?
C155 C156 1.3900 . ?
C155 C160 1.3900 . ?
C156 C157 1.3900 . ?
C156 C161 1.392(10) . ?
C157 C158 1.3900 . ?
C157 C162 1.397(10) . ?
C158 C159 1.3900 . ?
C159 C160 1.3900 . ?
C159 H159 0.9500 . ?
C160 H160 0.9500 . ?
C153 H15A 0.9800 . ?
C153 H15B 0.9800 . ?
C153 H15C 0.9800 . ?
C152 C206 1.28(4) . ?
C152 C149 1.337(10) . ?
C151 C188 1.374(9) . ?
C151 C166 1.388(10) . ?
C151 H151 0.9500 . ?
C150 C187 1.376(9) . ?
C150 C185 1.388(10) . ?
C150 H150 0.9500 . ?
C161 C163 1.395(10) . ?
C162 C164 1.403(10) . ?
C165 N9 1.3900 . ?
C165 C170 1.3900 . ?
C165 H165 0.9500 . ?
N9 C167 1.3900 . ?
C167 C168 1.3900 . ?
C167 H167 0.9500 . ?
C168 C169 1.3900 . ?
C168 H168 0.9500 . ?
C169 C170 1.3900 . ?
C170 H170 0.9500 . ?
C166 C185 1.384(10) . ?
C166 H166 0.9500 . ?
C164 C263 1.388(9) . ?
C164 C163 1.390(7) . ?
C163 C260 1.390(9) . ?
C171 C172 1.40(4) . ?
C172 C173 1.38(3) . ?
C172 C176 1.47(3) . ?
C173 C174 1.32(3) . ?
C173 H173 0.9500 . ?
C174 C202 1.38(3) . ?
C174 C177 1.47(3) . ?
C175 C176 1.34(3) . ?
C175 C202 1.41(3) . ?
C176 H176 0.9500 . ?
C177 C178 1.18(3) . ?
C178 C179 1.44(3) . ?
C179 C180 1.3900 . ?
C179 C183 1.3900 . ?
C180 C181 1.3900 . ?
C180 H180 0.9500 . ?
C181 N10 1.3900 . ?
C181 H181 0.9500 . ?
N10 C182 1.3900 . ?
C182 C183 1.3900 . ?
C182 H182 0.9500 . ?
C183 H183 0.9500 . ?
C186 C187 1.3900 . ?
C186 C191 1.3900 . ?
C187 C188 1.3900 . ?
C188 C189 1.3900 . ?
C189 C190 1.3900 . ?
C190 C195 1.386(9) . ?
C190 C191 1.3900 . ?
C191 C192 1.395(9) . ?
C185 H185 0.9500 . ?
C192 C193 1.390(9) . ?
C193 C194 1.388(9) . ?
C193 H193 0.9500 . ?
C194 C195 1.393(9) . ?
C194 H194 0.9500 . ?
C196 C198 1.388(9) . ?
C196 H196 0.9500 . ?
C199 C198 1.385(9) . ?
C199 H199 0.9500 . ?
C198 H198 0.9500 . ?
C202 H202 0.9500 . ?
C205 C206 1.3900 . ?
C205 C209 1.3900 . ?
C205 H205 0.9500 . ?
C206 C207 1.3900 . ?
C207 C208 1.3900 . ?
C207 H207 0.9500 . ?
C208 N8 1.3900 . ?
C208 H208 0.9500 . ?
N8 C209 1.3900 . ?
C209 H209 0.9500 . ?
C261 C260 1.391(10) . ?
C261 C262 1.393(10) . ?
C261 H261 0.9500 . ?
C260 H260 0.9500 . ?
C257 C256 1.3740(12) . ?
C257 C253 1.3742(12) . ?
C257 C302 1.449(16) . ?
C256 C255 1.3738(12) . ?
C256 C301 1.430(16) . ?
C255 C254 1.3738(12) . ?
C255 C300 1.445(16) . ?
C254 C253 1.3738(12) . ?
C254 C299 1.446(16) . ?
C253 C298 1.452(16) . ?
C252 C248 1.3706(12) . ?
C252 C251 1.3708(12) . ?
C252 C322 1.459(15) . ?
C251 C250 1.3708(12) . ?
C251 C321 1.464(16) . ?
C250 C249 1.3709(12) . ?
C250 C320 1.453(15) . ?
C249 C248 1.3707(12) . ?
C249 C319 1.451(15) . ?
C248 C318 1.440(15) . ?
C262 C263 1.391(10) . ?
C262 H262 0.9500 . ?
C263 H263 0.9500 . ?
C264 C270 1.379(8) . ?
C264 C265 1.3900 . ?
C264 C269 1.3900 . ?
C265 C266 1.3900 . ?
C266 C274 1.385(7) . ?
C266 C267 1.3900 . ?
C267 C277 1.382(7) . ?
C267 C268 1.3900 . ?
C268 C269 1.3900 . ?
C269 C271 1.391(8) . ?
C270 C273 1.395(9) . ?
C271 C272 1.387(9) . ?
C272 C273 1.370(9) . ?
C272 H272 0.9500 . ?
C273 H273 0.9500 . ?
C274 C275 1.389(7) . ?
C274 H274 0.9500 . ?
C275 C276 1.384(7) . ?
C275 H275 0.9500 . ?
C277 C276 1.387(7) . ?
C277 H277 0.9500 . ?
C278 C303 1.476(9) . ?
C278 C282 1.5095(12) . ?
C278 C279 1.5097(12) . ?
C279 C304 1.478(9) . ?
C279 C280 1.5094(12) . ?
C280 C305 1.470(8) . ?
C280 C281 1.5096(12) . ?
C281 C306 1.469(9) . ?
C281 C282 1.5094(12) . ?
C282 C307 1.474(9) . ?
C283 C287 1.2847(10) . ?
C283 C284 1.2851(10) . ?
C283 C308 1.535(10) . ?
C284 C285 1.2854 . ?
C284 C309 1.533(10) . ?
C285 C286 1.2848(10) . ?
C285 C310 1.535(10) . ?
C286 C287 1.2851(11) . ?
C286 C311 1.548(10) . ?
C287 C312 1.545(10) . ?
C276 H276 0.9500 . ?
C291 H29A 0.9800 . ?
C291 H29B 0.9800 . ?
C291 H29C 0.9800 . ?
C292 H29D 0.9800 . ?
C292 H29E 0.9800 . ?
C292 H29F 0.9800 . ?
C290 H29G 0.9800 . ?
C290 H29H 0.9800 . ?
C290 H29I 0.9800 . ?
C289 H28A 0.9800 . ?
C289 H28B 0.9800 . ?
C289 H28C 0.9800 . ?
C288 H28D 0.9800 . ?
C288 H28E 0.9800 . ?
C288 H28F 0.9800 . ?
C295 H29J 0.9800 . ?
C295 H29K 0.9800 . ?
C295 H29L 0.9800 . ?
C294 H29M 0.9800 . ?
C294 H29N 0.9800 . ?
C294 H29O 0.9800 . ?
C297 H29P 0.9800 . ?
C297 H29Q 0.9800 . ?
C297 H29R 0.9800 . ?
C296 H29S 0.9800 . ?
C296 H29T 0.9800 . ?
C296 H29U 0.9800 . ?
C298 H29V 0.9800 . ?
C298 H29W 0.9800 . ?
C298 H29X 0.9800 . ?
C300 H30A 0.9800 . ?
C300 H30B 0.9800 . ?
C300 H30C 0.9800 . ?
C299 H29Y 0.9800 . ?
C299 H29Z 0.9800 . ?
C299 H210 0.9800 . ?
C301 H30D 0.9800 . ?
C301 H30E 0.9800 . ?
C301 H30F 0.9800 . ?
C302 H30G 0.9800 . ?
C302 H30H 0.9800 . ?
C302 H30I 0.9800 . ?
C308 H30J 0.9800 . ?
C308 H30K 0.9800 . ?
C308 H30L 0.9800 . ?
C307 H30M 0.9800 . ?
C307 H30N 0.9800 . ?
C307 H30O 0.9800 . ?
C306 H30P 0.9800 . ?
C306 H501 0.9800 . ?
C306 H502 0.9800 . ?
C305 H505 0.9800 . ?
C305 H506 0.9800 . ?
C305 H30S 0.9800 . ?
C304 H30T 0.9800 . ?
C304 H30U 0.9800 . ?
C304 H30V 0.9800 . ?
C303 H30W 0.9800 . ?
C303 H508 0.9800 . ?
C303 H507 0.9800 . ?
C309 H30X 0.9800 . ?
C309 H30Y 0.9800 . ?
C309 H30Z 0.9800 . ?
C310 H31G 0.9800 . ?
C310 H31H 0.9800 . ?
C310 H31I 0.9800 . ?
C311 H31A 0.9800 . ?
C311 H31B 0.9800 . ?
C311 H31C 0.9800 . ?
C312 H31D 0.9800 . ?
C312 H31E 0.9800 . ?
C312 H31F 0.9800 . ?
C314 H31J 0.9800 . ?
C314 H31K 0.9800 . ?
C314 H31L 0.9800 . ?
C313 H31M 0.9800 . ?
C313 H31N 0.9800 . ?
C313 H31O 0.9800 . ?
C316 H31P 0.9800 . ?
C316 H31Q 0.9800 . ?
C316 H31R 0.9800 . ?
C315 H31S 0.9800 . ?
C315 H31T 0.9800 . ?
C315 H31U 0.9800 . ?
C318 H31V 0.9800 . ?
C318 H31W 0.9800 . ?
C318 H31X 0.9800 . ?
C317 H31Y 0.9800 . ?
C317 H31Z 0.9800 . ?
C317 H310 0.9800 . ?
C319 H311 0.9800 . ?
C319 H312 0.9800 . ?
C319 H313 0.9800 . ?
C320 H32A 0.9800 . ?
C320 H32B 0.9800 . ?
C320 H32C 0.9800 . ?
C321 H32D 0.9800 . ?
C321 H32E 0.9800 . ?
C321 H32F 0.9800 . ?
C322 H32G 0.9800 . ?
C322 H32H 0.9800 . ?
C322 H32I 0.9800 . ?
C324 H32J 0.9800 . ?
C324 H32K 0.9800 . ?
C324 H32L 0.9800 . ?
C323 H32M 0.9800 . ?
C323 H32N 0.9800 . ?
C323 H32O 0.9800 . ?
C325 H32P 0.9800 . ?
C325 H32Q 0.9800 . ?
C325 H32R 0.9800 . ?
C327 H32S 0.9800 . ?
C327 H32T 0.9800 . ?
C327 H32U 0.9800 . ?
C328 H32V 0.9800 . ?
C328 H32W 0.9800 . ?
C328 H32X 0.9800 . ?
C329 H32Y 0.9800 . ?
C329 H32Z 0.9800 . ?
C329 H314 0.9800 . ?
C330 H33A 0.9800 . ?
C330 H33B 0.9800 . ?
C330 H33C 0.9800 . ?
C331 H33D 0.9800 . ?
C331 H33E 0.9800 . ?
C331 H33F 0.9800 . ?
C332 H33G 0.9800 . ?
C332 H33H 0.9800 . ?
C332 H33I 0.9800 . ?
C326 H315 0.9800 . ?
C326 H316 0.9800 . ?
C326 H317 0.9800 . ?
C293 H211 0.9800 . ?
C293 H212 0.9800 . ?
C293 H213 0.9800 . ?
